data_4334231
loop_
_publ_author_name
'Sandra Carlsson'
'Leokadiya Zorina'
'David R. Allan'
'J. Paul Attfield'
'Enric Canadell'
'Patrick Batail'

_publ_section_title
;
 Robust Dirac-Cone Band Structure in the Molecular Kagome Compound
 (EDT-TTF-CONH2)6[Re6Se8(CN)6]
;
_journal_name_full 'Inorganic Chemistry'
_journal_page_first 3326
_journal_page_last 3333
_journal_paper_doi 10.1021/ic302790m
_journal_volume 52
_journal_year 2013
_chemical_formula_sum 'C60 H42 N12 O6 Re6 S36 Se8'
_chemical_formula_weight 3930.10
_chemical_name_systematic
; 
 ? 
;
_space_group_IT_number 2
_symmetry_cell_setting triclinic
_symmetry_space_group_name_Hall '-P 1'
_symmetry_space_group_name_H-M 'P -1'
_atom_sites_solution_hydrogens geom
_atom_sites_solution_primary direct
_atom_sites_solution_secondary difmap
_audit_creation_method SHELXL-97
_cell_angle_alpha 61.301(7)
_cell_angle_beta 60.393(6)
_cell_angle_gamma 61.833(5)
_cell_formula_units_Z 1
_cell_length_a 14.7744(10)
_cell_length_b 14.7807(11)
_cell_length_c 15.2570(12)
_cell_measurement_temperature 100(2)
_cell_volume 2417.5(4)
_computing_structure_refinement 'SHELXL-97 (Sheldrick, 1997)'
_computing_structure_solution 'SHELXS-97 (Sheldrick, 1990)'
_diffrn_ambient_temperature 100(2)
_diffrn_measured_fraction_theta_full 0.988
_diffrn_measured_fraction_theta_max 0.933
_diffrn_radiation_monochromator graphite
_diffrn_radiation_source 'fine-focus sealed tube'
_diffrn_radiation_type MoK\a
_diffrn_radiation_wavelength 0.71073
_diffrn_reflns_av_R_equivalents 0.0474
_diffrn_reflns_av_sigmaI/netI 0.0389
_diffrn_reflns_limit_h_max 20
_diffrn_reflns_limit_h_min -20
_diffrn_reflns_limit_k_max 20
_diffrn_reflns_limit_k_min -19
_diffrn_reflns_limit_l_max 21
_diffrn_reflns_limit_l_min -21
_diffrn_reflns_number 71681
_diffrn_reflns_theta_full 28.50
_diffrn_reflns_theta_max 30.00
_diffrn_reflns_theta_min 3.30
_exptl_absorpt_coefficient_mu 11.325
_exptl_crystal_density_diffrn 2.700
_exptl_crystal_F_000 1832
_refine_diff_density_max 6.306
_refine_diff_density_min -3.245
_refine_diff_density_rms 0.291
_refine_ls_extinction_method none
_refine_ls_goodness_of_fit_ref 1.007
_refine_ls_hydrogen_treatment mixed
_refine_ls_matrix_type full
_refine_ls_number_parameters 577
_refine_ls_number_reflns 13171
_refine_ls_number_restraints 0
_refine_ls_restrained_S_all 1.007
_refine_ls_R_factor_all 0.0604
_refine_ls_R_factor_gt 0.0373
_refine_ls_shift/su_max 0.011
_refine_ls_shift/su_mean 0.001
_refine_ls_structure_factor_coef Fsqd
_refine_ls_weighting_details 'calc w=1/[\s^2^(Fo^2^)+(0.0457P)^2^+21.3586P] where P=(Fo^2^+2Fc^2^)/3'
_refine_ls_weighting_scheme calc
_refine_ls_wR_factor_gt 0.0876
_refine_ls_wR_factor_ref 0.0962
_reflns_number_gt 10134
_reflns_number_total 13171
_reflns_threshold_expression >2sigma(I)
_cod_data_source_file ic302790m_si_003.cif
_cod_data_source_block global
_cod_original_cell_volume 2417.5(3)
_cod_database_code 4334231

loop_
_symmetry_equiv_pos_as_xyz
'x, y, z'
'-x, -y, -z'

loop_
_atom_site_label
_atom_site_type_symbol
_atom_site_fract_x
_atom_site_fract_y
_atom_site_fract_z
_atom_site_U_iso_or_equiv
_atom_site_adp_type
_atom_site_occupancy
_atom_site_symmetry_multiplicity
_atom_site_calc_flag
_atom_site_refinement_flags
Re1 Re 0.066202(17) 0.108779(17) -0.088900(17) 0.00798(6) Uani 1 1 d .
C1 C 0.1373(5) 0.2336(5) -0.1906(5) 0.0138(11) Uani 1 1 d .
N1 N 0.1767(4) 0.3028(4) -0.2496(4) 0.0178(11) Uani 1 1 d .
Re2 Re 0.110073(17) -0.079308(17) 0.059480(17) 0.00772(6) Uani 1 1 d .
C2 C 0.2350(5) -0.1726(5) 0.1262(5) 0.0122(11) Uani 1 1 d .
N2 N 0.3021(4) -0.2266(4) 0.1646(4) 0.0185(11) Uani 1 1 d .
Re3 Re -0.081945(17) 0.068627(17) 0.103293(17) 0.00789(6) Uani 1 1 d .
C3 C -0.1783(5) 0.1425(5) 0.2236(5) 0.0140(11) Uani 1 1 d .
N3 N -0.2329(4) 0.1829(4) 0.2899(4) 0.0187(11) Uani 1 1 d .
Se2 Se 0.24757(4) -0.03795(4) -0.12545(4) 0.00990(11) Uani 1 1 d .
Se3 Se -0.03665(4) -0.11313(4) 0.24082(4) 0.01011(11) Uani 1 1 d .
Se4 Se 0.09131(5) 0.09492(5) 0.06944(5) 0.01215(11) Uani 1 1 d .
Se1 Se -0.11925(4) 0.24581(4) -0.04281(4) 0.01024(11) Uani 1 1 d .
S11 S 0.10812(14) 0.28086(13) -0.54604(15) 0.0228(4) Uani 1 1 d .
S12 S 0.02781(13) 0.47424(13) -0.70831(13) 0.0175(3) Uani 1 1 d .
S13 S 0.19289(13) 0.42409(12) -0.51000(13) 0.0163(3) Uani 1 1 d .
S14 S 0.10617(14) 0.61515(13) -0.67105(13) 0.0192(3) Uani 1 1 d .
S15 S 0.00690(18) 0.14548(15) -0.5368(2) 0.0366(5) Uani 1 1 d .
S16 S -0.07469(15) 0.36762(15) -0.74175(15) 0.0266(4) Uani 1 1 d .
C11 C 0.0896(5) 0.4188(5) -0.6150(5) 0.0147(11) Uani 1 1 d .
C12 C 0.1251(5) 0.4778(5) -0.5984(5) 0.0140(11) Uani 1 1 d .
C13 C 0.0310(5) 0.2703(5) -0.5964(6) 0.0195(13) Uani 1 1 d .
C14 C -0.0044(5) 0.3588(5) -0.6724(5) 0.0189(13) Uani 1 1 d .
C15 C 0.2049(5) 0.5477(5) -0.5359(5) 0.0141(11) Uani 1 1 d .
C16 C 0.1650(5) 0.6334(5) -0.6098(5) 0.0182(13) Uani 1 1 d .
H16 H 0.1690 0.7013 -0.6275 0.022 Uiso 1 1 calc R
C17 C -0.0517(8) 0.1537(7) -0.6218(7) 0.040(2) Uani 1 1 d .
H17A H -0.0304 0.0815 -0.6235 0.048 Uiso 1 1 calc R
H17B H -0.1308 0.1779 -0.5900 0.048 Uiso 1 1 calc R
C18 C -0.0190(7) 0.2277(7) -0.7340(6) 0.0336(18) Uani 1 1 d .
H18A H -0.0439 0.2179 -0.7760 0.040 Uiso 1 1 calc R
H18B H 0.0602 0.2084 -0.7643 0.040 Uiso 1 1 calc R
C19 C 0.2596(5) 0.5588(5) -0.4822(5) 0.0163(12) Uani 1 1 d .
O11 O 0.2738(4) 0.6463(4) -0.5134(4) 0.0206(10) Uani 1 1 d .
N11 N 0.2890(4) 0.4728(4) -0.4049(4) 0.0181(11) Uani 1 1 d .
H11 H 0.3207 0.4754 -0.3721 0.022 Uiso 1 1 calc R
H12 H 0.2763 0.4140 -0.3874 0.022 Uiso 1 1 calc R
S21 S 0.28250(12) -0.51853(13) 0.09155(13) 0.0178(3) Uani 1 1 d .
S22 S 0.46606(13) -0.70341(12) 0.03673(13) 0.0164(3) Uani 1 1 d .
S23 S 0.41562(12) -0.48715(12) 0.18577(13) 0.0159(3) Uani 1 1 d .
S24 S 0.60154(12) -0.67022(12) 0.12564(13) 0.0169(3) Uani 1 1 d .
S25 S 0.14616(15) -0.52076(16) 0.00384(17) 0.0300(4) Uani 1 1 d .
S26 S 0.35547(16) -0.76146(15) -0.03673(16) 0.0281(4) Uani 1 1 d .
C21 C 0.4134(5) -0.6032(5) 0.0902(5) 0.0163(12) Uani 1 1 d .
C22 C 0.4707(5) -0.5884(5) 0.1293(5) 0.0142(11) Uani 1 1 d .
C23 C 0.2668(5) -0.5832(5) 0.0319(5) 0.0193(13) Uani 1 1 d .
C24 C 0.3505(5) -0.6729(5) 0.0120(5) 0.0193(13) Uani 1 1 d .
C25 C 0.5322(5) -0.5220(5) 0.2131(5) 0.0161(12) Uani 1 1 d .
C26 C 0.6160(5) -0.6062(5) 0.1849(5) 0.0171(12) Uani 1 1 d .
H26 H 0.6805 -0.6294 0.1970 0.021 Uiso 1 1 calc R
C27 C 0.1452(6) -0.6226(6) -0.0304(6) 0.0301(17) Uani 1 1 d .
H27A H 0.1201 -0.6783 0.0348 0.036 Uiso 1 1 calc R
H27B H 0.0932 -0.5888 -0.0668 0.036 Uiso 1 1 calc R
C28 C 0.2555(6) -0.6757(6) -0.1002(6) 0.0290(16) Uani 1 1 d .
H28A H 0.2837 -0.6193 -0.1620 0.035 Uiso 1 1 calc R
H28B H 0.2455 -0.7183 -0.1254 0.035 Uiso 1 1 calc R
C29 C 0.5404(5) -0.4640(5) 0.2653(5) 0.0149(12) Uani 1 1 d .
O21 O 0.6201(4) -0.5055(4) 0.2939(4) 0.0216(10) Uani 1 1 d .
N21 N 0.4625(4) -0.3729(4) 0.2779(4) 0.0184(11) Uani 1 1 d .
H21 H 0.4652 -0.3381 0.3079 0.022 Uiso 1 1 calc R
H22 H 0.4090 -0.3484 0.2561 0.022 Uiso 1 1 calc R
S31 S -0.53817(13) 0.10774(13) 0.28218(12) 0.0176(3) Uani 1 1 d .
S32 S -0.71188(12) 0.02464(13) 0.46864(12) 0.0160(3) Uani 1 1 d .
S33 S -0.50369(13) 0.18844(13) 0.42327(12) 0.0156(3) Uani 1 1 d .
S34 S -0.67497(13) 0.09968(14) 0.61115(12) 0.0180(3) Uani 1 1 d .
S35 S -0.52478(15) 0.01181(14) 0.14452(13) 0.0227(3) Uani 1 1 d .
S36 S -0.74385(16) -0.07147(16) 0.35737(14) 0.0269(4) Uani 1 1 d .
C31 C -0.6129(5) 0.0866(5) 0.4166(5) 0.0130(11) Uani 1 1 d .
C32 C -0.5979(5) 0.1207(5) 0.4756(5) 0.0136(11) Uani 1 1 d .
C33 C -0.5896(5) 0.0322(5) 0.2685(5) 0.0170(12) Uani 1 1 d .
C34 C -0.6721(5) -0.0032(5) 0.3539(5) 0.0164(12) Uani 1 1 d .
C35 C -0.5321(5) 0.1980(5) 0.5453(5) 0.0141(11) Uani 1 1 d .
C36 C -0.6104(5) 0.1569(5) 0.6293(5) 0.0157(12) Uani 1 1 d .
H36 H -0.6293 0.1593 0.6962 0.019 Uiso 1 1 calc R
C37 C -0.6138(7) -0.0429(7) 0.1470(6) 0.0315(17) Uani 1 1 d .
H37A H -0.6130 -0.0184 0.0752 0.038 Uiso 1 1 calc R
H37B H -0.5843 -0.1213 0.1693 0.038 Uiso 1 1 calc R
C38 C -0.7297(6) -0.0116(6) 0.2189(6) 0.0284(16) Uani 1 1 d .
H38A H -0.7737 -0.0339 0.2070 0.034 Uiso 1 1 calc R
H38B H -0.7576 0.0667 0.2010 0.034 Uiso 1 1 calc R
C39 C -0.4742(5) 0.2504(5) 0.5557(5) 0.0154(12) Uani 1 1 d .
O31 O -0.5114(4) 0.2705(4) 0.6395(4) 0.0213(10) Uani 1 1 d .
N31 N -0.3861(5) 0.2722(4) 0.4743(4) 0.0190(11) Uani 1 1 d .
H31 H -0.3506 0.3023 0.4774 0.023 Uiso 1 1 calc R
H32 H -0.3644 0.2563 0.4183 0.023 Uiso 1 1 calc R

loop_
_atom_site_aniso_label
_atom_site_aniso_U_11
_atom_site_aniso_U_22
_atom_site_aniso_U_33
_atom_site_aniso_U_23
_atom_site_aniso_U_13
_atom_site_aniso_U_12
Re1 0.00765(10) 0.00725(10) 0.00860(11) -0.00243(8) -0.00318(8) -0.00171(8)
C1 0.013(3) 0.016(3) 0.014(3) -0.005(2) -0.006(2) -0.003(2)
N1 0.019(3) 0.018(3) 0.020(3) -0.006(2) -0.008(2) -0.007(2)
Re2 0.00690(10) 0.00788(10) 0.00805(11) -0.00294(8) -0.00322(8) -0.00097(8)
C2 0.009(2) 0.011(3) 0.016(3) -0.006(2) -0.005(2) -0.001(2)
N2 0.020(3) 0.015(3) 0.023(3) -0.006(2) -0.011(2) -0.003(2)
Re3 0.00761(10) 0.00783(10) 0.00795(11) -0.00350(8) -0.00290(8) -0.00096(8)
C3 0.012(3) 0.014(3) 0.016(3) -0.005(2) -0.006(2) -0.003(2)
N3 0.017(3) 0.020(3) 0.019(3) -0.010(2) -0.007(2) -0.002(2)
Se2 0.0080(2) 0.0104(3) 0.0093(3) -0.0031(2) -0.0027(2) -0.0019(2)
Se3 0.0089(2) 0.0108(3) 0.0087(3) -0.0032(2) -0.0032(2) -0.0015(2)
Se4 0.0134(3) 0.0133(3) 0.0138(3) -0.0054(2) -0.0060(2) -0.0046(2)
Se1 0.0100(2) 0.0083(2) 0.0111(3) -0.0036(2) -0.0038(2) -0.0012(2)
S11 0.0253(8) 0.0119(7) 0.0391(10) -0.0035(7) -0.0234(8) -0.0034(6)
S12 0.0210(7) 0.0183(7) 0.0178(8) -0.0047(6) -0.0098(6) -0.0074(6)
S13 0.0216(7) 0.0112(7) 0.0222(8) -0.0036(6) -0.0144(6) -0.0042(6)
S14 0.0307(9) 0.0139(7) 0.0180(8) -0.0011(6) -0.0141(7) -0.0086(6)
S15 0.0432(11) 0.0163(8) 0.0664(15) -0.0040(9) -0.0389(11) -0.0094(8)
S16 0.0284(9) 0.0336(10) 0.0304(10) -0.0155(8) -0.0152(8) -0.0081(7)
C11 0.014(3) 0.014(3) 0.016(3) -0.006(2) -0.008(2) -0.001(2)
C12 0.016(3) 0.012(3) 0.014(3) -0.005(2) -0.005(2) -0.003(2)
C13 0.018(3) 0.012(3) 0.036(4) -0.010(3) -0.017(3) 0.001(2)
C14 0.019(3) 0.019(3) 0.025(3) -0.010(3) -0.012(3) -0.004(2)
C15 0.015(3) 0.011(3) 0.018(3) -0.008(2) -0.003(2) -0.005(2)
C16 0.026(3) 0.018(3) 0.017(3) -0.003(2) -0.009(3) -0.013(3)
C17 0.049(5) 0.043(5) 0.053(6) -0.015(4) -0.022(4) -0.028(4)
C18 0.036(4) 0.046(5) 0.035(4) -0.026(4) 0.001(3) -0.026(4)
C19 0.017(3) 0.019(3) 0.018(3) -0.008(2) -0.007(2) -0.007(2)
O11 0.030(3) 0.018(2) 0.021(2) -0.0027(19) -0.010(2) -0.015(2)
N11 0.023(3) 0.015(3) 0.025(3) -0.007(2) -0.014(2) -0.006(2)
S21 0.0141(7) 0.0205(8) 0.0205(8) -0.0106(6) -0.0075(6) -0.0008(6)
S22 0.0180(7) 0.0148(7) 0.0187(8) -0.0079(6) -0.0085(6) -0.0020(6)
S23 0.0132(7) 0.0181(7) 0.0206(8) -0.0108(6) -0.0074(6) -0.0014(6)
S24 0.0148(7) 0.0130(7) 0.0242(8) -0.0069(6) -0.0103(6) -0.0005(5)
S25 0.0217(8) 0.0362(10) 0.0399(11) -0.0146(8) -0.0194(8) -0.0030(7)
S26 0.0360(10) 0.0296(9) 0.0327(10) -0.0154(8) -0.0178(8) -0.0086(8)
C21 0.017(3) 0.018(3) 0.015(3) -0.006(2) -0.007(2) -0.004(2)
C22 0.011(3) 0.012(3) 0.015(3) -0.004(2) -0.006(2) 0.002(2)
C23 0.020(3) 0.024(3) 0.017(3) -0.004(3) -0.008(3) -0.010(3)
C24 0.021(3) 0.023(3) 0.022(3) -0.011(3) -0.009(3) -0.008(3)
C25 0.018(3) 0.018(3) 0.015(3) -0.004(2) -0.008(2) -0.006(2)
C26 0.013(3) 0.019(3) 0.022(3) -0.006(2) -0.009(2) -0.004(2)
C27 0.034(4) 0.035(4) 0.037(4) -0.007(3) -0.021(4) -0.016(3)
C28 0.038(4) 0.036(4) 0.022(4) -0.006(3) -0.014(3) -0.017(3)
C29 0.020(3) 0.014(3) 0.014(3) -0.003(2) -0.009(2) -0.006(2)
O21 0.025(2) 0.019(2) 0.029(3) -0.007(2) -0.018(2) -0.0048(19)
N21 0.018(3) 0.020(3) 0.024(3) -0.012(2) -0.011(2) -0.002(2)
S31 0.0233(8) 0.0217(8) 0.0120(7) -0.0063(6) -0.0025(6) -0.0131(6)
S32 0.0140(7) 0.0209(7) 0.0166(7) -0.0080(6) -0.0038(6) -0.0075(6)
S33 0.0192(7) 0.0207(7) 0.0124(7) -0.0063(6) -0.0036(6) -0.0111(6)
S34 0.0156(7) 0.0297(8) 0.0142(7) -0.0102(6) -0.0012(6) -0.0119(6)
S35 0.0296(9) 0.0280(9) 0.0160(8) -0.0108(7) -0.0049(7) -0.0124(7)
S36 0.0322(9) 0.0384(10) 0.0235(9) -0.0084(8) -0.0101(8) -0.0217(8)
C31 0.010(3) 0.014(3) 0.013(3) -0.005(2) -0.004(2) -0.002(2)
C32 0.013(3) 0.016(3) 0.011(3) -0.004(2) -0.003(2) -0.005(2)
C33 0.023(3) 0.017(3) 0.016(3) -0.007(2) -0.008(3) -0.007(2)
C34 0.018(3) 0.020(3) 0.015(3) -0.008(2) -0.005(2) -0.008(2)
C35 0.019(3) 0.012(3) 0.015(3) -0.005(2) -0.011(2) -0.001(2)
C36 0.013(3) 0.020(3) 0.017(3) -0.010(2) -0.008(2) -0.001(2)
C37 0.049(5) 0.039(4) 0.019(4) -0.014(3) -0.003(3) -0.028(4)
C38 0.040(4) 0.027(4) 0.033(4) -0.010(3) -0.022(4) -0.010(3)
C39 0.017(3) 0.013(3) 0.018(3) -0.008(2) -0.008(2) -0.002(2)
O31 0.021(2) 0.028(2) 0.022(2) -0.016(2) -0.007(2) -0.0058(19)
N31 0.024(3) 0.024(3) 0.016(3) -0.010(2) -0.003(2) -0.013(2)

loop_
_atom_type_symbol
_atom_type_description
_atom_type_scat_dispersion_real
_atom_type_scat_dispersion_imag
_atom_type_scat_source
C C 0.0033 0.0016 'International Tables Vol C Tables 4.2.6.8 and 6.1.1.4'
N N 0.0061 0.0033 'International Tables Vol C Tables 4.2.6.8 and 6.1.1.4'
O O 0.0106 0.0060 'International Tables Vol C Tables 4.2.6.8 and 6.1.1.4'
Re Re -1.0185 7.2310 'International Tables Vol C Tables 4.2.6.8 and 6.1.1.4'
S S 0.1246 0.1234 'International Tables Vol C Tables 4.2.6.8 and 6.1.1.4'
Se Se -0.0929 2.2259 'International Tables Vol C Tables 4.2.6.8 and 6.1.1.4'
H H 0.0000 0.0000 'International Tables Vol C Tables 4.2.6.8 and 6.1.1.4'

loop_
_geom_angle_atom_site_label_1
_geom_angle_atom_site_label_2
_geom_angle_atom_site_label_3
_geom_angle
_geom_angle_site_symmetry_1
_geom_angle_site_symmetry_3
C1 Re1 Se1 90.38(16) . .
C1 Re1 Se4 92.71(16) . .
Se1 Re1 Se4 89.76(2) . .
C1 Re1 Se2 93.08(16) . .
Se1 Re1 Se2 176.43(2) . .
Se4 Re1 Se2 89.22(2) . .
C1 Re1 Se3 90.70(16) . 2
Se1 Re1 Se3 90.46(2) . 2
Se4 Re1 Se3 176.58(2) . 2
Se2 Re1 Se3 90.36(2) . 2
C1 Re1 Re2 133.26(15) . 2
Se1 Re1 Re2 58.844(15) . 2
Se4 Re1 Re2 118.822(17) . 2
Se2 Re1 Re2 118.879(16) . 2
Se3 Re1 Re2 58.585(15) 2 2
C1 Re1 Re3 134.92(16) . 2
Se1 Re1 Re3 119.051(16) . 2
Se4 Re1 Re3 118.611(17) . 2
Se2 Re1 Re3 58.680(15) . 2
Se3 Re1 Re3 58.435(15) 2 2
Re2 Re1 Re3 60.222(9) 2 2
C1 Re1 Re3 134.97(16) . .
Se1 Re1 Re3 58.627(16) . .
Se4 Re1 Re3 58.744(16) . .
Se2 Re1 Re3 118.025(18) . .
Se3 Re1 Re3 118.652(16) 2 .
Re2 Re1 Re3 60.086(10) 2 .
Re3 Re1 Re3 90.067(12) 2 .
C1 Re1 Re2 136.59(15) . .
Se1 Re1 Re2 118.545(17) . .
Se4 Re1 Re2 58.593(16) . .
Se2 Re1 Re2 58.108(16) . .
Se3 Re1 Re2 118.447(17) 2 .
Re2 Re1 Re2 90.151(11) 2 .
Re3 Re1 Re2 60.022(10) 2 .
Re3 Re1 Re2 59.922(11) . .
C1 Re1 N1 0.74(19) . .
Se1 Re1 N1 90.47(10) . .
Se4 Re1 N1 93.44(9) . .
Se2 Re1 N1 93.00(10) . .
Se3 Re1 N1 89.97(9) 2 .
Re2 Re1 N1 132.80(9) 2 .
Re3 Re1 N1 134.33(10) 2 .
Re3 Re1 N1 135.54(10) . .
Re2 Re1 N1 137.04(9) . .
C1 Re1 Re1 178.49(16) . 2
Se1 Re1 Re1 88.507(17) . 2
Se4 Re1 Re1 88.305(17) . 2
Se2 Re1 Re1 88.047(17) . 2
Se3 Re1 Re1 88.290(16) 2 2
Re2 Re1 Re1 45.233(8) 2 2
Re3 Re1 Re1 45.136(8) 2 2
Re3 Re1 Re1 44.931(9) . 2
Re2 Re1 Re1 44.918(8) . 2
N1 Re1 Re1 177.97(9) . 2
N1 C1 Re1 177.9(5) . .
N1 C1 Se1 130.2(4) . .
Re1 C1 Se1 50.00(12) . .
N1 C1 Se3 128.0(4) . 2
Re1 C1 Se3 49.96(12) . 2
Se1 C1 Se3 65.87(11) . 2
N1 C1 Se4 133.4(4) . .
Re1 C1 Se4 48.68(12) . .
Se1 C1 Se4 64.74(11) . .
Se3 C1 Se4 98.63(16) 2 .
N1 C1 Se2 131.2(5) . .
Re1 C1 Se2 48.54(12) . .
Se1 C1 Se2 98.53(16) . .
Se3 C1 Se2 65.04(11) 2 .
Se4 C1 Se2 63.67(11) . .
N1 C1 C36 65.2(4) . 1_654
Re1 C1 C36 113.9(2) . 1_654
Se1 C1 C36 157.6(2) . 1_654
Se3 C1 C36 91.92(18) 2 1_654
Se4 C1 C36 119.2(2) . 1_654
Se2 C1 C36 67.82(15) . 1_654
N1 C1 S34 84.9(4) . 1_654
Re1 C1 S34 93.66(19) . 1_654
Se1 C1 S34 129.60(18) . 1_654
Se3 C1 S34 63.79(11) 2 1_654
Se4 C1 S34 120.89(17) . 1_654
Se2 C1 S34 57.73(10) . 1_654
C36 C1 S34 28.14(11) 1_654 1_654
N1 C1 C28 60.6(4) . 1_565
Re1 C1 C28 121.5(3) . 1_565
Se1 C1 C28 112.7(2) . 1_565
Se3 C1 C28 170.5(2) 2 1_565
Se4 C1 C28 72.91(16) . 1_565
Se2 C1 C28 106.66(19) . 1_565
C36 C1 C28 88.7(2) 1_654 1_565
S34 C1 C28 116.5(2) 1_654 1_565
N1 C1 S12 56.9(4) . 2_564
Re1 C1 S12 122.8(2) . 2_564
Se1 C1 S12 74.49(12) . 2_564
Se3 C1 S12 99.52(14) 2 2_564
Se4 C1 S12 122.68(17) . 2_564
Se2 C1 S12 164.53(18) . 2_564
C36 C1 S12 113.92(19) 1_654 2_564
S34 C1 S12 115.95(16) 1_654 2_564
C28 C1 S12 88.80(18) 1_565 2_564
C1 N1 N11 177.2(5) . .
C1 N1 C36 94.9(4) . 1_654
N11 N1 C36 82.3(2) . 1_654
C1 N1 C28 101.0(4) . 1_565
N11 N1 C28 78.9(2) . 1_565
C36 N1 C28 102.2(2) 1_654 1_565
C1 N1 Re1 1.3(3) . .
N11 N1 Re1 176.6(2) . .
C36 N1 Re1 94.37(18) 1_654 .
C28 N1 Re1 102.3(2) 1_565 .
C1 N1 S12 105.9(4) . 2_564
N11 N1 S12 76.74(16) . 2_564
C36 N1 S12 141.0(2) 1_654 2_564
C28 N1 S12 105.5(2) 1_565 2_564
Re1 N1 S12 105.74(15) . 2_564
C1 N1 S13 123.3(4) . .
N11 N1 S13 56.70(14) . .
C36 N1 S13 74.84(17) 1_654 .
C28 N1 S13 135.6(2) 1_565 .
Re1 N1 S13 122.00(16) . .
S12 N1 S13 66.11(11) 2_564 .
C1 N1 S34 76.9(4) . 1_654
N11 N1 S34 100.81(18) . 1_654
C36 N1 S34 27.57(12) 1_654 1_654
C28 N1 S34 125.7(2) 1_565 1_654
Re1 N1 S34 75.90(11) . 1_654
S12 N1 S34 127.50(16) 2_564 1_654
S13 N1 S34 69.39(11) . 1_654
C1 N1 C27 93.3(4) . 1_565
N11 N1 C27 87.7(2) . 1_565
C36 N1 C27 125.2(2) 1_654 1_565
C28 N1 C27 23.41(18) 1_565 1_565
Re1 N1 C27 94.62(18) . 1_565
S12 N1 C27 86.76(17) 2_564 1_565
S13 N1 C27 138.4(2) . 1_565
S34 N1 C27 145.7(2) 1_654 1_565
C2 Re2 Se2 91.50(16) . .
C2 Re2 Se3 91.77(16) . .
Se2 Re2 Se3 176.701(19) . .
C2 Re2 Se1 90.47(15) . 2
Se2 Re2 Se1 90.15(2) . 2
Se3 Re2 Se1 90.29(2) . 2
C2 Re2 Se4 93.53(15) . .
Se2 Re2 Se4 89.40(2) . .
Se3 Re2 Se4 89.93(2) . .
Se1 Re2 Se4 175.980(19) 2 .
C2 Re2 Re1 133.91(16) . 2
Se2 Re2 Re1 118.896(16) . 2
Se3 Re2 Re1 58.771(15) . 2
Se1 Re2 Re1 58.378(15) 2 2
Se4 Re2 Re1 118.548(16) . 2
C2 Re2 Re3 133.90(16) . 2
Se2 Re2 Re3 58.760(15) . 2
Se3 Re2 Re3 118.897(16) . 2
Se1 Re2 Re3 58.503(15) 2 2
Se4 Re2 Re3 118.036(17) . 2
Re1 Re2 Re3 60.145(10) 2 2
C2 Re2 Re3 136.17(16) . .
Se2 Re2 Re3 118.643(17) . .
Se3 Re2 Re3 58.380(16) . .
Se1 Re2 Re3 118.263(16) 2 .
Se4 Re2 Re3 58.668(15) . .
Re1 Re2 Re3 59.899(10) 2 .
Re3 Re2 Re3 89.915(12) 2 .
C2 Re2 Re1 136.22(16) . .
Se2 Re2 Re1 58.692(16) . .
Se3 Re2 Re1 118.329(17) . .
Se1 Re2 Re1 118.212(16) 2 .
Se4 Re2 Re1 58.313(15) . .
Re1 Re2 Re1 89.849(11) 2 .
Re3 Re2 Re1 59.728(10) 2 .
Re3 Re2 Re1 59.955(11) . .
C2 Re2 N2 0.79(18) . .
Se2 Re2 N2 92.00(10) . .
Se3 Re2 N2 91.27(10) . .
Se1 Re2 N2 89.86(9) 2 .
Se4 Re2 N2 94.15(9) . .
Re1 Re2 N2 133.12(9) 2 .
Re3 Re2 N2 133.80(10) 2 .
Re3 Re2 N2 136.23(10) . .
Re1 Re2 N2 137.00(9) . .
C2 Re2 Re2 178.49(15) . 2
Se2 Re2 Re2 88.415(17) . 2
Se3 Re2 Re2 88.333(17) . 2
Se1 Re2 Re2 88.023(15) 2 2
Se4 Re2 Re2 87.971(16) . 2
Re1 Re2 Re2 45.081(8) 2 2
Re3 Re2 Re2 44.965(8) 2 2
Re3 Re2 Re2 44.950(8) . 2
Re1 Re2 Re2 44.768(8) . 2
N2 Re2 Re2 177.84(9) . 2
N2 C2 Re2 177.8(5) . .
N2 C2 Se1 128.4(4) . 2
Re2 C2 Se1 49.89(12) . 2
N2 C2 Se2 132.3(5) . .
Re2 C2 Se2 49.12(12) . .
Se1 C2 Se2 65.16(11) 2 .
N2 C2 Se3 129.5(5) . .
Re2 C2 Se3 49.09(12) . .
Se1 C2 Se3 65.24(10) 2 .
Se2 C2 Se3 98.20(14) . .
N2 C2 Se4 133.6(4) . .
Re2 C2 Se4 48.09(11) . .
Se1 C2 Se4 97.98(14) 2 .
Se2 C2 Se4 63.76(10) . .
Se3 C2 Se4 64.09(10) . .
N2 C2 C38 71.4(4) . 1_655
Re2 C2 C38 110.2(2) . 1_655
Se1 C2 C38 159.1(2) 2 1_655
Se2 C2 C38 108.39(19) . 1_655
Se3 C2 C38 97.50(19) . 1_655
Se4 C2 C38 62.50(15) . 1_655
N2 C2 C16 61.6(4) . 1_546
Re2 C2 C16 116.5(2) . 1_546
Se1 C2 C16 92.44(17) 2 1_546
Se2 C2 C16 157.6(2) . 1_546
Se3 C2 C16 70.23(15) . 1_546
Se4 C2 C16 122.7(2) . 1_546
C38 C2 C16 92.4(2) 1_655 1_546
N2 C2 S14 82.3(4) . 1_546
Re2 C2 S14 95.56(19) . 1_546
Se1 C2 S14 65.17(10) 2 1_546
Se2 C2 S14 130.31(17) . 1_546
Se3 C2 S14 58.94(10) . 1_546
Se4 C2 S14 122.52(16) . 1_546
C38 C2 S14 117.4(2) 1_655 1_546
C16 C2 S14 27.30(11) 1_546 1_546
N2 C2 C37 60.4(4) . 1_655
Re2 C2 C37 121.7(3) . 1_655
Se1 C2 C37 165.1(2) 2 1_655
Se2 C2 C37 99.96(19) . 1_655
Se3 C2 C37 120.6(2) . 1_655
Se4 C2 C37 74.82(17) . 1_655
C38 C2 C37 23.29(17) 1_655 1_655
C16 C2 C37 102.4(2) 1_546 1_655
S14 C2 C37 129.7(2) 1_546 1_655
N2 C2 S22 58.2(4) . 2_645
Re2 C2 S22 122.5(2) . 2_645
Se1 C2 S22 96.53(14) 2 2_645
Se2 C2 S22 76.02(12) . 2_645
Se3 C2 S22 161.36(18) . 2_645
Se4 C2 S22 125.62(17) . 2_645
C38 C2 S22 101.14(18) 1_655 2_645
C16 C2 S22 108.64(18) 1_546 2_645
S14 C2 S22 111.17(14) 1_546 2_645
C37 C2 S22 78.02(16) 1_655 2_645
C2 N2 N21 175.7(5) . .
C2 N2 C16 100.0(4) . 1_546
N21 N2 C16 75.7(2) . 1_546
C2 N2 Re2 1.4(3) . .
N21 N2 Re2 174.4(2) . .
C16 N2 Re2 98.80(18) 1_546 .
C2 N2 S23 120.1(4) . .
N21 N2 S23 58.82(14) . .
C16 N2 S23 70.56(16) 1_546 .
Re2 N2 S23 119.04(16) . .
C2 N2 C37 102.0(4) . 1_655
N21 N2 C37 80.4(2) . 1_655
C16 N2 C37 122.1(2) 1_546 1_655
Re2 N2 C37 103.4(2) . 1_655
S23 N2 C37 133.9(2) . 1_655
C2 N2 S22 105.0(4) . 2_645
N21 N2 S22 78.33(16) . 2_645
C16 N2 S22 132.9(2) 1_546 2_645
Re2 N2 S22 105.47(15) . 2_645
S23 N2 S22 62.44(10) . 2_645
C37 N2 S22 90.79(19) 1_655 2_645
C2 N2 C38 90.0(4) . 1_655
N21 N2 C38 91.0(2) . 1_655
C16 N2 C38 103.3(2) 1_546 1_655
Re2 N2 C38 90.95(17) . 1_655
S23 N2 C38 149.8(2) . 1_655
C37 N2 C38 25.47(19) 1_655 1_655
S22 N2 C38 115.7(2) 2_645 1_655
C2 N2 S14 79.7(4) . 1_546
N21 N2 S14 96.29(18) . 1_546
C16 N2 S14 27.71(12) 1_546 1_546
Re2 N2 S14 78.28(11) . 1_546
S23 N2 S14 66.03(10) . 1_546
C37 N2 S14 145.6(2) 1_655 1_546
S22 N2 S14 122.29(15) 2_645 1_546
C38 N2 S14 121.8(2) 1_655 1_546
C3 Re3 Se3 90.23(16) . .
C3 Re3 Se1 93.04(16) . .
Se3 Re3 Se1 176.69(2) . .
C3 Re3 Se2 90.28(16) . 2
Se3 Re3 Se2 90.61(2) . 2
Se1 Re3 Se2 89.88(2) . 2
C3 Re3 Se4 93.79(16) . .
Se3 Re3 Se4 89.98(2) . .
Se1 Re3 Se4 89.30(2) . .
Se2 Re3 Se4 175.88(2) 2 .
C3 Re3 Re1 132.86(16) . 2
Se3 Re3 Re1 58.829(15) . 2
Se1 Re3 Re1 118.855(16) . 2
Se2 Re3 Re1 58.699(15) 2 2
Se4 Re3 Re1 118.394(16) . 2
C3 Re3 Re2 134.57(16) . 2
Se3 Re3 Re2 119.069(17) . 2
Se1 Re3 Re2 58.623(15) . 2
Se2 Re3 Re2 58.193(15) 2 2
Se4 Re3 Re2 118.093(17) . 2
Re1 Re3 Re2 60.250(10) 2 2
C3 Re3 Re2 135.27(16) . .
Se3 Re3 Re2 58.588(16) . .
Se1 Re3 Re2 118.403(17) . .
Se2 Re3 Re2 118.554(16) 2 .
Se4 Re3 Re2 58.535(15) . .
Re1 Re3 Re2 59.879(10) 2 .
Re2 Re3 Re2 90.085(12) 2 .
C3 Re3 Re1 137.20(16) . .
Se3 Re3 Re1 118.704(17) . .
Se1 Re3 Re1 58.284(16) . .
Se2 Re3 Re1 117.953(17) 2 .
Se4 Re3 Re1 58.331(16) . .
Re1 Re3 Re1 89.933(12) 2 .
Re2 Re3 Re1 59.769(10) 2 .
Re2 Re3 Re1 60.123(11) . .
C3 Re3 N3 0.43(18) . .
Se3 Re3 N3 90.25(10) . .
Se1 Re3 N3 93.03(10) . .
Se2 Re3 N3 89.86(9) 2 .
Se4 Re3 N3 94.22(9) . .
Re1 Re3 N3 132.57(10) 2 .
Re2 Re3 N3 134.25(9) 2 .
Re2 Re3 N3 135.57(9) . .
Re1 Re3 N3 137.49(10) . .
C3 Re3 Re3 177.90(16) . 2
Se3 Re3 Re3 88.562(17) . 2
Se1 Re3 Re3 88.181(17) . 2
Se2 Re3 Re3 88.015(16) 2 2
Se4 Re3 Re3 87.924(16) . 2
Re1 Re3 Re3 45.069(9) 2 2
Re2 Re3 Re3 45.050(8) 2 2
Re2 Re3 Re3 45.035(8) . 2
Re1 Re3 Re3 44.864(8) . 2
N3 Re3 Re3 177.55(10) . 2
N3 C3 Re3 178.8(5) . .
N3 C3 Se3 130.2(5) . .
Re3 C3 Se3 49.87(12) . .
N3 C3 Se2 128.9(4) . 2
Re3 C3 Se2 49.94(12) . 2
Se3 C3 Se2 65.88(11) . 2
N3 C3 Se1 131.7(5) . .
Re3 C3 Se1 48.29(12) . .
Se3 C3 Se1 98.15(16) . .
Se2 C3 Se1 64.58(11) 2 .
N3 C3 Se4 133.3(4) . .
Re3 C3 Se4 47.92(12) . .
Se3 C3 Se4 64.41(11) . .
Se2 C3 Se4 97.86(16) 2 .
Se1 C3 Se4 63.21(11) . .
N3 C3 C26 58.3(4) . 1_465
Re3 C3 C26 121.3(2) . 1_465
Se3 C3 C26 160.4(2) . 1_465
Se2 C3 C26 94.98(17) 2 1_465
Se1 C3 C26 75.75(16) . 1_465
Se4 C3 C26 125.5(2) . 1_465
N3 C3 C18 70.1(4) . 1_556
Re3 C3 C18 111.1(2) . 1_556
Se3 C3 C18 103.1(2) . 1_556
Se2 C3 C18 161.1(2) 2 1_556
Se1 C3 C18 103.8(2) . 1_556
Se4 C3 C18 63.20(16) . 1_556
C26 C3 C18 96.4(2) 1_465 1_556
N3 C3 S24 80.6(4) . 1_465
Re3 C3 S24 98.6(2) . 1_465
Se3 C3 S24 132.93(18) . 1_465
Se2 C3 S24 67.07(11) 2 1_465
Se1 C3 S24 62.14(10) . 1_465
Se4 C3 S24 124.43(18) . 1_465
C26 C3 S24 28.05(11) 1_465 1_465
C18 C3 S24 122.4(2) 1_556 1_465
N3 C3 C17 59.9(4) . 1_556
Re3 C3 C17 121.3(3) . 1_556
Se3 C3 C17 93.9(2) . 1_556
Se2 C3 C17 159.1(2) 2 1_556
Se1 C3 C17 126.9(2) . 1_556
Se4 C3 C17 76.61(19) . 1_556
C26 C3 C17 104.7(2) 1_465 1_556
C18 C3 C17 23.44(19) 1_556 1_556
S24 C3 C17 132.7(2) 1_465 1_556
C3 N3 N31 174.6(5) . .
C3 N3 C26 103.0(4) . 1_465
N31 N3 C26 78.7(2) . 1_465
C3 N3 Re3 0.8(3) . .
N31 N3 Re3 174.0(2) . .
C26 N3 Re3 102.67(19) 1_465 .
C3 N3 C17 102.6(4) . 1_556
N31 N3 C17 79.9(2) . 1_556
C26 N3 C17 128.3(3) 1_465 1_556
Re3 N3 C17 103.3(2) . 1_556
C3 N3 C18 90.9(4) . 1_556
N31 N3 C18 93.3(2) . 1_556
C26 N3 C18 110.6(2) 1_465 1_556
Re3 N3 C18 91.64(19) . 1_556
C17 N3 C18 26.0(2) 1_556 1_556
C3 N3 S33 119.7(4) . .
N31 N3 S33 56.03(14) . .
C26 N3 S33 68.71(16) 1_465 .
Re3 N3 S33 118.89(16) . .
C17 N3 S33 130.2(2) 1_556 .
C18 N3 S33 149.2(2) 1_556 .
C3 N3 S32 106.9(4) . 2_456
N31 N3 S32 68.62(15) . 2_456
C26 N3 S32 131.9(2) 1_465 2_456
Re3 N3 S32 106.74(15) . 2_456
C17 N3 S32 80.21(19) 1_556 2_456
C18 N3 S32 105.8(2) 1_556 2_456
S33 N3 S32 63.88(10) . 2_456
C3 N3 S24 80.7(4) . 1_465
N31 N3 S24 99.23(18) . 1_465
C26 N3 S24 28.73(13) 1_465 1_465
Re3 N3 S24 80.20(12) . 1_465
C17 N3 S24 153.3(2) 1_556 1_465
C18 N3 S24 129.2(2) 1_556 1_465
S33 N3 S24 65.21(10) . 1_465
S32 N3 S24 124.66(16) 2_456 1_465
Re2 Se2 Re3 63.048(16) . 2
Re2 Se2 Re1 63.201(17) . .
Re3 Se2 Re1 62.620(15) 2 .
Re2 Se2 C3 96.94(11) . 2
Re3 Se2 C3 39.78(10) 2 2
Re1 Se2 C3 95.58(10) . 2
Re2 Se2 C2 39.38(10) . .
Re3 Se2 C2 95.71(10) 2 .
Re1 Se2 C2 96.97(10) . .
C3 Se2 C2 114.81(14) 2 .
Re2 Se2 C1 95.90(10) . .
Re3 Se2 C1 94.46(10) 2 .
Re1 Se2 C1 38.38(10) . .
C3 Se2 C1 112.42(14) 2 .
C2 Se2 C1 116.37(14) . .
Re2 Se2 S34 153.97(3) . 1_654
Re3 Se2 S34 99.58(3) 2 1_654
Re1 Se2 S34 92.03(3) . 1_654
C3 Se2 S34 76.57(11) 2 1_654
C2 Se2 S34 164.54(10) . 1_654
C1 Se2 S34 64.74(11) . 1_654
Re2 Se2 Se4 45.478(15) . .
Re3 Se2 Se4 92.041(19) 2 .
Re1 Se2 Se4 45.302(15) . .
C3 Se2 Se4 131.80(10) 2 .
C2 Se2 Se4 59.06(10) . .
C1 Se2 Se4 57.94(10) . .
S34 Se2 Se4 122.16(3) 1_654 .
Re2 Se2 Se1 45.101(14) . 2
Re3 Se2 Se1 45.027(14) 2 2
Re1 Se2 Se1 91.75(2) . 2
C3 Se2 Se1 58.72(11) 2 2
C2 Se2 Se1 57.19(10) . 2
C1 Se2 Se1 130.11(10) . 2
S34 Se2 Se1 135.29(3) 1_654 2
Se4 Se2 Se1 90.509(19) . 2
Re2 Se2 Se3 91.77(2) . 2
Re3 Se2 Se3 44.590(14) 2 2
Re1 Se2 Se3 44.830(14) . 2
C3 Se2 Se3 56.94(10) 2 2
C2 Se2 Se3 131.13(10) . 2
C1 Se2 Se3 56.60(10) . 2
S34 Se2 Se3 63.38(3) 1_654 2
Se4 Se2 Se3 90.082(19) . 2
Se1 Se2 Se3 89.571(19) 2 2
Re2 Se2 S31 143.97(3) . 2
Re3 Se2 S31 135.92(3) 2 2
Re1 Se2 S31 147.83(3) . 2
C3 Se2 S31 96.21(11) 2 2
C2 Se2 S31 104.95(10) . 2
C1 Se2 S31 109.67(11) . 2
S34 Se2 S31 62.02(4) 1_654 2
Se4 Se2 S31 131.99(3) . 2
Se1 Se2 S31 119.86(3) 2 2
Se3 Se2 S31 123.32(3) 2 2
Re2 Se2 C36 150.48(9) . 1_654
Re3 Se2 C36 123.86(9) 2 1_654
Re1 Se2 C36 93.32(9) . 1_654
C3 Se2 C36 103.30(14) 2 1_654
C2 Se2 C36 139.15(13) . 1_654
C1 Se2 C36 56.58(14) . 1_654
S34 Se2 C36 27.02(9) 1_654 1_654
Se4 Se2 C36 105.46(9) . 1_654
Se1 Se2 C36 161.75(9) 2 1_654
Se3 Se2 C36 81.77(9) 2 1_654
S31 Se2 C36 54.82(9) 2 1_654
Re2 Se2 S24 96.84(3) . 2_645
Re3 Se2 S24 85.94(3) 2 2_645
Re1 Se2 S24 147.62(3) . 2_645
C3 Se2 S24 59.92(10) 2 2_645
C2 Se2 S24 77.57(10) . 2_645
C1 Se2 S24 165.88(11) . 2_645
S34 Se2 S24 101.25(4) 1_654 2_645
Se4 Se2 S24 136.18(3) . 2_645
Se1 Se2 S24 58.20(3) 2 2_645
Se3 Se2 S24 116.85(3) 2 2_645
S31 Se2 S24 61.98(4) 2 2_645
C36 Se2 S24 111.82(10) 1_654 2_645
Re3 Se3 Re2 63.032(17) . .
Re3 Se3 Re1 62.735(16) . 2
Re2 Se3 Re1 62.644(16) . 2
Re3 Se3 C3 39.90(11) . .
Re2 Se3 C3 97.28(11) . .
Re1 Se3 C3 95.77(10) 2 .
Re3 Se3 C1 96.23(10) . 2
Re2 Se3 C1 95.31(11) . 2
Re1 Se3 C1 39.34(10) 2 2
C3 Se3 C1 114.37(14) . 2
Re3 Se3 C2 96.57(10) . .
Re2 Se3 C2 39.15(10) . .
Re1 Se3 C2 95.05(10) 2 .
C3 Se3 C2 117.11(14) . .
C1 Se3 C2 112.56(14) 2 .
Re3 Se3 S14 155.29(4) . 1_546
Re2 Se3 S14 93.61(3) . 1_546
Re1 Se3 S14 100.51(3) 2 1_546
C3 Se3 S14 163.27(11) . 1_546
C1 Se3 S14 77.02(10) 2 1_546
C2 Se3 S14 65.42(10) . 1_546
Re3 Se3 Se4 45.159(14) . .
Re2 Se3 Se4 45.077(15) . .
Re1 Se3 Se4 91.57(2) 2 .
C3 Se3 Se4 59.28(10) . .
C1 Se3 Se4 130.90(11) 2 .
C2 Se3 Se4 58.66(10) . .
S14 Se3 Se4 123.56(3) 1_546 .
Re3 Se3 Se1 91.53(2) . 2
Re2 Se3 Se1 44.900(14) . 2
Re1 Se3 Se1 44.617(14) 2 2
C3 Se3 Se1 131.40(11) . 2
C1 Se3 Se1 56.80(10) 2 2
C2 Se3 Se1 56.93(10) . 2
S14 Se3 Se1 64.74(3) 1_546 2
Se4 Se3 Se1 89.907(19) . 2
Re3 Se3 Se2 44.797(14) . 2
Re2 Se3 Se2 91.48(2) . 2
Re1 Se3 Se2 44.811(14) 2 2
C3 Se3 Se2 57.17(10) . 2
C1 Se3 Se2 58.36(10) 2 2
C2 Se3 Se2 130.60(10) . 2
S14 Se3 Se2 135.37(3) 1_546 2
Se4 Se3 Se2 89.884(19) . 2
Se1 Se3 Se2 89.375(18) 2 2
Re3 Se3 S34 92.71(3) . 2_456
Re2 Se3 S34 146.01(3) . 2_456
Re1 Se3 S34 85.62(3) 2 2_456
C3 Se3 S34 72.79(11) . 2_456
C1 Se3 S34 62.20(11) 2 2_456
C2 Se3 S34 169.88(10) . 2_456
S14 Se3 S34 104.51(4) 1_546 2_456
Se4 Se3 S34 131.45(3) . 2_456
Se1 Se3 S34 118.96(3) 2 2_456
Se2 Se3 S34 55.50(3) 2 2_456
Re1 Se4 Re2 63.094(16) . .
Re1 Se4 Re3 62.925(16) . .
Re2 Se4 Re3 62.797(15) . .
Re1 Se4 C1 38.61(10) . .
Re2 Se4 C1 96.00(10) . .
Re3 Se4 C1 95.07(10) . .
Re1 Se4 C2 95.43(10) . .
Re2 Se4 C2 38.37(10) . .
Re3 Se4 C2 95.05(10) . .
C1 Se4 C2 114.96(14) . .
Re1 Se4 C3 95.56(10) . .
Re2 Se4 C3 94.52(10) . .
Re3 Se4 C3 38.28(10) . .
C1 Se4 C3 114.07(14) . .
C2 Se4 C3 112.81(14) . .
Re1 Se4 Se2 45.482(14) . .
Re2 Se4 Se2 45.121(15) . .
Re3 Se4 Se2 92.014(19) . .
C1 Se4 Se2 58.39(10) . .
C2 Se4 Se2 57.18(10) . .
C3 Se4 Se2 130.28(10) . .
Re1 Se4 Se1 45.063(14) . .
Re2 Se4 Se1 92.029(19) . .
Re3 Se4 Se1 45.271(14) . .
C1 Se4 Se1 56.70(10) . .
C2 Se4 Se1 130.40(10) . .
C3 Se4 Se1 58.04(10) . .
Se2 Se4 Se1 90.493(19) . .
Re1 Se4 Se3 91.83(2) . .
Re2 Se4 Se3 44.989(15) . .
Re3 Se4 Se3 44.863(14) . .
C1 Se4 Se3 130.43(10) . .
C2 Se4 Se3 57.25(10) . .
C3 Se4 Se3 56.32(10) . .
Se2 Se4 Se3 90.065(19) . .
Se1 Se4 Se3 90.088(19) . .
Re1 Se4 C38 148.26(13) . 1_655
Re2 Se4 C38 99.83(12) . 1_655
Re3 Se4 C38 135.62(13) . 1_655
C1 Se4 C38 128.47(16) . 1_655
C2 Se4 C38 61.79(15) . 1_655
C3 Se4 C38 113.11(16) . 1_655
Se2 Se4 C38 103.15(12) . 1_655
Se1 Se4 C38 165.99(12) . 1_655
Se3 Se4 C38 93.03(12) . 1_655
Re1 Se4 C18 142.83(14) . 1_556
Re2 Se4 C18 139.79(13) . 1_556
Re3 Se4 C18 98.71(12) . 1_556
C1 Se4 C18 122.17(17) . 1_556
C2 Se4 C18 119.27(17) . 1_556
C3 Se4 C18 60.42(16) . 1_556
Se2 Se4 C18 169.08(13) . 1_556
Se1 Se4 C18 98.52(14) . 1_556
Se3 Se4 C18 96.04(12) . 1_556
C38 Se4 C18 67.57(19) 1_655 1_556
Re1 Se1 Re3 63.090(16) . .
Re1 Se1 Re2 62.778(15) . 2
Re3 Se1 Re2 62.874(15) . 2
Re1 Se1 C1 39.63(10) . .
Re3 Se1 C1 96.89(10) . .
Re2 Se1 C1 95.71(10) 2 .
Re1 Se1 C2 96.14(10) . 2
Re3 Se1 C2 96.19(10) . 2
Re2 Se1 C2 39.64(10) 2 2
C1 Se1 C2 113.96(14) . 2
Re1 Se1 C3 96.29(10) . .
Re3 Se1 C3 38.67(10) . .
Re2 Se1 C3 94.80(10) 2 .
C1 Se1 C3 116.61(14) . .
C2 Se1 C3 113.28(14) 2 .
Re1 Se1 S21 148.55(3) . 2
Re3 Se1 S21 143.43(3) . 2
Re2 Se1 S21 135.73(3) 2 2
C1 Se1 S21 109.13(11) . 2
C2 Se1 S21 96.15(10) 2 2
C3 Se1 S21 105.16(10) . 2
Re1 Se1 Se4 45.176(14) . .
Re3 Se1 Se4 45.428(14) . .
Re2 Se1 Se4 91.975(19) 2 .
C1 Se1 Se4 58.56(10) . .
C2 Se1 Se4 131.61(10) 2 .
C3 Se1 Se4 58.75(10) . .
S21 Se1 Se4 132.18(3) 2 .
Re1 Se1 Se2 91.68(2) . 2
Re3 Se1 Se2 45.096(14) . 2
Re2 Se1 Se2 44.749(14) 2 2
C1 Se1 Se2 131.29(11) . 2
C2 Se1 Se2 57.64(10) 2 2
C3 Se1 Se2 56.70(10) . 2
S21 Se1 Se2 119.26(3) 2 2
Se4 Se1 Se2 90.452(19) . 2
Re1 Se1 Se3 44.924(14) . 2
Re3 Se1 Se3 91.73(2) . 2
Re2 Se1 Se3 44.812(15) 2 2
C1 Se1 Se3 57.33(10) . 2
C2 Se1 Se3 57.83(10) 2 2
C3 Se1 Se3 130.36(10) . 2
S21 Se1 Se3 123.77(3) 2 2
Se4 Se1 Se3 90.050(19) . 2
Se2 Se1 Se3 89.515(19) 2 2
Re1 Se1 S24 153.35(3) . 1_465
Re3 Se1 S24 90.75(3) . 1_465
Re2 Se1 S24 102.03(3) 2 1_465
C1 Se1 S24 162.25(11) . 1_465
C2 Se1 S24 80.92(10) 2 1_465
C3 Se1 S24 61.67(10) . 1_465
S21 Se1 S24 57.60(4) 2 1_465
Se4 Se1 S24 119.59(3) . 1_465
Se2 Se1 S24 64.23(3) 2 1_465
Se3 Se1 S24 138.70(3) 2 1_465
Re1 Se1 S14 93.11(3) . 2_564
Re3 Se1 S14 147.05(3) . 2_564
Re2 Se1 S14 86.53(3) 2 2_564
C1 Se1 S14 72.99(10) . 2_564
C2 Se1 S14 62.19(11) 2 2_564
C3 Se1 S14 170.03(10) . 2_564
S21 Se1 S14 67.66(4) 2 2_564
Se4 Se1 S14 131.14(3) . 2_564
Se2 Se1 S14 119.82(3) 2 2_564
Se3 Se1 S14 56.13(3) 2 2_564
S24 Se1 S14 108.38(4) 1_465 2_564
C11 S11 C13 94.7(3) . .
C11 S11 C14 67.9(2) . .
C13 S11 C14 27.0(2) . .
C11 S11 C12 25.2(2) . .
C13 S11 C12 119.8(3) . .
C14 S11 C12 93.08(19) . .
C11 S11 S15 127.2(2) . .
C13 S11 S15 32.9(2) . .
C14 S11 S15 59.86(15) . .
C12 S11 S15 151.53(14) . .
C11 S11 S12 32.1(2) . .
C13 S11 S12 63.0(2) . .
C14 S11 S12 35.98(14) . .
C12 S11 S12 57.36(13) . .
S15 S11 S12 95.81(7) . .
C11 S11 S13 57.3(2) . .
C13 S11 S13 151.5(2) . .
C14 S11 S13 125.15(15) . .
C12 S11 S13 32.11(13) . .
S15 S11 S13 169.44(9) . .
S12 S11 S13 89.45(6) . .
C11 S11 S32 145.5(2) . 1_654
C13 S11 S32 95.0(2) . 1_654
C14 S11 S32 115.32(15) . 1_654
C12 S11 S32 134.87(14) . 1_654
S15 S11 S32 70.57(6) . 1_654
S12 S11 S32 137.41(8) . 1_654
S13 S11 S32 111.27(6) . 1_654
C11 S11 C16 84.3(2) . 2_564
C13 S11 C16 73.5(3) . 2_564
C14 S11 C16 74.75(18) . 2_564
C12 S11 C16 89.35(17) . 2_564
S15 S11 C16 75.75(12) . 2_564
S12 S11 C16 80.60(12) . 2_564
S13 S11 C16 96.17(11) . 2_564
S32 S11 C16 130.23(12) 1_654 2_564
C11 S11 S14 81.5(2) . 2_564
C13 S11 S14 101.3(2) . 2_564
C14 S11 S14 99.38(15) . 2_564
C12 S11 S14 75.04(14) . 2_564
S15 S11 S14 99.24(7) . 2_564
S12 S11 S14 92.86(6) . 2_564
S13 S11 S14 71.29(5) . 2_564
S32 S11 S14 128.46(6) 1_654 2_564
C16 S11 S14 27.86(10) 2_564 2_564
C11 S11 C31 120.0(2) . 1_654
C13 S11 C31 114.8(2) . 1_654
C14 S11 C31 125.47(18) . 1_654
C12 S11 C31 106.97(16) . 1_654
S15 S11 C31 96.93(11) . 1_654
S12 S11 C31 127.48(12) . 1_654
S13 S11 C31 87.03(10) . 1_654
S32 S11 C31 27.98(9) 1_654 1_654
C16 S11 C31 151.85(15) 2_564 1_654
S14 S11 C31 134.40(11) 2_564 1_654
C11 S12 C14 95.2(3) . .
C11 S12 C13 68.2(2) . .
C14 S12 C13 27.1(2) . .
C11 S12 C12 25.1(2) . .
C14 S12 C12 120.2(3) . .
C13 S12 C12 93.24(19) . .
C11 S12 S11 32.4(2) . .
C14 S12 S11 63.1(2) . .
C13 S12 S11 36.08(14) . .
C12 S12 S11 57.47(13) . .
C11 S12 S16 126.9(2) . .
C14 S12 S16 31.6(2) . .
C13 S12 S16 58.69(14) . .
C12 S12 S16 151.65(14) . .
S11 S12 S16 94.73(6) . .
C11 S12 S14 58.3(2) . .
C14 S12 S14 152.9(2) . .
C13 S12 S14 126.38(15) . .
C12 S12 S14 33.28(13) . .
S11 S12 S14 90.75(6) . .
S16 S12 S14 171.99(8) . .
C11 S12 N1 130.4(2) . 2_564
C14 S12 N1 111.6(2) . 2_564
C13 S12 N1 131.01(17) . 2_564
C12 S12 N1 112.28(16) . 2_564
S11 S12 N1 145.13(12) . 2_564
S16 S12 N1 86.93(10) . 2_564
S14 S12 N1 85.23(10) . 2_564
C11 S12 S21 88.7(2) . 1_564
C14 S12 S21 113.5(2) . 1_564
C13 S12 S21 109.57(16) . 1_564
C12 S12 S21 81.43(14) . 1_564
S11 S12 S21 97.21(6) . 1_564
S16 S12 S21 110.08(6) . 1_564
S14 S12 S21 74.90(5) . 1_564
N1 S12 S21 114.92(11) 2_564 1_564
C11 S12 C15 78.9(2) . 2_564
C14 S12 C15 70.3(2) . 2_564
C13 S12 C15 67.97(18) . 2_564
C12 S12 C15 86.40(16) . 2_564
S11 S12 C15 73.51(11) . 2_564
S16 S12 C15 79.58(10) . 2_564
S14 S12 C15 96.45(10) . 2_564
N1 S12 C15 72.58(14) 2_564 2_564
S21 S12 C15 167.47(11) 1_564 2_564
C11 S12 S13 77.5(2) . 2_564
C14 S12 S13 98.1(2) . 2_564
C13 S12 S13 93.48(16) . 2_564
C12 S12 S13 73.27(13) . 2_564
S11 S12 S13 87.32(6) . 2_564
S16 S12 S13 102.40(6) . 2_564
S14 S12 S13 72.00(5) . 2_564
N1 S12 S13 58.49(10) 2_564 2_564
S21 S12 S13 146.64(6) 1_564 2_564
C15 S12 S13 27.83(9) 2_564 2_564
C11 S12 C1 127.8(2) . 2_564
C14 S12 C1 126.7(2) . 2_564
C13 S12 C1 148.15(17) . 2_564
C12 S12 C1 105.03(16) . 2_564
S11 S12 C1 153.90(11) . 2_564
S16 S12 C1 98.76(10) . 2_564
S14 S12 C1 73.97(10) . 2_564
N1 S12 C1 17.19(13) 2_564 2_564
S21 S12 C1 98.95(10) 1_564 2_564
C15 S12 C1 87.06(13) 2_564 2_564
S13 S12 C1 68.05(10) 2_564 2_564
C11 S12 S25 131.0(2) . 1_564
C14 S12 S25 87.1(2) . 1_564
C13 S12 S25 103.34(16) . 1_564
C12 S12 S25 128.51(14) . 1_564
S11 S12 S25 120.27(7) . 1_564
S16 S12 S25 67.86(6) . 1_564
S14 S12 S25 114.13(6) . 1_564
N1 S12 S25 92.63(10) 2_564 1_564
S21 S12 S25 47.09(4) 1_564 1_564
C15 S12 S25 145.01(11) 2_564 1_564
S13 S12 S25 150.61(6) 2_564 1_564
C1 S12 S25 85.60(10) 2_564 1_564
C11 S12 C19 99.1(2) . 2_564
C14 S12 C19 57.6(2) . 2_564
C13 S12 C19 66.26(17) . 2_564
C12 S12 C19 109.11(16) . 2_564
S11 S12 C19 85.22(11) . 2_564
S16 S12 C19 58.46(10) . 2_564
S14 S12 C19 116.38(10) . 2_564
N1 S12 C19 66.06(13) 2_564 2_564
S21 S12 C19 168.51(10) 1_564 2_564
C15 S12 C19 22.77(13) 2_564 2_564
S13 S12 C19 44.42(9) 2_564 2_564
C1 S12 C19 83.00(13) 2_564 2_564
S25 S12 C19 122.25(10) 1_564 2_564
C12 S13 C15 94.7(3) . .
C12 S13 C16 67.5(2) . .
C15 S13 C16 27.1(2) . .
C12 S13 C11 24.4(2) . .
C15 S13 C11 119.0(2) . .
C16 S13 C11 91.88(19) . .
C12 S13 C19 120.8(2) . .
C15 S13 C19 26.2(2) . .
C16 S13 C19 53.32(18) . .
C11 S13 C19 145.19(19) . .
C12 S13 S14 32.14(19) . .
C15 S13 S14 62.5(2) . .
C16 S13 S14 35.40(14) . .
C11 S13 S14 56.50(13) . .
C19 S13 S14 88.71(14) . .
C12 S13 N11 146.0(2) . .
C15 S13 N11 51.5(2) . .
C16 S13 N11 78.63(17) . .
C11 S13 N11 170.03(17) . .
C19 S13 N11 25.40(16) . .
S14 S13 N11 114.02(11) . .
C12 S13 S11 56.6(2) . .
C15 S13 S11 151.2(2) . .
C16 S13 S11 124.14(14) . .
C11 S13 S11 32.26(13) . .
C19 S13 S11 177.25(14) . .
S14 S13 S11 88.76(6) . .
N11 S13 S11 157.00(12) . .
C12 S13 N1 146.0(2) . .
C15 S13 N1 99.9(2) . .
C16 S13 N1 123.02(17) . .
C11 S13 N1 130.79(16) . .
C19 S13 N1 77.37(16) . .
S14 S13 N1 147.29(11) . .
N11 S13 N1 54.79(14) . .
S11 S13 N1 104.28(10) . .
C12 S13 S12 100.4(2) . 2_564
C15 S13 S12 74.4(2) . 2_564
C16 S13 S12 81.11(15) . 2_564
C11 S13 S12 105.25(14) . 2_564
C19 S13 S12 71.93(13) . 2_564
S14 S13 S12 92.25(6) . 2_564
N11 S13 S12 70.51(11) . 2_564
S11 S13 S12 107.09(6) . 2_564
N1 S13 S12 55.40(10) . 2_564
C12 S13 C11 73.2(2) . 2_564
C15 S13 C11 76.1(2) . 2_564
C16 S13 C11 69.96(18) . 2_564
C11 S13 C11 80.82(17) . 2_564
C19 S13 C11 85.52(16) . 2_564
S14 S13 C11 68.72(10) . 2_564
N11 S13 C11 92.92(14) . 2_564
S11 S13 C11 92.56(10) . 2_564
N1 S13 C11 80.67(13) . 2_564
S12 S13 C11 27.15(10) 2_564 2_564
C12 S13 C12 61.8(3) . 2_564
C15 S13 C12 94.5(2) . 2_564
C16 S13 C12 82.40(17) . 2_564
C11 S13 C12 63.11(16) . 2_564
C19 S13 C12 106.10(16) . 2_564
S14 S13 C12 69.04(10) . 2_564
N11 S13 C12 112.00(14) . 2_564
S11 S13 C12 71.95(10) . 2_564
N1 S13 C12 86.40(13) . 2_564
S12 S13 C12 42.15(9) 2_564 2_564
C11 S13 C12 20.61(12) 2_564 2_564
C16 S14 C12 94.4(3) . .
C16 S14 C15 26.4(2) . .
C12 S14 C15 68.0(2) . .
C16 S14 C11 120.4(3) . .
C12 S14 C11 26.0(2) . .
C15 S14 C11 93.99(18) . .
C16 S14 S13 62.4(2) . .
C12 S14 S13 32.0(2) . .
C15 S14 S13 35.98(13) . .
C11 S14 S13 58.03(13) . .
C16 S14 S12 153.4(2) . .
C12 S14 S12 59.0(2) . .
C15 S14 S12 127.00(14) . .
C11 S14 S12 33.01(13) . .
S13 S14 S12 91.02(6) . .
C16 S14 Se3 95.3(2) . 1_564
C12 S14 Se3 157.4(2) . 1_564
C15 S14 Se3 120.10(13) . 1_564
C11 S14 Se3 139.05(14) . 1_564
S13 S14 Se3 151.31(6) . 1_564
S12 S14 Se3 109.49(5) . 1_564
C16 S14 S11 70.8(2) . 2_564
C12 S14 S11 97.1(2) . 2_564
C15 S14 S11 76.06(13) . 2_564
C11 S14 S11 104.20(14) . 2_564
S13 S14 S11 87.51(6) . 2_564
S12 S14 S11 109.62(6) . 2_564
Se3 S14 S11 67.11(4) 1_564 2_564
C16 S14 C2 74.5(2) . 1_564
C12 S14 C2 147.0(2) . 1_564
C15 S14 C2 96.93(16) . 1_564
C11 S14 C2 147.81(17) . 1_564
S13 S14 C2 126.27(11) . 1_564
S12 S14 C2 127.41(11) . 1_564
Se3 S14 C2 55.63(9) 1_564 1_564
S11 S14 C2 107.80(10) 2_564 1_564
C16 S14 N2 60.8(2) . 1_564
C12 S14 N2 131.2(2) . 1_564
C15 S14 N2 80.46(16) . 1_564
C11 S14 N2 142.12(16) . 1_564
S13 S14 N2 108.22(10) . 1_564
S12 S14 N2 135.84(10) . 1_564
Se3 S14 N2 71.09(9) 1_564 1_564
S11 S14 N2 110.55(10) 2_564 1_564
C2 S14 N2 18.05(12) 1_564 1_564
C16 S14 Se1 127.1(2) . 2_564
C12 S14 Se1 127.6(2) . 2_564
C15 S14 Se1 145.93(14) . 2_564
C11 S14 Se1 105.42(14) . 2_564
S13 S14 Se1 148.48(7) . 2_564
S12 S14 Se1 75.92(4) . 2_564
Se3 S14 Se1 59.12(3) 1_564 2_564
S11 S14 Se1 123.79(5) 2_564 2_564
C2 S14 Se1 52.64(9) 1_564 2_564
N2 S14 Se1 66.96(9) 1_564 2_564
C16 S14 C11 74.6(2) . 2_564
C12 S14 C11 70.2(2) . 2_564
C15 S14 C11 67.13(16) . 2_564
C11 S14 C11 79.45(18) . 2_564
S13 S14 C11 65.04(10) . 2_564
S12 S14 C11 94.19(10) . 2_564
Se3 S14 C11 92.83(10) 1_564 2_564
S11 S14 C11 26.95(9) 2_564 2_564
C2 S14 C11 132.62(13) 1_564 2_564
N2 S14 C11 129.90(13) 1_564 2_564
Se1 S14 C11 143.13(10) 2_564 2_564
C16 S14 S23 75.1(2) . 1_564
C12 S14 S23 82.5(2) . 1_564
C15 S14 S23 72.16(14) . 1_564
C11 S14 S23 90.39(14) . 1_564
S13 S14 S23 74.11(5) . 1_564
S12 S14 S23 99.49(6) . 1_564
Se3 S14 S23 119.77(5) 1_564 1_564
S11 S14 S23 145.81(6) 2_564 1_564
C2 S14 S23 64.67(9) 1_564 1_564
N2 S14 S23 52.10(9) 1_564 1_564
Se1 S14 S23 79.85(4) 2_564 1_564
C11 S14 S23 137.02(10) 2_564 1_564
C13 S15 C17 102.4(4) . .
C13 S15 C14 22.1(2) . .
C17 S15 C14 80.8(3) . .
C13 S15 C18 76.3(3) . .
C17 S15 C18 29.0(3) . .
C14 S15 C18 56.5(2) . .
C13 S15 S11 33.0(2) . .
C17 S15 S11 134.8(3) . .
C14 S15 S11 55.05(13) . .
C18 S15 S11 106.87(16) . .
C13 S15 S16 51.8(2) . .
C17 S15 S16 51.2(3) . .
C14 S15 S16 29.77(13) . .
C18 S15 S16 30.82(16) . .
S11 S15 S16 84.76(6) . .
C13 S15 S32 86.2(2) . 1_654
C17 S15 S32 132.5(3) . 1_654
C14 S15 S32 104.12(14) . 1_654
C18 S15 S32 118.02(18) . 1_654
S11 S15 S32 60.94(5) . 1_654
S16 S15 S32 124.72(8) . 1_654
C13 S15 O11 74.7(2) . 2_564
C17 S15 O11 73.7(3) . 2_564
C14 S15 O11 63.83(15) . 2_564
C18 S15 O11 78.55(19) . 2_564
S11 S15 O11 92.65(9) . 2_564
S16 S15 O11 57.61(8) . 2_564
S32 S15 O11 151.24(9) 1_654 2_564
C13 S15 C17 156.8(2) . 2_554
C17 S15 C17 98.1(3) . 2_554
C14 S15 C17 173.5(2) . 2_554
C18 S15 C17 120.3(2) . 2_554
S11 S15 C17 124.65(13) . 2_554
S16 S15 C17 149.19(13) . 2_554
S32 S15 C17 71.87(13) 1_654 2_554
O11 S15 C17 122.14(17) 2_564 2_554
C13 S15 S36 111.6(2) . 1_654
C17 S15 S36 87.8(3) . 1_654
C14 S15 S36 115.33(16) . 1_654
C18 S15 S36 85.89(18) . 1_654
S11 S15 S36 101.66(7) . 1_654
S16 S15 S36 111.51(8) . 1_654
S32 S15 S36 46.83(4) 1_654 1_654
O11 S15 S36 161.39(9) 2_564 1_654
C17 S15 S36 58.13(15) 2_554 1_654
C13 S15 S36 130.8(2) . 2_455
C17 S15 S36 72.6(3) . 2_455
C14 S15 S36 119.22(15) . 2_455
C18 S15 S36 99.07(17) . 2_455
S11 S15 S36 134.66(9) . 2_455
S16 S15 S36 101.06(6) . 2_455
S32 S15 S36 134.10(7) 1_654 2_455
O11 S15 S36 56.63(8) 2_564 2_455
C17 S15 S36 66.15(15) 2_554 2_455
S36 S15 S36 116.95(6) 1_654 2_455
C14 S16 C18 97.0(3) . .
C14 S16 C17 83.7(3) . .
C18 S16 C17 30.4(3) . .
C14 S16 C13 23.1(2) . .
C18 S16 C13 76.6(3) . .
C17 S16 C13 60.5(2) . .
C14 S16 S12 31.7(2) . .
C18 S16 S12 123.4(3) . .
C17 S16 S12 115.29(17) . .
C13 S16 S12 54.80(13) . .
C14 S16 N11 83.5(2) . 2_564
C18 S16 N11 138.4(3) . 2_564
C17 S16 N11 109.7(2) . 2_564
C13 S16 N11 91.60(17) . 2_564
S12 S16 N11 75.44(10) . 2_564
C14 S16 C19 70.5(2) . 2_564
C18 S16 C19 120.1(3) . 2_564
C17 S16 C19 89.9(2) . 2_564
C13 S16 C19 72.65(18) . 2_564
S12 S16 C19 74.21(11) . 2_564
N11 S16 C19 22.20(14) 2_564 2_564
C14 S16 S15 52.8(2) . .
C18 S16 S15 53.1(3) . .
C17 S16 S15 31.13(16) . .
C13 S16 S15 29.70(13) . .
S12 S16 S15 84.45(6) . .
N11 S16 S15 99.02(11) 2_564 .
C19 S16 S15 76.83(12) 2_564 .
C14 S16 O11 77.9(2) . 2_564
C18 S16 O11 101.1(3) . 2_564
C17 S16 O11 71.6(2) . 2_564
C13 S16 O11 71.71(17) . 2_564
S12 S16 O11 90.34(9) . 2_564
N11 S16 O11 38.12(12) 2_564 2_564
C19 S16 O11 20.31(12) 2_564 2_564
S15 S16 O11 65.52(9) . 2_564
C14 S16 C27 122.0(3) . 2_554
C18 S16 C27 129.7(3) . 2_554
C17 S16 C27 153.8(2) . 2_554
C13 S16 C27 144.97(17) . 2_554
S12 S16 C27 90.31(11) . 2_554
N11 S16 C27 81.12(16) 2_564 2_554
C19 S16 C27 103.27(17) 2_564 2_554
S15 S16 C27 174.54(12) . 2_554
O11 S16 C27 116.21(15) 2_564 2_554
C14 S16 O21 130.2(2) . 1_464
C18 S16 O21 114.7(3) . 1_464
C17 S16 O21 104.3(2) . 1_464
C13 S16 O21 131.16(17) . 1_464
S12 S16 O21 118.66(9) . 1_464
N11 S16 O21 47.17(11) 2_564 1_464
C19 S16 O21 60.53(13) 2_564 1_464
S15 S16 O21 119.20(10) . 1_464
O11 S16 O21 59.60(11) 2_564 1_464
C27 S16 O21 64.83(14) 2_554 1_464
C14 S16 S25 86.0(2) . 1_564
C18 S16 S25 99.7(3) . 1_564
C17 S16 S25 125.8(2) . 1_564
C13 S16 S25 100.07(15) . 1_564
S12 S16 S25 66.57(6) . 1_564
N11 S16 S25 121.70(11) 2_564 1_564
C19 S16 S25 135.15(12) 2_564 1_564
S15 S16 S25 118.53(7) . 1_564
O11 S16 S25 155.04(9) 2_564 1_564
C27 S16 S25 57.54(12) 2_554 1_564
O21 S16 S25 122.27(9) 1_464 1_564
C12 C11 S12 122.6(5) . .
C12 C11 S11 121.9(5) . .
S12 C11 S11 115.4(3) . .
C12 C11 C14 164.6(5) . .
S12 C11 C14 42.6(2) . .
S11 C11 C14 73.1(3) . .
C12 C11 C13 163.9(5) . .
S12 C11 C13 73.1(3) . .
S11 C11 C13 42.7(2) . .
C14 C11 C13 30.5(2) . .
C12 C11 S14 34.0(3) . .
S12 C11 S14 88.6(2) . .
S11 C11 S14 155.9(3) . .
C14 C11 S14 131.0(3) . .
C13 C11 S14 161.2(3) . .
C12 C11 S13 31.5(3) . .
S12 C11 S13 154.0(3) . .
S11 C11 S13 90.4(2) . .
C14 C11 S13 163.3(3) . .
C13 C11 S13 132.9(3) . .
S14 C11 S13 65.47(14) . .
C12 C11 C12 71.6(4) . 2_564
S12 C11 C12 102.8(3) . 2_564
S11 C11 C12 98.5(3) . 2_564
C14 C11 C12 104.8(3) . 2_564
C13 C11 C12 103.0(3) . 2_564
S14 C11 C12 76.04(17) . 2_564
S13 C11 C12 74.05(17) . 2_564
C12 C11 C15 111.6(4) . 2_564
S12 C11 C15 73.7(2) . 2_564
S11 C11 C15 85.4(2) . 2_564
C14 C11 C15 63.8(2) . 2_564
C13 C11 C15 67.2(2) . 2_564
S14 C11 C15 103.8(2) . 2_564
S13 C11 C15 112.9(2) . 2_564
C12 C11 C15 41.10(15) 2_564 2_564
C12 C11 S13 87.4(4) . 2_564
S12 C11 S13 75.3(2) . 2_564
S11 C11 S13 109.6(3) . 2_564
C14 C11 S13 84.0(2) . 2_564
C13 C11 S13 94.0(2) . 2_564
S14 C11 S13 76.49(14) . 2_564
S13 C11 S13 99.18(17) . 2_564
C12 C11 S13 27.45(11) 2_564 2_564
C15 C11 S13 27.40(10) 2_564 2_564
C12 C11 C16 110.1(4) . 2_564
S12 C11 C16 92.0(2) . 2_564
S11 C11 C16 68.1(2) . 2_564
C14 C11 C16 71.0(2) . 2_564
C13 C11 C16 62.6(2) . 2_564
S14 C11 C16 114.8(2) . 2_564
S13 C11 C16 100.4(2) . 2_564
C12 C11 C16 40.48(15) 2_564 2_564
C15 C11 C16 20.81(14) 2_564 2_564
S13 C11 C16 41.54(12) 2_564 2_564
C12 C11 S14 85.9(4) . 2_564
S12 C11 S14 114.8(3) . 2_564
S11 C11 S14 71.5(2) . 2_564
C14 C11 S14 97.1(2) . 2_564
C13 C11 S14 83.5(2) . 2_564
S14 C11 S14 100.55(18) . 2_564
S13 C11 S14 74.18(14) . 2_564
C12 C11 S14 27.04(11) 2_564 2_564
C15 C11 S14 41.29(12) 2_564 2_564
S13 C11 S14 46.24(8) 2_564 2_564
C16 C11 S14 26.41(10) 2_564 2_564
C12 C11 S21 89.9(4) . 1_564
S12 C11 S21 64.69(19) . 1_564
S11 C11 S21 113.8(3) . 1_564
C14 C11 S21 86.0(2) . 1_564
C13 C11 S21 101.3(2) . 1_564
S14 C11 S21 74.08(15) . 1_564
S13 C11 S21 103.90(18) . 1_564
C12 C11 S21 147.7(2) 2_564 1_564
C15 C11 S21 138.35(19) 2_564 1_564
S13 C11 S21 130.11(16) 2_564 1_564
C16 C11 S21 155.5(2) 2_564 1_564
S14 C11 S21 174.55(18) 2_564 1_564
C12 C11 C16 11.4(3) . .
S12 C11 C16 111.2(3) . .
S11 C11 C16 133.3(3) . .
C14 C11 C16 153.3(3) . .
C13 C11 C16 173.8(3) . .
S14 C11 C16 22.58(11) . .
S13 C11 C16 42.91(13) . .
C12 C11 C16 71.99(17) 2_564 .
C15 C11 C16 109.3(2) 2_564 .
S13 C11 C16 83.10(16) 2_564 .
C16 C11 C16 112.23(18) 2_564 .
S14 C11 C16 90.56(16) 2_564 .
S21 C11 C16 84.72(16) 1_564 .
C11 C12 S13 124.1(5) . .
C11 C12 S14 120.0(5) . .
S13 C12 S14 115.9(3) . .
C11 C12 C16 162.5(5) . .
S13 C12 C16 73.4(2) . .
S14 C12 C16 42.5(2) . .
C11 C12 C15 167.0(5) . .
S13 C12 C15 42.91(19) . .
S14 C12 C15 73.0(2) . .
C16 C12 C15 30.5(2) . .
C11 C12 S12 32.3(3) . .
S13 C12 S12 156.4(3) . .
S14 C12 S12 87.7(2) . .
C16 C12 S12 130.2(3) . .
C15 C12 S12 160.7(3) . .
C11 C12 S11 32.8(3) . .
S13 C12 S11 91.3(2) . .
S14 C12 S11 152.8(3) . .
C16 C12 S11 164.6(3) . .
C15 C12 S11 134.2(3) . .
S12 C12 S11 65.17(14) . .
C11 C12 C12 86.2(4) . 2_564
S13 C12 C12 91.7(3) . 2_564
S14 C12 C12 93.9(3) . 2_564
C16 C12 C12 93.7(3) . 2_564
C15 C12 C12 93.0(3) . 2_564
S12 C12 C12 88.7(2) . 2_564
S11 C12 C12 86.1(2) . 2_564
C11 C12 C11 108.4(4) . 2_564
S13 C12 C11 79.3(2) . 2_564
S14 C12 C11 82.8(2) . 2_564
C16 C12 C11 72.5(2) . 2_564
C15 C12 C11 71.3(2) . 2_564
S12 C12 C11 107.4(2) . 2_564
S11 C12 C11 104.7(2) . 2_564
C12 C12 C11 22.27(15) 2_564 2_564
C11 C12 S13 72.0(3) . 2_564
S13 C12 S13 118.2(3) . 2_564
S14 C12 S13 82.2(2) . 2_564
C16 C12 S13 100.7(2) . 2_564
C15 C12 S13 111.9(2) . 2_564
S12 C12 S13 64.59(13) . 2_564
S11 C12 S13 85.96(15) . 2_564
C12 C12 S13 26.51(13) 2_564 2_564
C11 C12 S13 42.83(12) 2_564 2_564
C14 C13 S15 128.8(5) . .
C14 C13 S11 117.0(5) . .
S15 C13 S11 114.2(4) . .
C14 C13 C11 74.7(4) . .
S15 C13 C11 155.8(4) . .
S11 C13 C11 42.5(2) . .
C14 C13 S12 36.0(3) . .
S15 C13 S12 164.6(3) . .
S11 C13 S12 80.9(2) . .
C11 C13 S12 38.68(16) . .
C14 C13 S16 30.5(3) . .
S15 C13 S16 98.5(3) . .
S11 C13 S16 147.3(3) . .
C11 C13 S16 105.1(3) . .
S12 C13 S16 66.50(16) . .
C14 C13 C17 89.7(4) . .
S15 C13 C17 39.7(2) . .
S11 C13 C17 152.8(4) . .
C11 C13 C17 164.4(4) . .
S12 C13 C17 125.7(3) . .
S16 C13 C17 59.2(2) . .
C14 C13 C18 64.7(4) . .
S15 C13 C18 68.4(3) . .
S11 C13 C18 159.4(4) . .
C11 C13 C18 135.5(3) . .
S12 C13 C18 98.7(3) . .
S16 C13 C18 36.58(19) . .
C17 C13 C18 30.3(2) . .
C14 C13 C16 94.7(4) . 2_564
S15 C13 C16 94.5(3) . 2_564
S11 C13 C16 77.2(3) . 2_564
C11 C13 C16 75.6(2) . 2_564
S12 C13 C16 85.8(2) . 2_564
S16 C13 C16 102.3(2) . 2_564
C17 C13 C16 107.2(3) . 2_564
C18 C13 C16 123.4(3) . 2_564
C14 C13 C15 72.8(4) . 2_564
S15 C13 C15 107.1(3) . 2_564
S11 C13 C15 88.6(3) . 2_564
C11 C13 C15 71.5(2) . 2_564
S12 C13 C15 68.89(17) . 2_564
S16 C13 C15 82.62(18) . 2_564
C17 C13 C15 105.1(3) . 2_564
C18 C13 C15 110.6(3) . 2_564
C16 C13 C15 21.91(15) 2_564 2_564
C14 C13 C19 61.7(4) . 2_564
S15 C13 C19 97.3(3) . 2_564
S11 C13 C19 112.3(3) . 2_564
C11 C13 C19 89.4(2) . 2_564
S12 C13 C19 73.10(17) . 2_564
S16 C13 C19 62.10(15) . 2_564
C17 C13 C19 83.9(3) . 2_564
C18 C13 C19 87.0(2) . 2_564
C16 C13 C19 40.29(16) 2_564 2_564
C15 C13 C19 23.68(13) 2_564 2_564
C14 C13 O11 73.2(4) . 2_564
S15 C13 O11 78.4(2) . 2_564
S11 C13 O11 122.5(3) . 2_564
C11 C13 O11 107.5(2) . 2_564
S12 C13 O11 91.12(18) . 2_564
S16 C13 O11 63.46(14) . 2_564
C17 C13 O11 67.8(2) . 2_564
C18 C13 O11 78.1(2) . 2_564
C16 C13 O11 45.35(15) 2_564 2_564
C15 C13 O11 37.38(13) 2_564 2_564
C19 C13 O11 18.99(12) 2_564 2_564
C13 C14 S16 126.4(5) . .
C13 C14 S12 116.9(5) . .
S16 C14 S12 116.7(4) . .
C13 C14 C11 74.9(4) . .
S16 C14 C11 158.8(4) . .
S12 C14 C11 42.13(19) . .
C13 C14 C18 87.8(4) . .
S16 C14 C18 42.2(2) . .
S12 C14 C18 148.0(4) . .
C11 C14 C18 154.7(4) . .
C13 C14 S11 36.0(3) . .
S16 C14 S11 162.1(4) . .
S12 C14 S11 80.9(2) . .
C11 C14 S11 38.97(16) . .
C18 C14 S11 120.7(3) . .
C13 C14 S15 29.1(3) . .
S16 C14 S15 97.5(3) . .
S12 C14 S15 145.9(3) . .
C11 C14 S15 103.7(3) . .
C18 C14 S15 61.8(2) . .
S11 C14 S15 65.09(16) . .
C13 C14 C17 64.3(4) . .
S16 C14 C17 62.1(2) . .
S12 C14 C17 176.7(4) . .
C11 C14 C17 139.1(3) . .
C18 C14 C17 29.1(2) . .
S11 C14 C17 100.2(3) . .
S15 C14 C17 35.59(18) . .
C13 C14 C19 97.2(5) . 2_564
S16 C14 C19 79.6(3) . 2_564
S12 C14 C19 95.8(3) . 2_564
C11 C14 C19 99.3(3) . 2_564
C18 C14 C19 101.1(3) . 2_564
S11 C14 C19 102.9(2) . 2_564
S15 C14 C19 89.4(2) . 2_564
C17 C14 C19 87.0(3) . 2_564
C13 C14 C15 85.1(4) . 2_564
S16 C14 C15 105.0(3) . 2_564
S12 C14 C15 81.2(2) . 2_564
C11 C14 C15 74.2(2) . 2_564
C18 C14 C15 123.3(3) . 2_564
S11 C14 C15 79.8(2) . 2_564
S15 C14 C15 89.8(2) . 2_564
C17 C14 C15 102.1(3) . 2_564
C19 C14 C15 25.69(15) 2_564 2_564
C13 C14 O11 85.6(4) . 2_564
S16 C14 O11 73.6(2) . 2_564
S12 C14 O11 115.7(3) . 2_564
C11 C14 O11 111.9(3) . 2_564
C18 C14 O11 84.4(2) . 2_564
S11 C14 O11 102.5(2) . 2_564
S15 C14 O11 71.63(17) . 2_564
C17 C14 O11 67.2(2) . 2_564
C19 C14 O11 20.04(13) 2_564 2_564
C15 C14 O11 39.01(14) 2_564 2_564
C13 C14 N11 118.3(5) . 2_564
S16 C14 N11 68.2(2) . 2_564
S12 C14 N11 85.5(2) . 2_564
C11 C14 N11 103.5(2) . 2_564
C18 C14 N11 100.9(3) . 2_564
S11 C14 N11 119.3(2) . 2_564
S15 C14 N11 108.1(2) . 2_564
C17 C14 N11 96.7(3) . 2_564
C19 C14 N11 21.14(14) 2_564 2_564
C15 C14 N11 39.57(15) 2_564 2_564
O11 C14 N11 36.46(13) 2_564 2_564
C13 C14 C16 64.4(4) . 2_564
S16 C14 C16 117.4(3) . 2_564
S12 C14 C16 90.2(3) . 2_564
C11 C14 C16 69.1(2) . 2_564
C18 C14 C16 120.0(3) . 2_564
S11 C14 C16 62.68(17) . 2_564
S15 C14 C16 72.33(18) . 2_564
C17 C14 C16 93.1(3) . 2_564
C19 C14 C16 40.20(16) 2_564 2_564
C15 C14 C16 20.74(14) 2_564 2_564
O11 C14 C16 44.11(14) 2_564 2_564
N11 C14 C16 58.48(16) 2_564 2_564
C16 C15 C19 120.7(5) . .
C16 C15 S13 116.3(5) . .
C19 C15 S13 122.9(4) . .
C16 C15 O11 93.3(4) . .
C19 C15 O11 27.5(3) . .
S13 C15 O11 150.1(4) . .
C16 C15 N11 149.8(5) . .
C19 C15 N11 29.3(3) . .
S13 C15 N11 93.8(3) . .
O11 C15 N11 56.8(2) . .
C16 C15 C12 73.9(4) . .
C19 C15 C12 165.4(4) . .
S13 C15 C12 42.44(19) . .
O11 C15 C12 166.9(3) . .
N11 C15 C12 136.2(3) . .
C16 C15 S14 34.9(3) . .
C19 C15 S14 155.5(4) . .
S13 C15 S14 81.5(2) . .
O11 C15 S14 128.1(3) . .
N11 C15 S14 175.0(3) . .
C12 C15 S14 39.06(16) . .
C16 C15 C14 94.1(4) . 2_564
C19 C15 C14 72.0(3) . 2_564
S13 C15 C14 106.3(3) . 2_564
O11 C15 C14 73.7(2) . 2_564
N11 C15 C14 74.9(2) . 2_564
C12 C15 C14 109.6(3) . 2_564
S14 C15 C14 104.8(2) . 2_564
C16 C15 C13 72.1(4) . 2_564
C19 C15 C13 83.1(3) . 2_564
S13 C15 C13 116.8(3) . 2_564
O11 C15 C13 74.5(2) . 2_564
N11 C15 C13 93.7(2) . 2_564
C12 C15 C13 103.6(2) . 2_564
S14 C15 C13 86.93(19) . 2_564
C14 C15 C13 22.03(15) 2_564 2_564
C16 C15 S12 105.3(4) . 2_564
C19 C15 S12 89.0(3) . 2_564
S13 C15 S12 77.8(2) . 2_564
O11 C15 S12 99.3(2) . 2_564
N11 C15 S12 78.4(2) . 2_564
C12 C15 S12 87.3(2) . 2_564
S14 C15 S12 98.83(18) . 2_564
C14 C15 S12 28.54(12) 2_564 2_564
C13 C15 S12 43.14(13) 2_564 2_564
C16 C15 C11 81.4(4) . 2_564
C19 C15 C11 112.9(4) . 2_564
S13 C15 C11 76.5(2) . 2_564
O11 C15 C11 114.2(2) . 2_564
N11 C15 C11 105.8(3) . 2_564
C12 C15 C11 67.6(2) . 2_564
S14 C15 C11 71.58(17) . 2_564
C14 C15 C11 41.99(15) 2_564 2_564
C13 C15 C11 41.30(15) 2_564 2_564
S12 C15 C11 27.36(10) 2_564 2_564
C16 C15 N21 81.6(4) . 1_564
C19 C15 N21 65.8(3) . 1_564
S13 C15 N21 123.1(3) . 1_564
O11 C15 N21 53.96(18) . 1_564
N11 C15 N21 83.0(2) . 1_564
C12 C15 N21 119.5(3) . 1_564
S14 C15 N21 100.9(2) . 1_564
C14 C15 N21 126.9(2) 2_564 1_564
C13 C15 N21 120.0(2) 2_564 1_564
S12 C15 N21 153.06(19) 2_564 1_564
C11 C15 N21 158.5(2) 2_564 1_564
C15 C16 S14 118.7(5) . .
C15 C16 C19 31.5(3) . .
S14 C16 C19 150.2(4) . .
C15 C16 C12 75.6(4) . .
S14 C16 C12 43.1(2) . .
C19 C16 C12 107.1(3) . .
C15 C16 S13 36.5(3) . .
S14 C16 S13 82.2(2) . .
C19 C16 S13 68.0(2) . .
C12 C16 S13 39.10(16) . .
C15 C16 O11 57.8(3) . .
S14 C16 O11 175.1(4) . .
C19 C16 O11 26.32(18) . .
C12 C16 O11 133.3(3) . .
S13 C16 O11 94.2(2) . .
C15 C16 N2 126.8(4) . 1_564
S14 C16 N2 91.5(3) . 1_564
C19 C16 N2 108.3(3) . 1_564
C12 C16 N2 120.5(3) . 1_564
S13 C16 N2 133.9(3) . 1_564
O11 C16 N2 88.6(2) . 1_564
C15 C16 C13 86.0(4) . 2_564
S14 C16 C13 110.7(3) . 2_564
C19 C16 C13 76.3(2) . 2_564
C12 C16 C13 108.7(3) . 2_564
S13 C16 C13 99.4(2) . 2_564
O11 C16 C13 73.1(2) . 2_564
N2 C16 C13 125.1(2) 1_564 2_564
C15 C16 S11 100.5(4) . 2_564
S14 C16 S11 81.4(2) . 2_564
C19 C16 S11 102.0(2) . 2_564
C12 C16 S11 87.8(2) . 2_564
S13 C16 S11 96.14(19) . 2_564
O11 C16 S11 102.5(2) . 2_564
N2 C16 S11 128.1(2) 1_564 2_564
C13 C16 S11 29.34(12) 2_564 2_564
C15 C16 C2 144.9(5) . 1_564
S14 C16 C2 78.2(2) . 1_564
C19 C16 C2 125.3(3) . 1_564
C12 C16 C2 114.9(3) . 1_564
S13 C16 C2 141.7(3) . 1_564
O11 C16 C2 102.9(2) . 1_564
N2 C16 C2 18.37(13) 1_564 1_564
C13 C16 C2 118.2(2) 2_564 1_564
S11 C16 C2 112.8(2) 2_564 1_564
C15 C16 N11 19.5(3) . .
S14 C16 N11 138.1(3) . .
C19 C16 N11 12.21(17) . .
C12 C16 N11 95.0(2) . .
S13 C16 N11 55.98(15) . .
O11 C16 N11 38.52(14) . .
N2 C16 N11 117.4(2) 1_564 .
C13 C16 N11 78.16(19) 2_564 .
S11 C16 N11 100.20(18) 2_564 .
C2 C16 N11 135.3(2) 1_564 .
C15 C16 C11 77.8(4) . 2_564
S14 C16 C11 79.0(2) . 2_564
C19 C16 C11 90.4(2) . 2_564
C12 C16 C11 67.0(2) . 2_564
S13 C16 C11 68.50(17) . 2_564
O11 C16 C11 102.9(2) . 2_564
N2 C16 C11 154.7(2) 1_564 2_564
C13 C16 C11 41.78(16) 2_564 2_564
S11 C16 C11 27.65(11) 2_564 2_564
C2 C16 C11 137.2(2) 1_564 2_564
N11 C16 C11 83.92(18) . 2_564
C15 C16 C14 65.2(4) . 2_564
S14 C16 C14 118.4(3) . 2_564
C19 C16 C14 59.4(2) . 2_564
C12 C16 C14 100.7(2) . 2_564
S13 C16 C14 81.43(19) . 2_564
O11 C16 C14 64.07(18) . 2_564
N2 C16 C14 138.5(2) 1_564 2_564
C13 C16 C14 20.85(15) 2_564 2_564
S11 C16 C14 42.57(12) 2_564 2_564
C2 C16 C14 136.9(2) 1_564 2_564
N11 C16 C14 58.92(16) . 2_564
C11 C16 C14 39.93(15) 2_564 2_564
C15 C16 S23 86.6(4) . 1_564
S14 C16 S23 78.7(2) . 1_564
C19 C16 S23 93.9(2) . 1_564
C12 C16 S23 75.7(2) . 1_564
S13 C16 S23 78.33(17) . 1_564
O11 C16 S23 97.3(2) . 1_564
N2 C16 S23 55.72(14) 1_564 1_564
C13 C16 S23 170.1(2) 2_564 1_564
S11 C16 S23 159.88(19) 2_564 1_564
C2 C16 S23 65.78(14) 1_564 1_564
N11 C16 S23 92.71(18) . 1_564
C11 C16 S23 142.0(2) 2_564 1_564
C14 C16 S23 151.3(2) 2_564 1_564
C15 C16 N21 78.1(4) . 1_564
S14 C16 N21 124.7(3) . 1_564
C19 C16 N21 62.1(2) . 1_564
C12 C16 N21 118.7(3) . 1_564
S13 C16 N21 98.6(2) . 1_564
O11 C16 N21 52.37(17) . 1_564
N2 C16 N21 49.18(15) 1_564 1_564
C13 C16 N21 123.4(2) 2_564 1_564
S11 C16 N21 151.5(2) 2_564 1_564
C2 C16 N21 67.55(16) 1_564 1_564
N11 C16 N21 69.05(16) . 1_564
C11 C16 N21 152.5(2) 2_564 1_564
C14 C16 N21 116.3(2) 2_564 1_564
S23 C16 N21 48.23(12) 1_564 1_564
C15 C16 C11 81.7(4) . .
S14 C16 C11 37.00(18) . .
C19 C16 C11 113.2(3) . .
C12 C16 C11 6.10(17) . .
S13 C16 C11 45.20(13) . .
O11 C16 C11 139.4(2) . .
N2 C16 C11 117.0(2) 1_564 .
C13 C16 C11 109.5(2) 2_564 .
S11 C16 C11 86.41(16) 2_564 .
C2 C16 C11 109.9(2) 1_564 .
N11 C16 C11 101.13(19) . .
C11 C16 C11 67.77(18) 2_564 .
C14 C16 C11 103.5(2) 2_564 .
S23 C16 C11 75.93(15) 1_564 .
N21 C16 C11 121.0(2) 1_564 .
C15 C16 H16 120.7 . .
S14 C16 H16 120.7 . .
C19 C16 H16 89.1 . .
C12 C16 H16 163.7 . .
S13 C16 H16 157.2 . .
O11 C16 H16 63.0 . .
N2 C16 H16 52.1 1_564 .
C13 C16 H16 73.8 2_564 .
S11 C16 H16 88.2 2_564 .
C2 C16 H16 53.0 1_564 .
N11 C16 H16 101.2 . .
C11 C16 H16 113.3 2_564 .
C14 C16 H16 86.8 2_564 .
S23 C16 H16 104.5 1_564 .
N21 C16 H16 69.2 1_564 .
C11 C16 H16 157.6 . .
C18 C17 S15 115.1(5) . .
C18 C17 S16 37.3(4) . .
S15 C17 S16 97.7(3) . .
C18 C17 C13 80.5(4) . .
S15 C17 C13 37.9(2) . .
S16 C17 C13 60.2(2) . .
C18 C17 C14 59.3(4) . .
S15 C17 C14 63.6(2) . .
S16 C17 C14 34.23(15) . .
C13 C17 C14 25.99(19) . .
C18 C17 N3 77.5(4) . 1_554
S15 C17 N3 161.3(5) . 1_554
S16 C17 N3 84.4(3) . 1_554
C13 C17 N3 142.5(4) . 1_554
C14 C17 N3 117.8(3) . 1_554
C18 C17 S36 152.5(6) . 2_455
S15 C17 S36 79.4(3) . 2_455
S16 C17 S36 121.4(3) . 2_455
C13 C17 S36 103.6(3) . 2_455
C14 C17 S36 114.8(3) . 2_455
N3 C17 S36 83.7(2) 1_554 2_455
C18 C17 O11 100.2(5) . 2_564
S15 C17 O11 78.3(3) . 2_564
S16 C17 O11 63.9(2) . 2_564
C13 C17 O11 68.4(2) . 2_564
C14 C17 O11 62.8(2) . 2_564
N3 C17 O11 86.1(2) 1_554 2_564
S36 C17 O11 58.19(16) 2_455 2_564
C18 C17 C3 70.7(4) . 1_554
S15 C17 C3 173.9(4) . 1_554
S16 C17 C3 88.2(2) . 1_554
C13 C17 C3 148.2(3) . 1_554
C14 C17 C3 122.3(3) . 1_554
N3 C17 C3 17.56(13) 1_554 1_554
S36 C17 C3 96.2(2) 2_455 1_554
O11 C17 C3 103.1(2) 2_564 1_554
C18 C17 S15 140.8(6) . 2_554
S15 C17 S15 81.9(3) . 2_554
S16 C17 S15 177.5(4) . 2_554
C13 C17 S15 119.1(3) . 2_554
C14 C17 S15 145.0(3) . 2_554
N3 C17 S15 96.8(2) 1_554 2_554
S36 C17 S15 60.95(14) 2_455 2_554
O11 C17 S15 118.3(3) 2_564 2_554
C3 C17 S15 92.24(19) 1_554 2_554
C18 C17 H17A 108.5 . .
S15 C17 H17A 108.5 . .
S16 C17 H17A 144.9 . .
C13 C17 H17A 138.0 . .
C14 C17 H17A 153.3 . .
N3 C17 H17A 78.3 1_554 .
S36 C17 H17A 86.9 2_455 .
O11 C17 H17A 143.2 2_564 .
C3 C17 H17A 66.8 1_554 .
S15 C17 H17A 33.8 2_554 .
C18 C17 H17B 108.5 . .
S15 C17 H17B 108.5 . .
S16 C17 H17B 84.9 . .
C13 C17 H17B 108.0 . .
C14 C17 H17B 99.1 . .
N3 C17 H17B 53.0 1_554 .
S36 C17 H17B 44.1 2_455 .
O11 C17 H17B 39.6 2_564 .
C3 C17 H17B 70.3 1_554 .
S15 C17 H17B 97.6 2_554 .
H17A C17 H17B 107.5 . .
C17 C18 S16 112.3(6) . .
C17 C18 C14 91.6(5) . .
S16 C18 C14 40.8(2) . .
C17 C18 S15 36.0(3) . .
S16 C18 S15 96.1(3) . .
C14 C18 S15 61.7(2) . .
C17 C18 C13 69.2(4) . .
S16 C18 C13 66.8(3) . .
C14 C18 C13 27.4(2) . .
S15 C18 C13 35.37(16) . .
C17 C18 N3 76.5(4) . 1_554
S16 C18 N3 101.6(4) . 1_554
C14 C18 N3 132.4(3) . 1_554
S15 C18 N3 111.3(3) . 1_554
C13 C18 N3 134.5(3) . 1_554
C17 C18 C3 85.9(4) . 1_554
S16 C18 C3 113.7(4) . 1_554
C14 C18 C3 150.1(4) . 1_554
S15 C18 C3 121.8(3) . 1_554
C13 C18 C3 151.7(3) . 1_554
N3 C18 C3 19.06(14) 1_554 1_554
C17 C18 Se4 112.7(5) . 1_554
S16 C18 Se4 132.6(4) . 1_554
C14 C18 Se4 148.2(3) . 1_554
S15 C18 Se4 129.7(3) . 1_554
C13 C18 Se4 145.6(3) . 1_554
N3 C18 Se4 75.44(17) 1_554 1_554
C3 C18 Se4 56.37(14) 1_554 1_554
C17 C18 H18A 109.1 . .
S16 C18 H18A 109.1 . .
C14 C18 H18A 149.6 . .
S15 C18 H18A 144.4 . .
C13 C18 H18A 173.7 . .
N3 C18 H18A 40.3 1_554 .
C3 C18 H18A 24.3 1_554 .
Se4 C18 H18A 40.7 1_554 .
C17 C18 H18B 109.1 . .
S16 C18 H18B 109.1 . .
C14 C18 H18B 84.7 . .
S15 C18 H18B 86.1 . .
C13 C18 H18B 78.3 . .
N3 C18 H18B 142.9 1_554 .
C3 C18 H18B 124.2 1_554 .
Se4 C18 H18B 68.5 1_554 .
H18A C18 H18B 107.9 . .
O11 C19 N11 125.2(6) . .
O11 C19 C15 118.1(6) . .
N11 C19 C15 116.8(5) . .
O11 C19 C16 90.4(4) . .
N11 C19 C16 144.4(5) . .
C15 C19 C16 27.8(3) . .
O11 C19 S13 148.5(5) . .
N11 C19 S13 86.1(4) . .
C15 C19 S13 30.9(3) . .
C16 C19 S13 58.66(19) . .
O11 C19 C14 92.8(4) . 2_564
N11 C19 C14 94.4(4) . 2_564
C15 C19 C14 82.3(3) . 2_564
C16 C19 C14 80.4(3) . 2_564
S13 C19 C14 87.52(19) . 2_564
O11 C19 N21 61.6(4) . 1_564
N11 C19 N21 117.9(4) . 1_564
C15 C19 N21 90.8(4) . 1_564
C16 C19 N21 78.5(2) . 1_564
S13 C19 N21 103.2(2) . 1_564
C14 C19 N21 146.3(3) 2_564 1_564
O11 C19 S16 83.0(4) . 2_564
N11 C19 S16 77.4(4) . 2_564
C15 C19 S16 111.9(4) . 2_564
C16 C19 S16 108.5(3) . 2_564
S13 C19 S16 110.41(19) . 2_564
C14 C19 S16 29.87(12) 2_564 2_564
N21 C19 S16 144.2(2) 1_564 2_564
O11 C19 O21 79.4(4) . 2_655
N11 C19 O21 45.9(3) . 2_655
C15 C19 O21 162.3(4) . 2_655
C16 C19 O21 168.3(3) . 2_655
S13 C19 O21 132.0(2) . 2_655
C14 C19 O21 94.5(2) 2_564 2_655
N21 C19 O21 101.07(19) 1_564 2_655
S16 C19 O21 65.01(13) 2_564 2_655
O11 C19 C13 80.8(4) . 2_564
N11 C19 C13 115.5(4) . 2_564
C15 C19 C13 73.3(3) . 2_564
C16 C19 C13 63.4(2) . 2_564
S13 C19 C13 88.88(18) . 2_564
C14 C19 C13 21.12(16) 2_564 2_564
N21 C19 C13 125.8(2) 1_564 2_564
S16 C19 C13 45.25(13) 2_564 2_564
O21 C19 C13 109.0(2) 2_655 2_564
O11 C19 N31 31.1(3) . 2_565
N11 C19 N31 94.3(4) . 2_565
C15 C19 N31 148.6(4) . 2_565
C16 C19 N31 121.3(3) . 2_565
S13 C19 N31 172.2(2) . 2_565
C14 C19 N31 100.2(2) 2_564 2_565
N21 C19 N31 69.74(16) 1_564 2_565
S16 C19 N31 77.23(14) 2_564 2_565
O21 C19 N31 49.01(13) 2_655 2_565
C13 C19 N31 97.94(19) 2_564 2_565
O11 C19 S12 119.2(4) . 2_564
N11 C19 S12 81.5(4) . 2_564
C15 C19 S12 68.2(3) . 2_564
C16 C19 S12 78.5(2) . 2_564
S13 C19 S12 63.65(12) . 2_564
C14 C19 S12 26.53(12) 2_564 2_564
N21 C19 S12 156.9(2) 1_564 2_564
S16 C19 S12 47.32(9) 2_564 2_564
O21 C19 S12 101.62(17) 2_655 2_564
C13 C19 S12 40.64(12) 2_564 2_564
N31 C19 S12 124.13(18) 2_565 2_564
C19 O11 N11 28.5(3) . .
C19 O11 C15 34.4(3) . .
N11 O11 C15 62.9(2) . .
C19 O11 C16 63.3(4) . .
N11 O11 C16 91.8(2) . .
C15 O11 C16 28.9(2) . .
C19 O11 N31 136.1(4) . 2_565
N11 O11 N31 107.8(2) . 2_565
C15 O11 N31 169.3(3) . 2_565
C16 O11 N31 160.1(2) . 2_565
C19 O11 N21 97.8(4) . 1_564
N11 O11 N21 104.2(2) . 1_564
C15 O11 N21 87.6(2) . 1_564
C16 O11 N21 81.7(2) . 1_564
N31 O11 N21 89.78(19) 2_565 1_564
C19 O11 S16 76.7(4) . 2_564
N11 O11 S16 68.45(18) . 2_564
C15 O11 S16 90.5(2) . 2_564
C16 O11 S16 100.06(19) . 2_564
N31 O11 S16 90.70(16) 2_565 2_564
N21 O11 S16 172.40(19) 1_564 2_564
C19 O11 O31 133.4(4) . 2_565
N11 O11 O31 117.1(2) . 2_565
C15 O11 O31 137.9(2) . 2_565
C16 O11 O31 127.6(2) . 2_565
N31 O11 O31 39.58(14) 2_565 2_565
N21 O11 O31 50.50(14) 1_564 2_565
S16 O11 O31 130.27(15) 2_564 2_565
C19 O11 C14 67.1(4) . 2_564
N11 O11 C14 73.4(2) . 2_564
C15 O11 C14 67.3(2) . 2_564
C16 O11 C14 71.8(2) . 2_564
N31 O11 C14 116.6(2) 2_565 2_564
N21 O11 C14 153.3(2) 1_564 2_564
S16 O11 C14 28.46(11) 2_564 2_564
O31 O11 C14 154.64(18) 2_565 2_564
C19 O11 S36 162.4(4) . 1_664
N11 O11 S36 167.8(2) . 1_664
C15 O11 S36 128.3(2) . 1_664
C16 O11 S36 99.41(19) . 1_664
N31 O11 S36 61.47(14) 2_565 1_664
N21 O11 S36 82.29(14) 1_564 1_664
S16 O11 S36 104.57(13) 2_564 1_664
O31 O11 S36 59.07(11) 2_565 1_664
C14 O11 S36 105.47(16) 2_564 1_664
C19 O11 C39 139.2(4) . 2_565
N11 O11 C39 114.6(2) . 2_565
C15 O11 C39 156.9(3) . 2_565
C16 O11 C39 145.2(2) . 2_565
N31 O11 C39 19.66(15) 2_565 2_565
N21 O11 C39 70.36(16) 1_564 2_565
S16 O11 C39 110.36(16) 2_564 2_565
O31 O11 C39 19.95(12) 2_565 2_565
C14 O11 C39 135.52(19) 2_564 2_565
S36 O11 C39 57.41(12) 1_664 2_565
C19 O11 O21 81.4(4) . 2_655
N11 O11 O21 52.98(17) . 2_655
C15 O11 O21 115.8(2) . 2_655
C16 O11 O21 144.3(2) . 2_655
N31 O11 O21 55.56(15) 2_565 2_655
N21 O11 O21 109.72(18) 1_564 2_655
S16 O11 O21 64.60(11) 2_564 2_655
O31 O11 O21 80.38(14) 2_565 2_655
C14 O11 O21 90.35(16) 2_564 2_655
S36 O11 O21 115.31(13) 1_664 2_655
C39 O11 O21 67.61(14) 2_565 2_655
C19 O11 C17 116.5(4) . 2_564
N11 O11 C17 112.9(3) . 2_564
C15 O11 C17 111.9(2) . 2_564
C16 O11 C17 100.1(2) . 2_564
N31 O11 C17 75.99(19) 2_565 2_564
N21 O11 C17 142.7(2) 1_564 2_564
S16 O11 C17 44.48(15) 2_564 2_564
O31 O11 C17 106.15(17) 2_565 2_564
C14 O11 C17 49.97(17) 2_564 2_564
S36 O11 C17 60.57(15) 1_664 2_564
C39 O11 C17 90.47(17) 2_565 2_564
O21 O11 C17 90.51(18) 2_655 2_564
C19 O11 C13 80.2(4) . 2_564
N11 O11 C13 92.7(2) . 2_564
C15 O11 C13 68.1(2) . 2_564
C16 O11 C13 61.51(19) . 2_564
N31 O11 C13 119.4(2) 2_565 2_564
N21 O11 C13 140.1(2) 1_564 2_564
S16 O11 C13 44.83(12) 2_564 2_564
O31 O11 C13 146.41(18) 2_565 2_564
C14 O11 C13 21.18(15) 2_564 2_564
S36 O11 C13 88.49(14) 1_664 2_564
C39 O11 C13 134.05(19) 2_565 2_564
O21 O11 C13 109.34(18) 2_655 2_564
C17 O11 C13 43.84(15) 2_564 2_564
C19 O11 S15 106.8(4) . 2_564
N11 O11 S15 117.9(2) . 2_564
C15 O11 S15 89.2(2) . 2_564
C16 O11 S15 72.52(18) . 2_564
N31 O11 S15 100.34(17) 2_565 2_564
N21 O11 S15 130.42(18) 1_564 2_564
S16 O11 S15 56.88(9) 2_564 2_564
O31 O11 S15 119.70(14) 2_565 2_564
C14 O11 S15 44.54(12) 2_564 2_564
S36 O11 S15 61.85(9) 1_664 2_564
C39 O11 S15 110.25(15) 2_565 2_564
O21 O11 S15 115.98(15) 2_655 2_564
C17 O11 S15 28.03(13) 2_564 2_564
C13 O11 S15 26.85(10) 2_564 2_564
C19 N11 O11 26.4(3) . .
C19 N11 C15 33.9(3) . .
O11 N11 C15 60.3(2) . .
C19 N11 O21 115.2(4) . 2_655
O11 N11 O21 88.9(2) . 2_655
C15 N11 O21 148.9(3) . 2_655
C19 N11 N1 127.8(4) . .
O11 N11 N1 147.5(3) . .
C15 N11 N1 97.9(2) . .
O21 N11 N1 108.0(2) 2_655 .
C19 N11 S13 68.5(3) . .
O11 N11 S13 94.8(2) . .
C15 N11 S13 34.69(15) . .
O21 N11 S13 176.3(2) 2_655 .
N1 N11 S13 68.51(15) . .
C19 N11 O31 142.0(4) . 1_654
O11 N11 O31 133.1(3) . 1_654
C15 N11 O31 132.9(3) . 1_654
O21 N11 O31 70.31(16) 2_655 1_654
N1 N11 O31 79.29(18) . 1_654
S13 N11 O31 107.33(18) . 1_654
C19 N11 S16 80.4(4) . 2_564
O11 N11 S16 73.43(19) . 2_564
C15 N11 S16 92.0(2) . 2_564
O21 N11 S16 74.13(15) 2_655 2_564
N1 N11 S16 84.51(17) . 2_564
S13 N11 S16 106.37(15) . 2_564
O31 N11 S16 133.67(19) 1_654 2_564
C19 N11 C39 124.5(4) . 1_654
O11 N11 C39 125.0(3) . 1_654
C15 N11 C39 112.8(2) . 1_654
O21 N11 C39 87.05(18) 2_655 1_654
N1 N11 C39 84.43(19) . 1_654
S13 N11 C39 91.28(16) . 1_654
O31 N11 C39 20.46(13) 1_654 1_654
S16 N11 C39 154.0(2) 2_564 1_654
C19 N11 C16 23.4(3) . .
O11 N11 C16 49.71(18) . .
C15 N11 C16 10.72(17) . .
O21 N11 C16 138.2(2) 2_655 .
N1 N11 C16 106.7(2) . .
S13 N11 C16 45.39(12) . .
O31 N11 C16 139.4(2) 1_654 .
S16 N11 C16 86.79(16) 2_564 .
C39 N11 C16 119.0(2) 1_654 .
C19 N11 C14 64.5(4) . 2_564
O11 N11 C14 70.1(2) . 2_564
C15 N11 C14 65.6(2) . 2_564
O21 N11 C14 102.3(2) 2_655 2_564
N1 N11 C14 79.10(19) . 2_564
S13 N11 C14 78.54(15) . 2_564
O31 N11 C14 153.5(2) 1_654 2_564
S16 N11 C14 28.37(11) 2_564 2_564
C39 N11 C14 162.9(2) 1_654 2_564
C16 N11 C14 62.60(17) . 2_564
C19 N11 C35 119.9(4) . 1_654
O11 N11 C35 132.6(3) . 1_654
C15 N11 C35 97.1(2) . 1_654
O21 N11 C35 107.75(19) 2_655 1_654
N1 N11 C35 69.41(17) . 1_654
S13 N11 C35 70.07(13) . 1_654
O31 N11 C35 37.51(13) 1_654 1_654
S16 N11 C35 153.3(2) 2_564 1_654
C39 N11 C35 22.80(13) 1_654 1_654
C16 N11 C35 105.74(18) . 1_654
C14 N11 C35 141.7(2) 2_564 1_654
C19 N11 H11 120.0 . .
O11 N11 H11 93.6 . .
C15 N11 H11 153.9 . .
O21 N11 H11 6.3 2_655 .
N1 N11 H11 105.6 . .
S13 N11 H11 170.8 . .
O31 N11 H11 64.0 1_654 .
S16 N11 H11 79.5 2_564 .
C39 N11 H11 81.0 1_654 .
C16 N11 H11 143.3 . .
C14 N11 H11 107.7 2_564 .
C35 N11 H11 101.5 1_654 .
C19 N11 H12 120.0 . .
O11 N11 H12 146.4 . .
C15 N11 H12 86.1 . .
O21 N11 H12 124.7 2_655 .
N1 N11 H12 28.2 . .
S13 N11 H12 51.6 . .
O31 N11 H12 69.5 1_654 .
S16 N11 H12 110.4 2_564 .
C39 N11 H12 65.8 1_654 .
C16 N11 H12 96.7 . .
C14 N11 H12 97.2 2_564 .
C35 N11 H12 45.7 1_654 .
H11 N11 H12 120.0 . .
C21 S21 C23 95.3(3) . .
C21 S21 C24 67.9(2) . .
C23 S21 C24 27.5(3) . .
C21 S21 C22 25.7(2) . .
C23 S21 C22 121.0(3) . .
C24 S21 C22 93.56(19) . .
C21 S21 S22 31.9(2) . .
C23 S21 S22 63.4(2) . .
C24 S21 S22 35.99(14) . .
C22 S21 S22 57.60(13) . .
C21 S21 S25 127.8(2) . .
C23 S21 S25 32.6(2) . .
C24 S21 S25 60.14(14) . .
C22 S21 S25 153.42(15) . .
S22 S21 S25 95.97(7) . .
C21 S21 S23 58.3(2) . .
C23 S21 S23 153.7(2) . .
C24 S21 S23 126.17(15) . .
C22 S21 S23 32.64(13) . .
S22 S21 S23 90.23(6) . .
S25 S21 S23 173.36(7) . .
C21 S21 S24 88.0(2) . 2_645
C23 S21 S24 101.7(2) . 2_645
C24 S21 S24 101.56(16) . 2_645
C22 S21 S24 82.91(13) . 2_645
S22 S21 S24 94.40(6) . 2_645
S25 S21 S24 97.80(7) . 2_645
S23 S21 S24 79.32(5) . 2_645
C21 S21 S12 130.8(2) . 1_546
C23 S21 S12 91.0(2) . 1_546
C24 S21 S12 107.34(15) . 1_546
C22 S21 S12 123.95(14) . 1_546
S22 S21 S12 126.61(7) . 1_546
S25 S21 S12 72.25(6) . 1_546
S23 S21 S12 105.84(6) . 1_546
S24 S21 S12 138.06(6) 2_645 1_546
C21 S21 C26 90.5(2) . 2_645
C23 S21 C26 73.0(2) . 2_645
C24 S21 C26 76.07(18) . 2_645
C22 S21 C26 97.45(17) . 2_645
S22 S21 C26 81.53(11) . 2_645
S25 S21 C26 73.81(11) . 2_645
S23 S21 C26 104.90(11) . 2_645
S24 S21 C26 28.70(10) 2_645 2_645
S12 S21 C26 137.51(11) 1_546 2_645
C21 S21 Se1 143.1(2) . 2
C23 S21 Se1 111.2(2) . 2
C24 S21 Se1 135.91(15) . 2
C22 S21 Se1 121.87(14) . 2
S22 S21 Se1 155.50(7) . 2
S25 S21 Se1 80.61(5) . 2
S23 S21 Se1 92.76(5) . 2
S24 S21 Se1 62.40(4) 2_645 2
S12 S21 Se1 75.71(4) 1_546 2
C26 S21 Se1 74.20(11) 2_645 2
C21 S21 C11 107.2(2) . 1_546
C23 S21 C11 107.4(2) . 1_546
C24 S21 C11 113.00(18) . 1_546
C22 S21 C11 97.38(16) . 1_546
S22 S21 C11 115.13(10) . 1_546
S25 S21 C11 96.79(10) . 1_546
S23 S21 C11 82.63(10) . 1_546
S24 S21 C11 145.32(10) 2_645 1_546
S12 S21 C11 26.57(9) 1_546 1_546
C26 S21 C11 162.05(14) 2_645 1_546
Se1 S21 C11 89.36(9) 2 1_546
C21 S22 C24 96.0(3) . .
C21 S22 C23 68.7(3) . .
C24 S22 C23 27.3(3) . .
C21 S22 C22 25.3(2) . .
C24 S22 C22 121.2(3) . .
C23 S22 C22 94.00(19) . .
C21 S22 S21 32.5(2) . .
C24 S22 S21 63.5(2) . .
C23 S22 S21 36.24(14) . .
C22 S22 S21 57.76(12) . .
C21 S22 S26 128.0(2) . .
C24 S22 S26 32.2(2) . .
C23 S22 S26 59.55(15) . .
C22 S22 S26 153.15(14) . .
S21 S22 S26 95.67(7) . .
C21 S22 S24 57.6(2) . .
C24 S22 S24 153.5(2) . .
C23 S22 S24 126.31(15) . .
C22 S22 S24 32.32(12) . .
S21 S22 S24 90.08(6) . .
S26 S22 S24 173.24(7) . .
C21 S22 N2 133.0(2) . 2_645
C24 S22 N2 111.0(2) . 2_645
C23 S22 N2 128.80(18) . 2_645
C22 S22 N2 116.13(16) . 2_645
S21 S22 N2 142.57(11) . 2_645
S26 S22 N2 86.86(10) . 2_645
S24 S22 N2 90.75(10) . 2_645
C21 S22 S31 89.4(2) . 1_645
C24 S22 S31 111.3(2) . 1_645
C23 S22 S31 111.92(15) . 1_645
C22 S22 S31 79.82(13) . 1_645
S21 S22 S31 102.07(6) . 1_645
S26 S22 S31 104.62(6) . 1_645
S24 S22 S31 70.58(5) . 1_645
N2 S22 S31 113.42(10) 2_645 1_645
C21 S22 S23 81.0(2) . 2_645
C24 S22 S23 99.9(2) . 2_645
C23 S22 S23 92.88(15) . 2_645
C22 S22 S23 78.73(13) . 2_645
S21 S22 S23 85.97(6) . 2_645
S26 S22 S23 105.19(6) . 2_645
S24 S22 S23 78.71(5) . 2_645
N2 S22 S23 57.61(10) 2_645 2_645
S31 S22 S23 148.13(6) 1_645 2_645
C21 S22 C25 83.9(2) . 2_645
C24 S22 C25 71.7(2) . 2_645
C23 S22 C25 67.60(17) . 2_645
C22 S22 C25 93.18(16) . 2_645
S21 S22 C25 73.29(11) . 2_645
S26 S22 C25 81.33(11) . 2_645
S24 S22 C25 103.81(11) . 2_645
N2 S22 C25 70.20(14) 2_645 2_645
S31 S22 C25 172.97(11) 1_645 2_645
S23 S22 C25 28.25(10) 2_645 2_645
C21 S22 S35 134.8(2) . 1_645
C24 S22 S35 86.6(2) . 1_645
C23 S22 S35 107.28(15) . 1_645
C22 S22 S35 128.48(14) . 1_645
S21 S22 S35 128.21(7) . 1_645
S26 S22 S35 62.98(5) . 1_645
S24 S22 S35 110.57(6) . 1_645
N2 S22 S35 86.03(10) 2_645 1_645
S31 S22 S35 48.82(4) 1_645 1_645
S23 S22 S35 143.09(6) 2_645 1_645
C25 S22 S35 138.21(11) 2_645 1_645
C21 S22 C2 129.2(2) . 2_645
C24 S22 C2 126.1(2) . 2_645
C23 S22 C2 145.64(17) . 2_645
C22 S22 C2 107.22(15) . 2_645
S21 S22 C2 151.24(11) . 2_645
S26 S22 C2 98.39(10) . 2_645
S24 S22 C2 77.98(9) . 2_645
N2 S22 C2 16.84(12) 2_645 2_645
S31 S22 C2 98.47(10) 1_645 2_645
S23 S22 C2 66.19(9) 2_645 2_645
C25 S22 C2 84.18(14) 2_645 2_645
S35 S22 C2 80.55(9) 1_645 2_645
C22 S23 C25 94.8(3) . .
C22 S23 C26 67.5(2) . .
C25 S23 C26 27.3(2) . .
C22 S23 C21 25.0(2) . .
C25 S23 C21 119.8(2) . .
C26 S23 C21 92.51(19) . .
C22 S23 C29 120.6(2) . .
C25 S23 C29 25.8(2) . .
C26 S23 C29 53.11(19) . .
C21 S23 C29 145.62(18) . .
C22 S23 S24 31.93(19) . .
C25 S23 S24 62.8(2) . .
C26 S23 S24 35.53(14) . .
C21 S23 S24 56.97(13) . .
C29 S23 S24 88.64(13) . .
C22 S23 N21 145.3(2) . .
C25 S23 N21 50.8(2) . .
C26 S23 N21 78.02(17) . .
C21 S23 N21 169.92(17) . .
C29 S23 N21 25.12(15) . .
S24 S23 N21 113.48(11) . .
C22 S23 S21 57.50(19) . .
C25 S23 S21 152.3(2) . .
C26 S23 S21 124.95(15) . .
C21 S23 S21 32.45(13) . .
C29 S23 S21 177.99(14) . .
S24 S23 S21 89.42(6) . .
N21 S23 S21 156.70(11) . .
C22 S23 N2 149.2(2) . .
C25 S23 N2 102.3(2) . .
C26 S23 N2 126.38(17) . .
C21 S23 N2 131.12(16) . .
C29 S23 N2 79.04(15) . .
S24 S23 N2 151.67(12) . .
N21 S23 N2 55.25(13) . .
S21 S23 N2 102.47(10) . .
C22 S23 S22 98.1(2) . 2_645
C25 S23 S22 81.7(2) . 2_645
C26 S23 S22 86.10(15) . 2_645
C21 S23 S22 100.70(14) . 2_645
C29 S23 S22 79.35(13) . 2_645
S24 S23 S22 92.89(6) . 2_645
N21 S23 S22 75.49(11) . 2_645
S21 S23 S22 100.20(6) . 2_645
N2 S23 S22 59.95(10) . 2_645
C22 S23 C21 70.4(2) . 2_645
C25 S23 C21 84.4(2) . 2_645
C26 S23 C21 75.89(17) . 2_645
C21 S23 C21 75.60(19) . 2_645
C29 S23 C21 93.64(16) . 2_645
S24 S23 C21 69.54(11) . 2_645
N21 S23 C21 98.49(15) . 2_645
S21 S23 C21 85.17(11) . 2_645
N2 S23 C21 85.75(14) . 2_645
S22 S23 C21 27.67(10) 2_645 2_645
C22 S23 C16 142.3(2) . 1_546
C25 S23 C16 109.1(2) . 1_546
C26 S23 C16 131.79(18) . 1_546
C21 S23 C16 123.29(17) . 1_546
C29 S23 C16 86.34(16) . 1_546
S24 S23 C16 151.49(12) . 1_546
N21 S23 C16 66.49(14) . 1_546
S21 S23 C16 95.63(10) . 1_546
N2 S23 C16 53.72(14) . 1_546
S22 S23 C16 113.63(11) 2_645 1_546
C21 S23 C16 138.77(14) 2_645 1_546
C22 S23 S14 120.8(2) . 1_546
C25 S23 S14 134.6(2) . 1_546
C26 S23 S14 152.30(15) . 1_546
C21 S23 S14 98.45(14) . 1_546
C29 S23 S14 112.45(14) . 1_546
S24 S23 S14 145.96(6) . 1_546
N21 S23 S14 91.58(11) . 1_546
S21 S23 S14 69.52(5) . 1_546
N2 S23 S14 61.87(10) . 1_546
S22 S23 S14 116.37(5) 2_645 1_546
C21 S23 S14 131.47(11) 2_645 1_546
C16 S23 S14 26.12(9) 1_546 1_546
C22 S24 C26 95.2(3) . .
C22 S24 C25 68.6(2) . .
C26 S24 C25 26.5(2) . .
C22 S24 C21 25.8(2) . .
C26 S24 C21 120.9(3) . .
C25 S24 C21 94.38(19) . .
C22 S24 S23 32.4(2) . .
C26 S24 S23 62.7(2) . .
C25 S24 S23 36.20(13) . .
C21 S24 S23 58.18(14) . .
C22 S24 S22 57.8(2) . .
C26 S24 S22 153.0(2) . .
C25 S24 S22 126.44(14) . .
C21 S24 S22 32.06(13) . .
S23 S24 S22 90.24(6) . .
C22 S24 S21 93.2(2) . 2_645
C26 S24 S21 78.5(2) . 2_645
C25 S24 S21 80.68(14) . 2_645
C21 S24 S21 97.88(14) . 2_645
S23 S24 S21 86.74(6) . 2_645
S22 S24 S21 101.76(6) . 2_645
C22 S24 N3 140.8(2) . 1_645
C26 S24 N3 59.1(2) . 1_645
C25 S24 N3 82.38(16) . 1_645
C21 S24 N3 152.97(17) . 1_645
S23 S24 N3 114.50(10) . 1_645
S22 S24 N3 141.82(10) . 1_645
S21 S24 N3 107.96(10) 2_645 1_645
C22 S24 C3 158.3(2) . 1_645
C26 S24 C3 74.1(2) . 1_645
C25 S24 C3 99.21(17) . 1_645
C21 S24 C3 156.81(17) . 1_645
S23 S24 C3 132.91(11) . 1_645
S22 S24 C3 130.86(11) . 1_645
S21 S24 C3 102.78(11) 2_645 1_645
N3 S24 C3 18.68(13) 1_645 1_645
C22 S24 Se1 145.5(2) . 1_645
C26 S24 Se1 99.6(2) . 1_645
C25 S24 Se1 121.72(14) . 1_645
C21 S24 Se1 129.63(14) . 1_645
S23 S24 Se1 145.68(6) . 1_645
S22 S24 Se1 103.79(5) . 1_645
S21 S24 Se1 60.00(4) 2_645 1_645
N3 S24 Se1 72.48(9) 1_645 1_645
C3 S24 Se1 56.19(10) 1_645 1_645
C22 S24 C21 65.9(2) . 2_645
C26 S24 C21 81.9(2) . 2_645
C25 S24 C21 71.64(17) . 2_645
C21 S24 C21 73.26(19) . 2_645
S23 S24 C21 63.96(10) . 2_645
S22 S24 C21 86.66(10) . 2_645
S21 S24 C21 27.26(10) 2_645 2_645
N3 S24 C21 129.62(13) 1_645 2_645
C3 S24 C21 128.94(14) 1_645 2_645
Se1 S24 C21 85.45(10) 1_645 2_645
C22 S24 S33 90.4(2) . 1_645
C26 S24 S33 73.7(2) . 1_645
C25 S24 S33 74.97(14) . 1_645
C21 S24 S33 97.29(14) . 1_645
S23 S24 S33 81.62(6) . 1_645
S22 S24 S33 103.50(5) . 1_645
S21 S24 S33 152.14(6) 2_645 1_645
N3 S24 S33 55.88(9) 1_645 1_645
C3 S24 S33 68.60(10) 1_645 1_645
Se1 S24 S33 123.63(5) 1_645 1_645
C21 S24 S33 144.28(11) 2_645 1_645
C22 S24 Se2 131.9(2) . 2_645
C26 S24 Se2 126.8(2) . 2_645
C25 S24 Se2 149.28(14) . 2_645
C21 S24 Se2 108.27(14) . 2_645
S23 S24 Se2 156.68(6) . 2_645
S22 S24 Se2 78.05(4) . 2_645
S21 S24 Se2 115.19(5) 2_645 2_645
N3 S24 Se2 67.95(9) 1_645 2_645
C3 S24 Se2 53.01(10) 1_645 2_645
Se1 S24 Se2 57.57(3) 1_645 2_645
C21 S24 Se2 134.07(10) 2_645 2_645
S33 S24 Se2 81.64(4) 1_645 2_645
C22 S24 S31 81.9(2) . 1_645
C26 S24 S31 123.6(2) . 1_645
C25 S24 S31 116.96(15) . 1_645
C21 S24 S31 68.64(14) . 1_645
S23 S24 S31 99.83(6) . 1_645
S22 S24 S31 57.24(4) . 1_645
S21 S24 S31 157.67(6) 2_645 1_645
N3 S24 S31 88.84(10) 1_645 1_645
C3 S24 S31 88.41(10) 1_645 1_645
Se1 S24 S31 114.16(5) 1_645 1_645
C21 S24 S31 141.35(10) 2_645 1_645
S33 S24 S31 50.10(4) 1_645 1_645
Se2 S24 S31 56.87(3) 2_645 1_645
C23 S25 C27 102.0(3) . .
C23 S25 C28 79.8(3) . .
C27 S25 C28 29.6(3) . .
C23 S25 C24 22.0(3) . .
C27 S25 C24 80.5(3) . .
C28 S25 C24 58.0(2) . .
C23 S25 S21 32.7(2) . .
C27 S25 S21 134.0(3) . .
C28 S25 S21 112.20(16) . .
C24 S25 S21 54.74(13) . .
C23 S25 S26 51.3(2) . .
C27 S25 S26 51.4(2) . .
C28 S25 S26 30.10(15) . .
C24 S25 S26 29.34(13) . .
S21 S25 S26 84.01(6) . .
C23 S25 C27 161.1(3) . 2_545
C27 S25 C27 90.1(3) . 2_545
C28 S25 C27 116.0(2) . 2_545
C24 S25 C27 166.48(19) . 2_545
S21 S25 C27 131.44(13) . 2_545
S26 S25 C27 141.22(13) . 2_545
C23 S25 S12 80.8(2) . 1_546
C27 S25 S12 121.6(3) . 1_546
C28 S25 S12 136.02(17) . 1_546
C24 S25 S12 96.01(15) . 1_546
S21 S25 S12 60.66(5) . 1_546
S26 S25 S12 113.05(6) . 1_546
C27 S25 S12 80.56(13) 2_545 1_546
C23 S25 S16 106.7(2) . 1_546
C27 S25 S16 79.7(3) . 1_546
C28 S25 S16 104.72(17) . 1_546
C24 S25 S16 107.47(15) . 1_546
S21 S25 S16 101.97(7) . 1_546
S26 S25 S16 101.74(7) . 1_546
C27 S25 S16 60.90(13) 2_545 1_546
S12 S25 S16 45.57(4) 1_546 1_546
C23 S25 C26 61.7(2) . 2_645
C27 S25 C26 116.4(3) . 2_645
C28 S25 C26 88.60(19) . 2_645
C24 S25 C26 67.90(17) . 2_645
S21 S25 C26 59.87(10) . 2_645
S26 S25 C26 82.90(10) . 2_645
C27 S25 C26 125.40(16) 2_545 2_645
S12 S25 C26 115.59(11) 1_546 2_645
S16 S25 C26 161.00(11) 1_546 2_645
C24 S26 C28 100.5(3) . .
C24 S26 C27 82.4(3) . .
C28 S26 C27 29.5(3) . .
C24 S26 C23 22.8(2) . .
C28 S26 C23 79.4(3) . .
C27 S26 C23 59.6(2) . .
C24 S26 S22 31.9(2) . .
C28 S26 S22 129.4(3) . .
C27 S26 S22 114.29(16) . .
C23 S26 S22 54.69(13) . .
C24 S26 S35 91.5(2) . 1_645
C28 S26 S35 156.7(3) . 1_645
C27 S26 S35 136.28(18) . 1_645
C23 S26 S35 108.07(14) . 1_645
S22 S26 S35 68.55(5) . 1_645
C24 S26 S25 51.8(2) . .
C28 S26 S25 51.8(3) . .
C27 S26 S25 30.81(15) . .
C23 S26 S25 29.13(13) . .
S22 S26 S25 83.70(6) . .
S35 S26 S25 128.86(7) 1_645 .
C24 S26 N21 82.9(2) . 2_645
C28 S26 N21 84.9(3) . 2_645
C27 S26 N21 105.64(19) . 2_645
C23 S26 N21 89.49(16) . 2_645
S22 S26 N21 75.47(10) . 2_645
S35 S26 N21 116.54(10) 1_645 2_645
S25 S26 N21 95.25(10) . 2_645
C24 S26 C37 114.0(3) . 1_645
C28 S26 C37 128.5(3) . 1_645
C27 S26 C37 118.1(2) . 1_645
C23 S26 C37 122.95(18) . 1_645
S22 S26 C37 96.75(13) . 1_645
S35 S26 C37 29.11(12) 1_645 1_645
S25 S26 C37 129.14(14) . 1_645
N21 S26 C37 134.30(16) 2_645 1_645
C24 S26 C37 122.6(3) . 2_545
C28 S26 C37 123.6(3) . 2_545
C27 S26 C37 151.5(2) . 2_545
C23 S26 C37 144.16(18) . 2_545
S22 S26 C37 91.62(12) . 2_545
S35 S26 C37 62.73(13) 1_645 2_545
S25 S26 C37 163.42(14) . 2_545
N21 S26 C37 68.17(15) 2_645 2_545
C37 S26 C37 67.1(2) 1_645 2_545
C24 S26 C29 70.5(2) . 2_645
C28 S26 C29 72.0(3) . 2_645
C27 S26 C29 87.42(19) . 2_645
C23 S26 C29 71.69(17) . 2_645
S22 S26 C29 73.98(10) . 2_645
S35 S26 C29 131.13(11) 1_645 2_645
S25 S26 C29 74.67(11) . 2_645
N21 S26 C29 20.59(12) 2_645 2_645
C37 S26 C29 154.19(17) 1_645 2_645
C37 S26 C29 88.76(16) 2_545 2_645
C22 C21 S22 123.0(5) . .
C22 C21 S21 121.4(5) . .
S22 C21 S21 115.6(3) . .
C22 C21 C24 165.4(5) . .
S22 C21 C24 42.4(2) . .
S21 C21 C24 73.2(3) . .
C22 C21 C23 163.9(5) . .
S22 C21 C23 73.1(3) . .
S21 C21 C23 42.5(2) . .
C24 C21 C23 30.7(2) . .
C22 C21 S24 32.6(3) . .
S22 C21 S24 90.3(2) . .
S21 C21 S24 154.0(3) . .
C24 C21 S24 132.8(3) . .
C23 C21 S24 163.4(3) . .
C22 C21 S23 32.2(3) . .
S22 C21 S23 155.2(3) . .
S21 C21 S23 89.2(2) . .
C24 C21 S23 162.3(3) . .
C23 C21 S23 131.7(3) . .
S24 C21 S23 64.84(14) . .
C22 C21 C22 78.7(4) . 2_645
S22 C21 C22 99.7(3) . 2_645
S21 C21 C22 91.7(3) . 2_645
C24 C21 C22 103.2(3) . 2_645
C23 C21 C22 99.1(3) . 2_645
S24 C21 C22 82.39(19) . 2_645
S23 C21 C22 78.72(18) . 2_645
C22 C21 S23 94.1(4) . 2_645
S22 C21 S23 71.3(2) . 2_645
S21 C21 S23 103.7(3) . 2_645
C24 C21 S23 82.2(2) . 2_645
C23 C21 S23 90.7(2) . 2_645
S24 C21 S23 82.80(16) . 2_645
S23 C21 S23 104.40(18) . 2_645
C22 C21 S23 28.34(11) 2_645 2_645
C22 C21 S24 93.3(4) . 2_645
S22 C21 S24 110.4(3) . 2_645
S21 C21 S24 64.72(19) . 2_645
C24 C21 S24 94.4(2) . 2_645
C23 C21 S24 78.9(2) . 2_645
S24 C21 S24 106.74(19) . 2_645
S23 C21 S24 79.43(15) . 2_645
C22 C21 S24 26.98(11) 2_645 2_645
S23 C21 S24 46.51(8) 2_645 2_645
C22 C21 S31 86.7(4) . 1_645
S22 C21 S31 63.95(19) . 1_645
S21 C21 S31 121.2(3) . 1_645
C24 C21 S31 84.1(2) . 1_645
C23 C21 S31 102.7(2) . 1_645
S24 C21 S31 69.78(13) . 1_645
S23 C21 S31 104.02(18) . 1_645
C22 C21 S31 146.8(2) 2_645 1_645
S23 C21 S31 126.33(17) 2_645 1_645
S24 C21 S31 172.83(19) 2_645 1_645
C22 C21 C25 117.9(4) . 2_645
S22 C21 C25 70.1(2) . 2_645
S21 C21 C25 80.4(2) . 2_645
C24 C21 C25 62.6(2) . 2_645
C23 C21 C25 64.5(2) . 2_645
S24 C21 C25 109.5(2) . 2_645
S23 C21 C25 117.3(2) . 2_645
C22 C21 C25 40.59(15) 2_645 2_645
S23 C21 C25 26.77(10) 2_645 2_645
S24 C21 C25 40.32(11) 2_645 2_645
S31 C21 C25 134.05(19) 1_645 2_645
C22 C21 C26 10.3(3) . .
S22 C21 C26 112.7(3) . .
S21 C21 C26 131.7(3) . .
C24 C21 C26 155.1(3) . .
C23 C21 C26 174.2(3) . .
S24 C21 C26 22.31(11) . .
S23 C21 C26 42.53(13) . .
C22 C21 C26 79.59(18) 2_645 .
S23 C21 C26 90.63(17) 2_645 .
S24 C21 C26 97.96(17) 2_645 .
S31 C21 C26 80.98(15) 1_645 .
C25 C21 C26 116.2(2) 2_645 .
C21 C22 S24 121.6(5) . .
C21 C22 S23 122.7(4) . .
S24 C22 S23 115.6(3) . .
C21 C22 C26 164.1(5) . .
S24 C22 C26 42.4(2) . .
S23 C22 C26 73.2(3) . .
C21 C22 C25 165.5(5) . .
S24 C22 C25 72.9(3) . .
S23 C22 C25 42.8(2) . .
C26 C22 C25 30.4(2) . .
C21 C22 S22 31.7(3) . .
S24 C22 S22 89.9(2) . .
S23 C22 S22 154.5(3) . .
C26 C22 S22 132.3(3) . .
C25 C22 S22 162.7(3) . .
C21 C22 S21 32.9(3) . .
S24 C22 S21 154.5(3) . .
S23 C22 S21 89.9(2) . .
C26 C22 S21 163.0(3) . .
C25 C22 S21 132.6(3) . .
S22 C22 S21 64.64(14) . .
C21 C22 C21 101.3(4) . 2_645
S24 C22 C21 87.1(2) . 2_645
S23 C22 C21 81.2(2) . 2_645
C26 C22 C21 80.2(2) . 2_645
C25 C22 C21 78.4(2) . 2_645
S22 C22 C21 101.9(2) . 2_645
S21 C22 C21 96.82(19) . 2_645
C21 C22 C22 78.3(4) . 2_645
S24 C22 C22 99.1(3) . 2_645
S23 C22 C22 93.7(3) . 2_645
C26 C22 C22 102.4(3) . 2_645
C25 C22 C22 100.7(3) . 2_645
S22 C22 C22 82.3(2) . 2_645
S21 C22 C22 77.5(2) . 2_645
C21 C22 C22 23.07(15) 2_645 2_645
C24 C23 S25 129.3(5) . .
C24 C23 S21 116.1(5) . .
S25 C23 S21 114.7(4) . .
C24 C23 C21 74.0(4) . .
S25 C23 C21 156.5(4) . .
S21 C23 C21 42.2(2) . .
C24 C23 S22 35.9(3) . .
S25 C23 S22 164.3(4) . .
S21 C23 S22 80.3(2) . .
C21 C23 S22 38.17(17) . .
C24 C23 C27 89.9(4) . .
S25 C23 C27 40.1(2) . .
S21 C23 C27 153.3(4) . .
C21 C23 C27 163.4(4) . .
S22 C23 C27 125.8(3) . .
C24 C23 S26 29.9(3) . .
S25 C23 S26 99.6(3) . .
S21 C23 S26 145.7(3) . .
C21 C23 S26 103.8(3) . .
S22 C23 S26 65.77(16) . .
C27 C23 S26 60.0(2) . .
C24 C23 C28 64.0(4) . .
S25 C23 C28 65.6(3) . .
S21 C23 C28 172.1(4) . .
C21 C23 C28 136.6(3) . .
S22 C23 C28 98.9(3) . .
C27 C23 C28 29.8(2) . .
S26 C23 C28 35.49(17) . .
C24 C23 C26 97.4(4) . 2_645
S25 C23 C26 91.8(3) . 2_645
S21 C23 C26 77.9(2) . 2_645
C21 C23 C26 80.3(2) . 2_645
S22 C23 C26 86.9(2) . 2_645
C27 C23 C26 106.4(3) . 2_645
S26 C23 C26 104.0(2) . 2_645
C28 C23 C26 94.3(2) . 2_645
C24 C23 C25 75.6(4) . 2_645
S25 C23 C25 104.6(3) . 2_645
S21 C23 C25 88.6(3) . 2_645
C21 C23 C25 75.5(2) . 2_645
S22 C23 C25 69.80(18) . 2_645
C27 C23 C25 104.9(3) . 2_645
S26 C23 C25 84.5(2) . 2_645
C28 C23 C25 83.8(2) . 2_645
C26 C23 C25 21.79(15) 2_645 2_645
C23 C24 S22 116.8(5) . .
C23 C24 S26 127.4(5) . .
S22 C24 S26 115.9(4) . .
C23 C24 C21 75.3(4) . .
S22 C24 C21 41.6(2) . .
S26 C24 C21 157.2(4) . .
C23 C24 S21 36.4(3) . .
S22 C24 S21 80.5(2) . .
S26 C24 S21 163.3(4) . .
C21 C24 S21 38.93(17) . .
C23 C24 C28 89.3(4) . .
S22 C24 C28 150.4(4) . .
S26 C24 C28 40.2(2) . .
C21 C24 C28 161.1(4) . .
S21 C24 C28 125.3(3) . .
C23 C24 S25 28.7(3) . .
S22 C24 S25 145.1(3) . .
S26 C24 S25 98.8(3) . .
C21 C24 S25 103.9(3) . .
S21 C24 S25 65.11(16) . .
C28 C24 S25 60.9(2) . .
C23 C24 C27 63.9(4) . .
S22 C24 C27 179.1(4) . .
S26 C24 C27 63.4(2) . .
C21 C24 C27 139.0(3) . .
S21 C24 C27 100.1(3) . .
C28 C24 C27 29.4(2) . .
S25 C24 C27 35.66(17) . .
C23 C24 C25 82.5(4) . 2_645
S22 C24 C25 80.5(3) . 2_645
S26 C24 C25 105.9(3) . 2_645
C21 C24 C25 77.3(2) . 2_645
S21 C24 C25 78.70(19) . 2_645
C28 C24 C25 90.0(3) . 2_645
S25 C24 C25 86.9(2) . 2_645
C27 C24 C25 100.3(3) . 2_645
C23 C24 C29 94.0(4) . 2_645
S22 C24 C29 94.2(3) . 2_645
S26 C24 C29 81.9(3) . 2_645
C21 C24 C29 100.9(3) . 2_645
S21 C24 C29 100.7(2) . 2_645
C28 C24 C29 68.8(2) . 2_645
S25 C24 C29 86.8(2) . 2_645
C27 C24 C29 86.3(2) . 2_645
C25 C24 C29 24.32(14) 2_645 2_645
C23 C24 N21 114.3(4) . 2_645
S22 C24 N21 85.1(3) . 2_645
S26 C24 N21 69.9(2) . 2_645
C21 C24 N21 105.3(3) . 2_645
S21 C24 N21 116.9(2) . 2_645
C28 C24 N21 70.7(2) . 2_645
S25 C24 N21 104.6(2) . 2_645
C27 C24 N21 95.2(2) . 2_645
C25 C24 N21 38.25(15) 2_645 2_645
C29 C24 N21 20.30(13) 2_645 2_645
C23 C24 C26 62.2(4) . 2_645
S22 C24 C26 89.8(3) . 2_645
S26 C24 C26 118.1(3) . 2_645
C21 C24 C26 72.5(2) . 2_645
S21 C24 C26 62.19(17) . 2_645
C28 C24 C26 90.7(3) . 2_645
S25 C24 C26 69.65(17) . 2_645
C27 C24 C26 91.2(2) . 2_645
C25 C24 C26 20.35(14) 2_645 2_645
C29 C24 C26 38.58(15) 2_645 2_645
N21 C24 C26 56.62(16) 2_645 2_645
C26 C25 C29 120.6(5) . .
C26 C25 S23 115.9(5) . .
C29 C25 S23 123.5(5) . .
C26 C25 O21 92.9(4) . .
C29 C25 O21 28.1(3) . .
S23 C25 O21 150.9(4) . .
C26 C25 N21 148.8(5) . .
C29 C25 N21 28.8(3) . .
S23 C25 N21 95.0(3) . .
O21 C25 N21 56.9(2) . .
C26 C25 C22 73.4(4) . .
C29 C25 C22 166.0(5) . .
S23 C25 C22 42.48(19) . .
O21 C25 C22 165.5(3) . .
N21 C25 C22 137.3(3) . .
C26 C25 S24 34.9(3) . .
C29 C25 S24 155.5(4) . .
S23 C25 S24 81.0(2) . .
O21 C25 S24 127.6(3) . .
N21 C25 S24 174.1(3) . .
C22 C25 S24 38.48(16) . .
C26 C25 C24 93.7(4) . 2_645
C29 C25 C24 79.3(3) . 2_645
S23 C25 C24 97.9(3) . 2_645
O21 C25 C24 84.1(2) . 2_645
N21 C25 C24 77.1(2) . 2_645
C22 C25 C24 101.1(2) . 2_645
S24 C25 C24 99.1(2) . 2_645
C26 C25 C23 71.8(4) . 2_645
C29 C25 C23 89.9(4) . 2_645
S23 C25 C23 108.1(3) . 2_645
O21 C25 C23 84.4(2) . 2_645
N21 C25 C23 95.6(3) . 2_645
C22 C25 C23 95.4(2) . 2_645
S24 C25 C23 81.58(19) . 2_645
C24 C25 C23 21.93(15) 2_645 2_645
C26 C25 S22 105.2(4) . 2_645
C29 C25 S22 95.1(3) . 2_645
S23 C25 S22 70.1(2) . 2_645
O21 C25 S22 108.5(2) . 2_645
N21 C25 S22 80.5(2) . 2_645
C22 C25 S22 80.3(2) . 2_645
S24 C25 S22 93.98(17) . 2_645
C24 C25 S22 27.85(11) 2_645 2_645
C23 C25 S22 42.60(13) 2_645 2_645
C26 C25 C21 82.5(4) . 2_645
C29 C25 C21 118.1(4) . 2_645
S23 C25 C21 68.8(2) . 2_645
O21 C25 C21 122.9(3) . 2_645
N21 C25 C21 106.5(2) . 2_645
C22 C25 C21 61.0(2) . 2_645
S24 C25 C21 68.04(16) . 2_645
C24 C25 C21 40.09(15) 2_645 2_645
C23 C25 C21 40.04(15) 2_645 2_645
S22 C25 C21 25.98(10) 2_645 2_645
C25 C26 S24 118.5(5) . .
C25 C26 C29 31.4(3) . .
S24 C26 C29 150.0(4) . .
C25 C26 C22 76.2(4) . .
S24 C26 C22 42.39(19) . .
C29 C26 C22 107.6(3) . .
C25 C26 S23 36.8(3) . .
S24 C26 S23 81.7(2) . .
C29 C26 S23 68.2(2) . .
C22 C26 S23 39.35(16) . .
C25 C26 O21 57.9(3) . .
S24 C26 O21 174.6(4) . .
C29 C26 O21 26.67(18) . .
C22 C26 O21 133.9(3) . .
S23 C26 O21 94.6(2) . .
C25 C26 N3 136.9(5) . 1_645
S24 C26 N3 92.2(3) . 1_645
C29 C26 N3 113.1(3) . 1_645
C22 C26 N3 127.0(3) . 1_645
S23 C26 N3 148.0(3) . 1_645
O21 C26 N3 88.8(2) . 1_645
C25 C26 C23 86.4(4) . 2_645
S24 C26 C23 101.9(3) . 2_645
C29 C26 C23 81.0(2) . 2_645
C22 C26 C23 100.4(3) . 2_645
S23 C26 C23 94.1(2) . 2_645
O21 C26 C23 82.3(2) . 2_645
N3 C26 C23 117.9(2) 1_645 2_645
C25 C26 S21 100.0(4) . 2_645
S24 C26 S21 72.8(2) . 2_645
C29 C26 S21 106.1(2) . 2_645
C22 C26 S21 78.9(2) . 2_645
S23 C26 S21 89.74(17) . 2_645
O21 C26 S21 111.3(2) . 2_645
N3 C26 S21 118.6(2) 1_645 2_645
C23 C26 S21 29.09(12) 2_645 2_645
C25 C26 C3 155.7(5) . 1_645
S24 C26 C3 77.9(2) . 1_645
C29 C26 C3 130.0(3) . 1_645
C22 C26 C3 117.8(3) . 1_645
S23 C26 C3 152.0(2) . 1_645
O21 C26 C3 104.1(2) . 1_645
N3 C26 C3 18.76(14) 1_645 1_645
C23 C26 C3 108.7(2) 2_645 1_645
S21 C26 C3 102.23(19) 2_645 1_645
C25 C26 N21 20.2(3) . .
S24 C26 N21 138.4(3) . .
C29 C26 N21 11.87(17) . .
C22 C26 N21 96.1(2) . .
S23 C26 N21 56.82(15) . .
O21 C26 N21 38.49(15) . .
N3 C26 N21 124.2(2) 1_645 .
C23 C26 N21 79.83(19) 2_645 .
S21 C26 N21 101.37(18) 2_645 .
C3 C26 N21 141.6(2) 1_645 .
C25 C26 S33 93.9(4) . 1_645
S24 C26 S33 79.8(2) . 1_645
C29 C26 S33 98.1(2) . 1_645
C22 C26 S33 81.7(2) . 1_645
S23 C26 S33 87.41(17) . 1_645
O21 C26 S33 96.1(2) . 1_645
N3 C26 S33 60.59(15) 1_645 1_645
C23 C26 S33 177.8(2) 2_645 1_645
S21 C26 S33 152.59(19) 2_645 1_645
C3 C26 S33 70.28(15) 1_645 1_645
N21 C26 S33 99.79(18) . 1_645
C25 C26 C24 66.0(4) . 2_645
S24 C26 C24 110.0(3) . 2_645
C29 C26 C24 64.4(2) . 2_645
C22 C26 C24 93.7(2) . 2_645
S23 C26 C24 76.99(18) . 2_645
O21 C26 C24 72.92(19) . 2_645
N3 C26 C24 133.8(2) 1_645 2_645
C23 C26 C24 20.49(15) 2_645 2_645
S21 C26 C24 41.74(12) 2_645 2_645
C3 C26 C24 128.2(2) 1_645 2_645
N21 C26 C24 61.01(16) . 2_645
S33 C26 C24 159.9(2) 1_645 2_645
C25 C26 N31 86.7(4) . 1_645
S24 C26 N31 124.4(3) . 1_645
C29 C26 N31 68.3(2) . 1_645
C22 C26 N31 125.5(3) . 1_645
S23 C26 N31 108.7(2) . 1_645
O21 C26 N31 52.92(16) . 1_645
N3 C26 N31 50.24(16) 1_645 1_645
C23 C26 N31 130.1(2) 2_645 1_645
S21 C26 N31 155.6(2) 2_645 1_645
C3 C26 N31 68.94(17) 1_645 1_645
N21 C26 N31 77.15(17) . 1_645
S33 C26 N31 47.81(11) 1_645 1_645
C24 C26 N31 125.7(2) 2_645 1_645
C25 C26 C21 81.8(4) . .
S24 C26 C21 36.78(17) . .
C29 C26 C21 113.2(3) . .
C22 C26 C21 5.61(17) . .
S23 C26 C21 44.96(13) . .
O21 C26 C21 139.4(2) . .
N3 C26 C21 122.7(2) 1_645 .
C23 C26 C21 101.0(2) 2_645 .
S21 C26 C21 77.70(15) 2_645 .
C3 C26 C21 112.6(2) 1_645 .
N21 C26 C21 101.72(19) . .
S33 C26 C21 81.11(15) 1_645 .
C24 C26 C21 96.20(19) 2_645 .
N31 C26 C21 126.6(2) 1_645 .
C25 C26 S25 102.3(4) . 2_645
S24 C26 S25 111.5(3) . 2_645
C29 C26 S25 84.6(2) . 2_645
C22 C26 S25 124.6(3) . 2_645
S23 C26 S25 119.4(2) . 2_645
O21 C26 S25 73.83(17) . 2_645
N3 C26 S25 92.17(18) 1_645 2_645
C23 C26 S25 26.52(12) 2_645 2_645
S21 C26 S25 46.32(9) 2_645 2_645
C3 C26 S25 86.21(16) 1_645 2_645
N21 C26 S25 88.68(16) . 2_645
S33 C26 S25 151.57(18) 1_645 2_645
C24 C26 S25 42.45(12) 2_645 2_645
N31 C26 S25 109.45(16) 1_645 2_645
C21 C26 S25 123.94(19) . 2_645
C25 C26 H26 120.7 . .
S24 C26 H26 120.7 . .
C29 C26 H26 89.3 . .
C22 C26 H26 163.1 . .
S23 C26 H26 157.5 . .
O21 C26 H26 62.9 . .
N3 C26 H26 41.3 1_645 .
C23 C26 H26 81.9 2_645 .
S21 C26 H26 96.8 2_645 .
C3 C26 H26 46.7 1_645 .
N21 C26 H26 100.7 . .
S33 C26 H26 96.1 1_645 .
C24 C26 H26 93.7 2_645 .
N31 C26 H26 60.2 1_645 .
C21 C26 H26 157.5 . .
S25 C26 H26 55.5 2_645 .
C28 C27 S25 113.8(5) . .
C28 C27 C23 84.4(4) . .
S25 C27 C23 37.9(2) . .
C28 C27 S26 35.6(3) . .
S25 C27 S26 97.8(3) . .
C23 C27 S26 60.3(2) . .
C28 C27 C24 61.8(4) . .
S25 C27 C24 63.8(2) . .
C23 C27 C24 26.15(19) . .
S26 C27 C24 34.19(15) . .
C28 C27 S25 144.1(5) . 2_545
S25 C27 S25 89.9(3) . 2_545
C23 C27 S25 126.4(3) . 2_545
S26 C27 S25 170.6(3) . 2_545
C24 C27 S25 152.1(3) . 2_545
C28 C27 N1 57.5(4) . 1_545
S25 C27 N1 145.9(4) . 1_545
C23 C27 N1 140.0(3) . 1_545
S26 C27 N1 89.1(2) . 1_545
C24 C27 N1 119.3(3) . 1_545
S25 C27 N1 87.54(17) 2_545 1_545
C28 C27 S16 95.3(4) . 2_554
S25 C27 S16 79.5(3) . 2_554
C23 C27 S16 105.8(3) . 2_554
S26 C27 S16 125.1(3) . 2_554
C24 C27 S16 118.2(3) . 2_554
S25 C27 S16 61.56(13) 2_545 2_554
N1 C27 S16 69.39(16) 1_545 2_554
C28 C27 H27A 108.8 . .
S25 C27 H27A 108.8 . .
C23 C27 H27A 98.3 . .
S26 C27 H27A 85.9 . .
C24 C27 H27A 93.0 . .
S25 C27 H27A 86.5 2_545 .
N1 C27 H27A 105.0 1_545 .
S16 C27 H27A 147.4 2_554 .
C28 C27 H27B 108.8 . .
S25 C27 H27B 108.8 . .
C23 C27 H27B 144.4 . .
S26 C27 H27B 143.6 . .
C24 C27 H27B 159.3 . .
S25 C27 H27B 35.6 2_545 .
N1 C27 H27B 55.0 1_545 .
S16 C27 H27B 41.8 2_554 .
H27A C27 H27B 107.7 . .
C27 C28 S26 114.8(5) . .
C27 C28 C24 88.9(4) . .
S26 C28 C24 39.2(2) . .
C27 C28 S25 36.6(3) . .
S26 C28 S25 98.1(3) . .
C24 C28 S25 61.1(2) . .
C27 C28 C23 65.7(4) . .
S26 C28 C23 65.1(2) . .
C24 C28 C23 26.70(19) . .
S25 C28 C23 34.51(15) . .
C27 C28 N1 99.0(4) . 1_545
S26 C28 N1 134.6(4) . 1_545
C24 C28 N1 172.1(4) . 1_545
S25 C28 N1 126.3(3) . 1_545
C23 C28 N1 160.3(3) . 1_545
C27 C28 O21 111.3(5) . 2_645
S26 C28 O21 99.8(3) . 2_645
C24 C28 O21 83.1(3) . 2_645
S25 C28 O21 83.8(2) . 2_645
C23 C28 O21 80.5(2) . 2_645
N1 C28 O21 94.6(2) 1_545 2_645
C27 C28 C29 119.9(5) . 2_645
S26 C28 C29 79.9(3) . 2_645
C24 C28 C29 66.8(2) . 2_645
S25 C28 C29 85.9(2) . 2_645
C23 C28 C29 71.4(2) . 2_645
N1 C28 C29 109.3(2) 1_545 2_645
O21 C28 C29 19.89(13) 2_645 2_645
C27 C28 C1 93.1(4) . 1_545
S26 C28 C1 125.2(4) . 1_545
C24 C28 C1 161.7(3) . 1_545
S25 C28 C1 127.0(3) . 1_545
C23 C28 C1 158.5(3) . 1_545
N1 C28 C1 18.40(14) 1_545 1_545
O21 C28 C1 112.9(2) 2_645 1_545
C29 C28 C1 126.5(2) 2_645 1_545
C27 C28 N21 138.7(5) . 2_645
S26 C28 N21 67.7(3) . 2_645
C24 C28 N21 67.9(2) . 2_645
S25 C28 N21 103.0(2) . 2_645
C23 C28 N21 81.2(2) . 2_645
N1 C28 N21 106.0(2) 1_545 2_645
O21 C28 N21 35.61(13) 2_645 2_645
C29 C28 N21 19.91(13) 2_645 2_645
C1 C28 N21 119.7(2) 1_545 2_645
C27 C28 O31 158.2(5) . 1_644
S26 C28 O31 86.5(3) . 1_644
C24 C28 O31 106.6(3) . 1_644
S25 C28 O31 140.9(3) . 1_644
C23 C28 O31 124.2(3) . 1_644
N1 C28 O31 65.96(18) 1_545 1_644
O21 C28 O31 57.24(16) 2_645 1_644
C29 C28 O31 56.46(16) 2_645 1_644
C1 C28 O31 77.03(18) 1_545 1_644
N21 C28 O31 43.15(13) 2_645 1_644
C27 C28 H28A 108.6 . .
S26 C28 H28A 108.6 . .
C24 C28 H28A 91.6 . .
S25 C28 H28A 85.2 . .
C23 C28 H28A 86.8 . .
N1 C28 H28A 86.5 1_545 .
O21 C28 H28A 9.1 2_645 .
C29 C28 H28A 28.8 2_645 .
C1 C28 H28A 104.9 1_545 .
N21 C28 H28A 42.8 2_645 .
O31 C28 H28A 56.9 1_644 .
C27 C28 H28B 108.6 . .
S26 C28 H28B 108.6 . .
C24 C28 H28B 147.5 . .
S25 C28 H28B 144.2 . .
C23 C28 H28B 165.7 . .
N1 C28 H28B 28.1 1_545 .
O21 C28 H28B 113.7 2_645 .
C29 C28 H28B 121.4 2_645 .
C1 C28 H28B 18.1 1_545 .
N21 C28 H28B 108.9 2_645 .
O31 C28 H28B 66.1 1_644 .
H28A C28 H28B 107.5 . .
O21 C29 N21 124.7(6) . .
O21 C29 C25 117.2(5) . .
N21 C29 C25 118.2(5) . .
O21 C29 C26 89.6(4) . .
N21 C29 C26 145.5(5) . .
C25 C29 C26 27.9(3) . .
O21 C29 S23 147.1(4) . .
N21 C29 S23 87.8(4) . .
C25 C29 S23 30.7(3) . .
C26 C29 S23 58.64(19) . .
O21 C29 O31 76.7(3) . 2_556
N21 C29 O31 48.2(3) . 2_556
C25 C29 O31 165.6(4) . 2_556
C26 C29 O31 163.7(3) . 2_556
S23 C29 O31 136.0(2) . 2_556
O21 C29 C24 102.8(4) . 2_645
N21 C29 C24 90.1(4) . 2_645
C25 C29 C24 76.4(3) . 2_645
C26 C29 C24 77.0(2) . 2_645
S23 C29 C24 79.56(17) . 2_645
O31 C29 C24 97.36(19) 2_556 2_645
O21 C29 C28 65.9(4) . 2_645
N21 C29 C28 91.2(4) . 2_645
C25 C29 C28 114.7(4) . 2_645
C26 C29 C28 100.8(3) . 2_645
S23 C29 C28 124.0(2) . 2_645
O31 C29 C28 65.78(17) 2_556 2_645
C24 C29 C28 44.49(16) 2_645 2_645
O21 C29 S26 93.9(4) . 2_645
N21 C29 S26 73.6(4) . 2_645
C25 C29 S26 103.6(4) . 2_645
C26 C29 S26 103.0(2) . 2_645
S23 C29 S26 100.80(17) . 2_645
O31 C29 S26 69.88(13) 2_556 2_645
C24 C29 S26 27.55(11) 2_645 2_645
C28 C29 S26 28.03(13) 2_645 2_645
O21 C29 N31 51.0(3) . 1_645
N21 C29 N31 128.6(4) . 1_645
C25 C29 N31 89.8(3) . 1_645
C26 C29 N31 74.0(2) . 1_645
S23 C29 N31 106.94(19) . 1_645
O31 C29 N31 102.85(18) 2_556 1_645
C24 C29 N31 140.3(2) 2_645 1_645
C28 C29 N31 116.4(2) 2_645 1_645
S26 C29 N31 144.3(2) 2_645 1_645
C29 O21 N21 28.7(3) . .
C29 O21 C25 34.8(3) . .
N21 O21 C25 63.4(2) . .
C29 O21 C26 63.8(4) . .
N21 O21 C26 92.4(2) . .
C25 O21 C26 29.2(2) . .
C29 O21 N11 140.5(4) . 2_655
N21 O21 N11 111.8(2) . 2_655
C25 O21 N11 174.8(3) . 2_655
C26 O21 N11 155.8(2) . 2_655
C29 O21 N31 111.2(4) . 1_645
N21 O21 N31 120.2(3) . 1_645
C25 O21 N31 94.2(2) . 1_645
C26 O21 N31 82.4(2) . 1_645
N11 O21 N31 86.48(18) 2_655 1_645
C29 O21 C28 94.2(4) . 2_645
N21 O21 C28 86.0(2) . 2_645
C25 O21 C28 102.8(2) . 2_645
C26 O21 C28 102.7(2) . 2_645
N11 O21 C28 78.43(19) 2_655 2_645
N31 O21 C28 153.4(2) 1_645 2_645
C29 O21 O31 83.2(4) . 2_556
N21 O21 O31 54.66(18) . 2_556
C25 O21 O31 117.9(2) . 2_556
C26 O21 O31 145.9(2) . 2_556
N11 O21 O31 57.61(15) 2_655 2_556
N31 O21 O31 119.56(19) 1_645 2_556
C28 O21 O31 69.89(18) 2_645 2_556
C29 O21 O11 148.1(4) . 2_655
N21 O21 O11 131.2(2) . 2_655
C25 O21 O11 143.0(2) . 2_655
C26 O21 O11 124.7(2) . 2_655
N11 O21 O11 38.13(13) 2_655 2_655
N31 O21 O11 48.87(13) 1_645 2_655
C28 O21 O11 111.30(18) 2_645 2_655
O31 O21 O11 87.75(14) 2_556 2_655
C29 O21 C19 149.6(4) . 2_655
N21 O21 C19 123.5(2) . 2_655
C25 O21 C19 162.0(3) . 2_655
C26 O21 C19 141.4(2) . 2_655
N11 O21 C19 18.91(14) 2_655 2_655
N31 O21 C19 67.91(16) 1_645 2_655
C28 O21 C19 94.47(19) 2_645 2_655
O31 O21 C19 72.55(15) 2_556 2_655
O11 O21 C19 19.24(12) 2_655 2_655
C29 O21 S16 155.2(4) . 1_646
N21 O21 S16 157.6(2) . 1_646
C25 O21 S16 126.5(2) . 1_646
C26 O21 S16 98.15(18) . 1_646
N11 O21 S16 58.70(13) 2_655 1_646
N31 O21 S16 80.99(14) 1_645 1_646
C28 O21 S16 72.47(17) 2_645 1_646
O31 O21 S16 110.20(14) 2_556 1_646
O11 O21 S16 55.80(10) 2_655 1_646
C19 O21 S16 54.46(12) 2_655 1_646
C29 N21 O21 26.6(3) . .
C29 N21 C25 33.1(3) . .
O21 N21 C25 59.7(2) . .
C29 N21 O31 111.7(4) . 2_556
O21 N21 O31 85.1(2) . 2_556
C25 N21 O31 144.5(3) . 2_556
C29 N21 N2 128.8(4) . .
O21 N21 N2 152.8(3) . .
C25 N21 N2 97.2(2) . .
O31 N21 N2 115.1(2) 2_556 .
C29 N21 O11 124.6(4) . 1_546
O21 N21 O11 115.9(3) . 1_546
C25 N21 O11 124.0(3) . 1_546
O31 N21 O11 73.90(17) 2_556 1_546
N2 N21 O11 88.3(2) . 1_546
C29 N21 S23 67.0(3) . .
O21 N21 S23 93.6(2) . .
C25 N21 S23 34.19(16) . .
O31 N21 S23 178.6(2) 2_556 .
N2 N21 S23 65.93(15) . .
O11 N21 S23 107.30(18) 1_546 .
C29 N21 C19 107.2(4) . 1_546
O21 N21 C19 106.1(2) . 1_546
C25 N21 C19 103.3(3) . 1_546
O31 N21 C19 90.4(2) 2_556 1_546
N2 N21 C19 92.4(2) . 1_546
O11 N21 C19 20.69(13) 1_546 1_546
S23 N21 C19 90.56(17) . 1_546
C29 N21 S26 85.8(4) . 2_645
O21 N21 S26 83.3(2) . 2_645
C25 N21 S26 90.3(2) . 2_645
O31 N21 S26 79.93(16) 2_556 2_645
N2 N21 S26 82.79(17) . 2_645
O11 N21 S26 145.49(19) 1_546 2_645
S23 N21 S26 99.28(15) . 2_645
C19 N21 S26 166.1(2) 1_546 2_645
C29 N21 C26 22.6(3) . .
O21 N21 C26 49.13(18) . .
C25 N21 C26 11.05(18) . .
O31 N21 C26 133.5(2) 2_556 .
N2 N21 C26 106.6(2) . .
O11 N21 C26 128.6(2) 1_546 .
S23 N21 C26 45.16(12) . .
C19 N21 C26 108.1(2) 1_546 .
S26 N21 C26 85.82(16) 2_645 .
C29 N21 C15 105.3(4) . 1_546
O21 N21 C15 115.2(2) . 1_546
C25 N21 C15 89.3(2) . 1_546
O31 N21 C15 112.1(2) 2_556 1_546
N2 N21 C15 75.36(18) . 1_546
O11 N21 C15 38.39(13) 1_546 1_546
S23 N21 C15 69.00(14) . 1_546
C19 N21 C15 23.48(14) 1_546 1_546
S26 N21 C15 157.92(19) 2_645 1_546
C26 N21 C15 97.24(18) . 1_546
C29 N21 C24 69.6(4) . 2_645
O21 N21 C24 78.6(2) . 2_645
C25 N21 C24 64.6(2) . 2_645
O31 N21 C24 106.1(2) 2_556 2_645
N2 N21 C24 78.37(19) . 2_645
O11 N21 C24 165.3(2) 1_546 2_645
S23 N21 C24 72.99(14) . 2_645
C19 N21 C24 163.3(2) 1_546 2_645
S26 N21 C24 27.15(10) 2_645 2_645
C26 N21 C24 62.37(16) . 2_645
C15 N21 C24 140.04(19) 1_546 2_645
C29 N21 C16 118.4(4) . 1_546
O21 N21 C16 133.9(3) . 1_546
C25 N21 C16 94.0(2) . 1_546
O31 N21 C16 116.1(2) 2_556 1_546
N2 N21 C16 55.14(17) . 1_546
O11 N21 C16 45.88(14) 1_546 1_546
S23 N21 C16 65.28(14) . 1_546
C19 N21 C16 39.43(15) 1_546 1_546
S26 N21 C16 137.92(18) 2_645 1_546
C26 N21 C16 104.06(18) . 1_546
C15 N21 C16 20.34(13) 1_546 1_546
C24 N21 C16 126.51(19) 2_645 1_546
C29 N21 C39 116.0(4) . 2_556
O21 N21 C39 89.5(2) . 2_556
C25 N21 C39 148.6(3) . 2_556
O31 N21 C39 12.66(14) 2_556 2_556
N2 N21 C39 114.2(2) . 2_556
O11 N21 C39 61.39(15) 1_546 2_556
S23 N21 C39 168.4(2) . 2_556
C19 N21 C39 77.80(17) 1_546 2_556
S26 N21 C39 92.22(15) 2_645 2_556
C26 N21 C39 138.6(2) . 2_556
C15 N21 C39 99.53(18) 1_546 2_556
C24 N21 C39 118.65(19) 2_645 2_556
C16 N21 C39 104.73(18) 1_546 2_556
C29 N21 C28 68.9(4) . 2_645
O21 N21 C28 58.4(2) . 2_645
C25 N21 C28 86.9(2) . 2_645
O31 N21 C28 68.87(18) 2_556 2_645
N2 N21 C28 110.1(2) . 2_645
O11 N21 C28 142.6(2) 1_546 2_645
S23 N21 C28 109.89(19) . 2_645
C19 N21 C28 154.1(2) 1_546 2_645
S26 N21 C28 27.34(12) 2_645 2_645
C26 N21 C28 78.32(18) . 2_645
C15 N21 C28 173.7(2) 1_546 2_645
C24 N21 C28 41.46(15) 2_645 2_645
C16 N21 C28 165.2(2) 1_546 2_645
C39 N21 C28 81.27(17) 2_556 2_645
C29 N21 H21 120.0 . .
O21 N21 H21 93.4 . .
C25 N21 H21 153.0 . .
O31 N21 H21 9.9 2_556 .
N2 N21 H21 108.9 . .
O11 N21 H21 65.2 1_546 .
S23 N21 H21 171.5 . .
C19 N21 H21 82.9 1_546 .
S26 N21 H21 86.3 2_645 .
C26 N21 H21 142.3 . .
C15 N21 H21 103.6 1_546 .
C24 N21 H21 113.2 2_645 .
C16 N21 H21 106.3 1_546 .
C39 N21 H21 7.4 2_556 .
C28 N21 H21 77.9 2_645 .
C29 N21 H22 120.0 . .
O21 N21 H22 146.6 . .
C25 N21 H22 87.0 . .
O31 N21 H22 128.0 2_556 .
N2 N21 H22 18.2 . .
O11 N21 H22 81.5 1_546 .
S23 N21 H22 53.2 . .
C19 N21 H22 80.1 1_546 .
S26 N21 H22 97.9 2_645 .
C26 N21 H22 97.6 . .
C15 N21 H22 60.1 1_546 .
C24 N21 H22 87.4 2_645 .
C16 N21 H22 40.8 1_546 .
C39 N21 H22 123.6 2_556 .
C28 N21 H22 124.7 2_645 .
H21 N21 H22 120.0 . .
C31 S31 C33 95.2(3) . .
C31 S31 C34 68.2(2) . .
C33 S31 C34 27.2(2) . .
C31 S31 C32 25.2(2) . .
C33 S31 C32 120.2(3) . .
C34 S31 C32 93.37(19) . .
C31 S31 S32 32.48(19) . .
C33 S31 S32 63.1(2) . .
C34 S31 S32 35.90(14) . .
C32 S31 S32 57.69(13) . .
C31 S31 S35 127.7(2) . .
C33 S31 S35 32.9(2) . .
C34 S31 S35 60.11(14) . .
C32 S31 S35 152.05(14) . .
S32 S31 S35 95.96(6) . .
C31 S31 S33 57.8(2) . .
C33 S31 S33 152.4(2) . .
C34 S31 S33 125.92(15) . .
C32 S31 S33 32.58(13) . .
S32 S31 S33 90.26(6) . .
S35 S31 S33 169.08(8) . .
C31 S31 C36 83.1(2) . 2_456
C33 S31 C36 74.5(2) . 2_456
C34 S31 C36 75.59(17) . 2_456
C32 S31 C36 88.03(17) . 2_456
S32 S31 C36 80.16(12) . 2_456
S35 S31 C36 77.42(11) . 2_456
S33 S31 C36 94.89(11) . 2_456
C31 S31 S22 142.0(2) . 1_465
C33 S31 S22 92.8(2) . 1_465
C34 S31 S22 111.66(15) . 1_465
C32 S31 S22 133.61(14) . 1_465
S32 S31 S22 132.68(7) . 1_465
S35 S31 S22 70.00(5) . 1_465
S33 S31 S22 111.92(6) . 1_465
C36 S31 S22 134.74(12) 2_456 1_465
C31 S31 S34 80.9(2) . 2_456
C33 S31 S34 102.5(2) . 2_456
C34 S31 S34 100.69(15) . 2_456
C32 S31 S34 74.12(13) . 2_456
S32 S31 S34 93.15(6) . 2_456
S35 S31 S34 100.64(6) . 2_456
S33 S31 S34 69.97(5) . 2_456
C36 S31 S34 28.05(10) 2_456 2_456
S22 S31 S34 133.14(6) 1_465 2_456
C31 S31 Se2 134.5(2) . 2
C33 S31 Se2 105.2(2) . 2
C34 S31 Se2 126.86(15) . 2
C32 S31 Se2 117.84(13) . 2
S32 S31 Se2 144.84(6) . 2
S35 S31 Se2 77.35(5) . 2
S33 S31 Se2 92.40(5) . 2
C36 S31 Se2 64.67(11) 2_456 2
S22 S31 Se2 77.94(4) 1_465 2
S34 S31 Se2 55.40(4) 2_456 2
C31 S31 C21 118.6(2) . 1_465
C33 S31 C21 111.7(2) . 1_465
C34 S31 C21 121.09(17) . 1_465
C32 S31 C21 107.00(16) . 1_465
S32 S31 C21 123.93(11) . 1_465
S35 S31 C21 95.28(11) . 1_465
S33 S31 C21 88.63(10) . 1_465
C36 S31 C21 155.70(15) 2_456 1_465
S22 S31 C21 26.61(10) 1_465 1_465
S34 S31 C21 137.73(11) 2_456 1_465
Se2 S31 C21 91.20(10) 2 1_465
C31 S31 S24 119.1(2) . 1_465
C33 S31 S24 143.2(2) . 1_465
C34 S31 S24 162.50(15) . 1_465
C32 S31 S24 95.18(13) . 1_465
S32 S31 S24 147.35(6) . 1_465
S35 S31 S24 112.74(6) . 1_465
S33 S31 S24 64.21(5) . 1_465
C36 S31 S24 119.90(11) 2_456 1_465
S22 S31 S24 52.18(4) 1_465 1_465
S34 S31 S24 96.33(5) 2_456 1_465
Se2 S31 S24 61.15(3) 2 1_465
C21 S31 S24 41.58(10) 1_465 1_465
C31 S32 C34 95.1(3) . .
C31 S32 C33 68.0(2) . .
C34 S32 C33 27.1(2) . .
C31 S32 C32 24.8(2) . .
C34 S32 C32 119.8(2) . .
C33 S32 C32 92.77(19) . .
C31 S32 S31 32.3(2) . .
C34 S32 S31 63.1(2) . .
C33 S32 S31 36.04(14) . .
C32 S32 S31 57.05(13) . .
C31 S32 S36 126.4(2) . .
C34 S32 S36 31.4(2) . .
C33 S32 S36 58.43(14) . .
C32 S32 S36 151.03(14) . .
S31 S32 S36 94.41(6) . .
C31 S32 S34 57.8(2) . .
C34 S32 S34 152.2(2) . .
C33 S32 S34 125.60(14) . .
C32 S32 S34 32.99(13) . .
S31 S32 S34 90.04(6) . .
S36 S32 S34 172.94(8) . .
C31 S32 S11 84.6(2) . 1_456
C34 S32 S11 110.3(2) . 1_456
C33 S32 S11 105.09(15) . 1_456
C32 S32 S11 78.78(13) . 1_456
S31 S32 S11 91.96(6) . 1_456
S36 S32 S11 109.81(7) . 1_456
S34 S32 S11 75.45(5) . 1_456
C31 S32 N3 126.6(2) . 2_456
C34 S32 N3 116.7(2) . 2_456
C33 S32 N3 134.75(17) . 2_456
C32 S32 N3 108.02(16) . 2_456
S31 S32 N3 144.67(11) . 2_456
S36 S32 N3 92.58(10) . 2_456
S34 S32 N3 80.65(10) . 2_456
S11 S32 N3 117.93(10) 1_456 2_456
C31 S32 C35 77.8(2) . 2_456
C34 S32 C35 72.4(2) . 2_456
C33 S32 C35 69.02(17) . 2_456
C32 S32 C35 84.82(16) . 2_456
S31 S32 C35 73.51(11) . 2_456
S36 S32 C35 81.82(10) . 2_456
S34 S32 C35 94.23(10) . 2_456
S11 S32 C35 162.36(11) 1_456 2_456
N3 S32 C35 73.31(14) 2_456 2_456
C31 S32 S33 76.1(2) . 2_456
C34 S32 S33 100.5(2) . 2_456
C33 S32 S33 94.59(14) . 2_456
C32 S32 S33 71.40(13) . 2_456
S31 S32 S33 87.15(5) . 2_456
S36 S32 S33 105.24(6) . 2_456
S34 S32 S33 69.47(5) . 2_456
S11 S32 S33 144.90(6) 1_456 2_456
N3 S32 S33 57.63(9) 2_456 2_456
C35 S32 S33 28.08(10) 2_456 2_456
C31 S32 S15 129.5(2) . 1_456
C34 S32 S15 86.8(2) . 1_456
C33 S32 S15 102.84(15) . 1_456
C32 S32 S15 127.15(14) . 1_456
S31 S32 S15 118.88(7) . 1_456
S36 S32 S15 68.34(6) . 1_456
S34 S32 S15 114.11(6) . 1_456
S11 S32 S15 48.49(4) 1_456 1_456
N3 S32 S15 95.85(10) 2_456 1_456
C35 S32 S15 147.92(11) 2_456 1_456
S33 S32 S15 153.06(6) 2_456 1_456
C31 S32 N31 116.6(2) . 2_456
C34 S32 N31 70.5(2) . 2_456
C33 S32 N31 84.87(16) . 2_456
C32 S32 N31 120.01(16) . 2_456
S31 S32 N31 106.34(10) . 2_456
S36 S32 N31 59.18(10) . 2_456
S34 S32 N31 114.26(10) . 2_456
S11 S32 N31 158.82(10) 1_456 2_456
N3 S32 N31 49.89(12) 2_456 2_456
C35 S32 N31 38.80(13) 2_456 2_456
S33 S32 N31 49.26(9) 2_456 2_456
S15 S32 N31 111.56(10) 1_456 2_456
C31 S32 C39 98.7(2) . 2_456
C34 S32 C39 59.8(2) . 2_456
C33 S32 C39 67.62(17) . 2_456
C32 S32 C39 108.20(16) . 2_456
S31 S32 C39 85.90(11) . 2_456
S36 S32 C39 60.42(10) . 2_456
S34 S32 C39 114.57(10) . 2_456
S11 S32 C39 169.71(11) 1_456 2_456
N3 S32 C39 67.81(13) 2_456 2_456
C35 S32 C39 23.41(13) 2_456 2_456
S33 S32 C39 45.13(9) 2_456 2_456
S15 S32 C39 124.51(10) 1_456 2_456
N31 S32 C39 20.45(12) 2_456 2_456
C32 S33 C35 94.7(3) . .
C32 S33 C36 67.6(2) . .
C35 S33 C36 27.1(2) . .
C32 S33 C31 24.6(2) . .
C35 S33 C31 119.3(2) . .
C36 S33 C31 92.18(19) . .
C32 S33 C39 121.0(2) . .
C35 S33 C39 26.3(2) . .
C36 S33 C39 53.38(18) . .
C31 S33 C39 145.53(19) . .
C32 S33 S34 32.4(2) . .
C35 S33 S34 62.3(2) . .
C36 S33 S34 35.25(13) . .
C31 S33 S34 56.95(13) . .
C39 S33 S34 88.63(14) . .
C32 S33 N31 145.7(2) . .
C35 S33 N31 51.5(2) . .
C36 S33 N31 78.54(17) . .
C31 S33 N31 169.02(17) . .
C39 S33 N31 25.48(16) . .
S34 S33 N31 113.70(11) . .
C32 S33 S31 57.0(2) . .
C35 S33 S31 151.6(2) . .
C36 S33 S31 124.57(14) . .
C31 S33 S31 32.40(13) . .
C39 S33 S31 177.33(14) . .
S34 S33 S31 89.35(6) . .
N31 S33 S31 156.12(12) . .
C32 S33 N3 146.6(2) . .
C35 S33 N3 102.4(2) . .
C36 S33 N3 125.89(16) . .
C31 S33 N3 129.45(16) . .
C39 S33 N3 79.18(16) . .
S34 S33 N3 150.20(11) . .
N31 S33 N3 55.06(14) . .
S31 S33 N3 101.81(10) . .
C32 S33 C31 74.1(2) . 2_456
C35 S33 C31 74.0(2) . 2_456
C36 S33 C31 68.24(16) . 2_456
C31 S33 C31 82.18(16) . 2_456
C39 S33 C31 83.18(15) . 2_456
S34 S33 C31 68.22(10) . 2_456
N31 S33 C31 88.87(14) . 2_456
S31 S33 C31 94.45(10) . 2_456
N3 S33 C31 83.29(13) . 2_456
C32 S33 S32 101.5(2) . 2_456
C35 S33 S32 71.89(19) . 2_456
C36 S33 S32 79.23(13) . 2_456
C31 S33 S32 107.01(13) . 2_456
C39 S33 S32 68.94(12) . 2_456
S34 S33 S32 91.78(6) . 2_456
N31 S33 S32 65.76(11) . 2_456
S31 S33 S32 109.39(6) . 2_456
N3 S33 S32 58.49(10) . 2_456
C31 S33 S32 27.40(9) 2_456 2_456
C32 S33 C26 142.8(2) . 1_465
C35 S33 C26 114.8(2) . 1_465
C36 S33 C26 138.44(17) . 1_465
C31 S33 C26 121.80(16) . 1_465
C39 S33 C26 90.44(16) . 1_465
S34 S33 C26 157.58(11) . 1_465
N31 S33 C26 69.11(14) . 1_465
S31 S33 C26 92.10(11) . 1_465
N3 S33 C26 50.70(13) . 1_465
C31 S33 C26 133.85(14) 2_456 1_465
S32 S33 C26 108.75(10) 2_456 1_465
C32 S33 S24 119.7(2) . 1_465
C35 S33 S24 141.2(2) . 1_465
C36 S33 S24 161.10(15) . 1_465
C31 S33 S24 96.46(13) . 1_465
C39 S33 S24 116.80(14) . 1_465
S34 S33 S24 148.49(6) . 1_465
N31 S33 S24 94.14(11) . 1_465
S31 S33 S24 65.69(4) . 1_465
N3 S33 S24 58.91(9) . 1_465
C31 S33 S24 129.56(10) 2_456 1_465
S32 S33 S24 113.88(5) 2_456 1_465
C26 S33 S24 26.52(10) 1_465 1_465
C32 S33 C32 62.7(2) . 2_456
C35 S33 C32 92.7(2) . 2_456
C36 S33 C32 81.03(16) . 2_456
C31 S33 C32 64.36(15) . 2_456
C39 S33 C32 103.99(15) . 2_456
S34 S33 C32 68.73(10) . 2_456
N31 S33 C32 107.92(14) . 2_456
S31 S33 C32 73.63(10) . 2_456
N3 S33 C32 87.84(13) . 2_456
C31 S33 C32 20.82(12) 2_456 2_456
S32 S33 C32 42.66(9) 2_456 2_456
C26 S33 C32 132.93(14) 1_465 2_456
S24 S33 C32 117.86(10) 1_465 2_456
C36 S34 C32 94.7(3) . .
C36 S34 C35 26.4(2) . .
C32 S34 C35 68.3(2) . .
C36 S34 C31 120.0(3) . .
C32 S34 C31 25.3(2) . .
C35 S34 C31 93.63(18) . .
C36 S34 S33 62.5(2) . .
C32 S34 S33 32.21(19) . .
C35 S34 S33 36.11(13) . .
C31 S34 S33 57.54(13) . .
C36 S34 S32 152.8(2) . .
C32 S34 S32 58.1(2) . .
C35 S34 S32 126.43(14) . .
C31 S34 S32 32.81(13) . .
S33 S34 S32 90.33(6) . .
C36 S34 Se2 89.7(2) . 1_456
C32 S34 Se2 157.5(2) . 1_456
C35 S34 Se2 114.35(14) . 1_456
C31 S34 Se2 143.10(14) . 1_456
S33 S34 Se2 145.91(6) . 1_456
S32 S34 Se2 115.13(6) . 1_456
C36 S34 C1 69.3(2) . 1_456
C32 S34 C1 144.1(2) . 1_456
C35 S34 C1 91.54(16) . 1_456
C31 S34 C1 149.58(16) . 1_456
S33 S34 C1 121.43(11) . 1_456
S32 S34 C1 132.49(11) . 1_456
Se2 S34 C1 57.53(10) 1_456 1_456
C36 S34 S31 69.4(2) . 2_456
C32 S34 S31 98.5(2) . 2_456
C35 S34 S31 75.41(13) . 2_456
C31 S34 S31 105.47(13) . 2_456
S33 S34 S31 87.91(6) . 2_456
S32 S34 S31 111.17(6) . 2_456
Se2 S34 S31 62.58(4) 1_456 2_456
C1 S34 S31 104.85(10) 1_456 2_456
C36 S34 Se3 123.3(2) . 2_456
C32 S34 Se3 131.1(2) . 2_456
C35 S34 Se3 143.21(14) . 2_456
C31 S34 Se3 109.96(13) . 2_456
S33 S34 Se3 150.37(6) . 2_456
S32 S34 Se3 80.56(4) . 2_456
Se2 S34 Se3 61.12(3) 1_456 2_456
C1 S34 Se3 54.02(9) 1_456 2_456
S31 S34 Se3 121.69(5) 2_456 2_456
C36 S34 N1 56.8(2) . 1_456
C32 S34 N1 127.0(2) . 1_456
C35 S34 N1 75.57(16) . 1_456
C31 S34 N1 140.07(16) . 1_456
S33 S34 N1 103.27(10) . 1_456
S32 S34 N1 138.36(10) . 1_456
Se2 S34 N1 73.29(9) 1_456 1_456
C1 S34 N1 18.30(12) 1_456 1_456
S31 S34 N1 108.52(9) 2_456 1_456
Se3 S34 N1 68.19(9) 2_456 1_456
C36 S34 C31 72.8(2) . 2_456
C32 S34 C31 71.4(2) . 2_456
C35 S34 C31 65.91(16) . 2_456
C31 S34 C31 80.72(16) . 2_456
S33 S34 C31 65.03(10) . 2_456
S32 S34 C31 95.77(10) . 2_456
Se2 S34 C31 89.01(10) 1_456 2_456
C1 S34 C31 128.30(13) 1_456 2_456
S31 S34 C31 27.05(9) 2_456 2_456
Se3 S34 C31 143.55(10) 2_456 2_456
N1 S34 C31 125.73(13) 1_456 2_456
C36 S34 C32 91.5(2) . 2_456
C32 S34 C32 60.7(2) . 2_456
C35 S34 C32 79.38(16) . 2_456
C31 S34 C32 63.36(15) . 2_456
S33 S34 C32 66.25(10) . 2_456
S32 S34 C32 75.36(10) . 2_456
Se2 S34 C32 97.26(10) 1_456 2_456
C1 S34 C32 146.92(13) 1_456 2_456
S31 S34 C32 42.12(9) 2_456 2_456
Se3 S34 C32 136.14(10) 2_456 2_456
N1 S34 C32 146.11(12) 1_456 2_456
C31 S34 C32 20.41(12) 2_456 2_456
C33 S35 C37 102.8(3) . .
C33 S35 C38 76.4(3) . .
C37 S35 C38 29.2(3) . .
C33 S35 C34 22.0(2) . .
C37 S35 C34 81.3(3) . .
C38 S35 C34 56.62(19) . .
C33 S35 S31 32.8(2) . .
C37 S35 S31 134.8(2) . .
C38 S35 S31 106.50(16) . .
C34 S35 S31 54.76(13) . .
C33 S35 S36 51.9(2) . .
C37 S35 S36 51.7(2) . .
C38 S35 S36 30.98(15) . .
C34 S35 S36 29.92(12) . .
S31 S35 S36 84.62(6) . .
C33 S35 S26 108.9(2) . 1_465
C37 S35 S26 80.9(3) . 1_465
C38 S35 S26 78.30(16) . 1_465
C34 S35 S26 109.94(14) . 1_465
S31 S35 S26 102.70(6) . 1_465
S36 S35 S26 104.36(7) . 1_465
C33 S35 S22 84.6(2) . 1_465
C37 S35 S22 127.5(3) . 1_465
C38 S35 S22 112.70(16) . 1_465
C34 S35 S22 101.29(14) . 1_465
S31 S35 S22 61.18(5) . 1_465
S36 S35 S22 120.57(6) . 1_465
S26 S35 S22 48.47(4) 1_465 1_465
C33 S35 C37 165.1(2) . 2_455
C37 S35 C37 86.9(3) . 2_455
C38 S35 C37 110.1(2) . 2_455
C34 S35 C37 166.38(18) . 2_455
S31 S35 C37 134.72(12) . 2_455
S36 S35 C37 138.56(12) . 2_455
S26 S35 C37 61.03(14) 1_465 2_455
S22 S35 C37 80.44(12) 1_465 2_455
C33 S35 O31 72.4(2) . 2_456
C37 S35 O31 76.1(3) . 2_456
C38 S35 O31 79.39(17) . 2_456
C34 S35 O31 62.21(15) . 2_456
S31 S35 O31 90.43(8) . 2_456
S36 S35 O31 57.10(8) . 2_456
S26 S35 O31 156.56(9) 1_465 2_456
S22 S35 O31 150.97(8) 1_465 2_456
C37 S35 O31 121.51(15) 2_455 2_456
C34 S36 C38 97.1(3) . .
C34 S36 C37 84.5(3) . .
C38 S36 C37 30.1(3) . .
C34 S36 C33 23.5(2) . .
C38 S36 C33 76.6(3) . .
C37 S36 C33 60.93(19) . .
C34 S36 S32 31.3(2) . .
C38 S36 S32 123.2(2) . .
C37 S36 S32 115.67(16) . .
C33 S36 S32 54.81(13) . .
C34 S36 N31 80.7(2) . 2_456
C38 S36 N31 142.4(3) . 2_456
C37 S36 N31 113.2(2) . 2_456
C33 S36 N31 90.19(16) . 2_456
S32 S36 N31 71.19(10) . 2_456
C34 S36 C39 68.5(2) . 2_456
C38 S36 C39 122.8(3) . 2_456
C37 S36 C39 92.7(2) . 2_456
C33 S36 C39 71.64(17) . 2_456
S32 S36 C39 71.03(11) . 2_456
N31 S36 C39 22.37(14) 2_456 2_456
C34 S36 S35 53.4(2) . .
C38 S36 S35 53.0(2) . .
C37 S36 S35 31.32(15) . .
C33 S36 S35 29.94(13) . .
S32 S36 S35 84.71(6) . .
N31 S36 S35 100.00(11) 2_456 .
C39 S36 S35 77.71(12) 2_456 .
C34 S36 O31 77.1(2) . 2_456
C38 S36 O31 104.2(3) . 2_456
C37 S36 O31 74.8(2) . 2_456
C33 S36 O31 71.68(16) . 2_456
S32 S36 O31 88.00(9) . 2_456
N31 S36 O31 38.41(12) 2_456 2_456
C39 S36 O31 20.42(12) 2_456 2_456
S35 S36 O31 67.11(9) . 2_456
C34 S36 O11 128.5(2) . 1_446
C38 S36 O11 118.7(3) . 1_446
C37 S36 O11 107.89(19) . 1_446
C33 S36 O11 131.31(17) . 1_446
S32 S36 O11 115.36(10) . 1_446
N31 S36 O11 48.22(12) 2_456 1_446
C39 S36 O11 61.30(13) 2_456 1_446
S35 S36 O11 121.39(10) . 1_446
O31 S36 O11 59.93(11) 2_456 1_446
C34 S36 C17 113.0(2) . 2_455
C38 S36 C17 140.2(3) . 2_455
C37 S36 C17 162.55(19) . 2_455
C33 S36 C17 136.49(18) . 2_455
S32 S36 C17 81.79(12) . 2_455
N31 S36 C17 70.92(17) 2_456 2_455
C39 S36 C17 93.15(18) 2_456 2_455
S35 S36 C17 165.61(13) . 2_455
O31 S36 C17 107.33(17) 2_456 2_455
O11 S36 C17 61.24(16) 1_446 2_455
C34 S36 S15 83.6(2) . 1_456
C38 S36 S15 99.5(3) . 1_456
C37 S36 S15 124.95(19) . 1_456
C33 S36 S15 98.22(14) . 1_456
S32 S36 S15 64.83(5) . 1_456
N31 S36 S15 117.40(11) 2_456 1_456
C39 S36 S15 130.89(12) 2_456 1_456
S35 S36 S15 117.13(7) . 1_456
O31 S36 S15 150.98(9) 2_456 1_456
O11 S36 S15 121.27(10) 1_446 1_456
C17 S36 S15 60.91(15) 2_455 1_456
C34 S36 S15 137.4(2) . 2_455
C38 S36 S15 113.2(3) . 2_455
C37 S36 S15 135.83(17) . 2_455
C33 S36 S15 159.45(15) . 2_455
S32 S36 S15 106.63(7) . 2_455
N31 S36 S15 91.42(10) 2_456 2_455
C39 S36 S15 113.19(12) 2_456 2_455
S35 S36 S15 166.11(7) . 2_455
O31 S36 S15 120.21(10) 2_456 2_455
O11 S36 S15 61.52(9) 1_446 2_455
C17 S36 S15 28.05(12) 2_455 2_455
S15 S36 S15 63.05(6) 1_456 2_455
C32 C31 S31 121.9(5) . .
C32 C31 S32 122.8(5) . .
S31 C31 S32 115.2(3) . .
C32 C31 C33 163.9(5) . .
S31 C31 C33 42.7(2) . .
S32 C31 C33 73.0(2) . .
C32 C31 C34 164.8(5) . .
S31 C31 C34 73.1(2) . .
S32 C31 C34 42.5(2) . .
C33 C31 C34 30.6(2) . .
C32 C31 S34 33.4(3) . .
S31 C31 S34 155.3(3) . .
S32 C31 S34 89.4(2) . .
C33 C31 S34 161.8(3) . .
C34 C31 S34 131.6(3) . .
C32 C31 S33 32.1(3) . .
S31 C31 S33 89.8(2) . .
S32 C31 S33 154.8(3) . .
C33 C31 S33 132.1(3) . .
C34 C31 S33 162.7(3) . .
S34 C31 S33 65.51(14) . .
C32 C31 C35 110.5(4) . 2_456
S31 C31 C35 86.7(2) . 2_456
S32 C31 C35 74.1(2) . 2_456
C33 C31 C35 68.7(2) . 2_456
C34 C31 C35 65.4(2) . 2_456
S34 C31 C35 102.4(2) . 2_456
S33 C31 C35 112.1(2) . 2_456
C32 C31 C32 69.9(4) . 2_456
S31 C31 C32 99.4(2) . 2_456
S32 C31 C32 104.1(3) . 2_456
C33 C31 C32 104.8(2) . 2_456
C34 C31 C32 107.2(2) . 2_456
S34 C31 C32 74.32(17) . 2_456
S33 C31 C32 72.52(16) . 2_456
C35 C31 C32 41.79(14) 2_456 2_456
C32 C31 C36 109.4(4) . 2_456
S31 C31 C36 68.8(2) . 2_456
S32 C31 C36 92.6(2) . 2_456
C33 C31 C36 63.6(2) . 2_456
C34 C31 C36 72.4(2) . 2_456
S34 C31 C36 113.7(2) . 2_456
S33 C31 C36 99.48(19) . 2_456
C35 C31 C36 21.33(14) 2_456 2_456
C32 C31 C36 41.20(15) 2_456 2_456
C32 C31 S33 85.6(4) . 2_456
S31 C31 S33 111.1(2) . 2_456
S32 C31 S33 76.5(2) . 2_456
C33 C31 S33 96.2(2) . 2_456
C34 C31 S33 86.4(2) . 2_456
S34 C31 S33 74.58(14) . 2_456
S33 C31 S33 97.82(16) . 2_456
C35 C31 S33 27.93(10) 2_456 2_456
C32 C31 S33 27.65(10) 2_456 2_456
C36 C31 S33 42.34(12) 2_456 2_456
C32 C31 S11 90.3(4) . 1_456
S31 C31 S11 110.0(2) . 1_456
S32 C31 S11 67.42(18) . 1_456
C33 C31 S11 99.8(2) . 1_456
C34 C31 S11 86.0(2) . 1_456
S34 C31 S11 77.04(14) . 1_456
S33 C31 S11 102.67(17) . 1_456
C35 C31 S11 141.5(2) 2_456 1_456
C32 C31 S11 150.2(2) 2_456 1_456
C36 C31 S11 157.8(2) 2_456 1_456
S33 C31 S11 133.74(17) 2_456 1_456
C32 C31 S34 85.0(3) . 2_456
S31 C31 S34 72.06(19) . 2_456
S32 C31 S34 115.9(2) . 2_456
C33 C31 S34 84.6(2) . 2_456
C34 C31 S34 98.8(2) . 2_456
S34 C31 S34 99.28(16) . 2_456
S33 C31 S34 72.84(13) . 2_456
C35 C31 S34 41.96(12) 2_456 2_456
C32 C31 S34 27.37(10) 2_456 2_456
C36 C31 S34 26.78(10) 2_456 2_456
S33 C31 S34 46.75(8) 2_456 2_456
S11 C31 S34 175.21(18) 1_456 2_456
C32 C31 C36 10.9(3) . .
S31 C31 C36 132.7(3) . .
S32 C31 C36 112.0(3) . .
C33 C31 C36 173.2(3) . .
C34 C31 C36 154.0(3) . .
S34 C31 C36 22.58(11) . .
S33 C31 C36 42.95(13) . .
C35 C31 C36 107.72(19) 2_456 .
C32 C31 C36 69.87(16) 2_456 .
C36 C31 C36 110.85(18) 2_456 .
S33 C31 C36 80.98(15) 2_456 .
S11 C31 C36 86.53(15) 1_456 .
S34 C31 C36 88.95(15) 2_456 .
C31 C32 S33 123.3(5) . .
C31 C32 S34 121.3(5) . .
S33 C32 S34 115.4(3) . .
C31 C32 C36 163.4(5) . .
S33 C32 C36 73.3(2) . .
S34 C32 C36 42.2(2) . .
C31 C32 C35 166.2(5) . .
S33 C32 C35 42.9(2) . .
S34 C32 C35 72.5(2) . .
C36 C32 C35 30.4(2) . .
C31 C32 S31 32.9(3) . .
S33 C32 S31 90.5(2) . .
S34 C32 S31 154.1(3) . .
C36 C32 S31 163.7(3) . .
C35 C32 S31 133.3(3) . .
C31 C32 S32 32.4(3) . .
S33 C32 S32 155.7(3) . .
S34 C32 S32 88.9(2) . .
C36 C32 S32 131.0(3) . .
C35 C32 S32 161.4(3) . .
S31 C32 S32 65.26(14) . .
C31 C32 C32 87.9(4) . 2_456
S33 C32 C32 90.2(3) . 2_456
S34 C32 C32 92.6(3) . 2_456
C36 C32 C32 91.3(3) . 2_456
C35 C32 C32 90.6(3) . 2_456
S31 C32 C32 87.6(2) . 2_456
S32 C32 C32 90.5(2) . 2_456
C31 C32 C31 110.1(4) . 2_456
S33 C32 C31 78.2(2) . 2_456
S34 C32 C31 81.2(2) . 2_456
C36 C32 C31 70.1(2) . 2_456
C35 C32 C31 69.1(2) . 2_456
S31 C32 C31 106.1(2) . 2_456
S32 C32 C31 109.1(2) . 2_456
C32 C32 C31 22.14(15) 2_456 2_456
C31 C32 S33 73.6(3) . 2_456
S33 C32 S33 117.3(2) . 2_456
S34 C32 S33 81.1(2) . 2_456
C36 C32 S33 98.7(2) . 2_456
C35 C32 S33 110.1(2) . 2_456
S31 C32 S33 87.63(16) . 2_456
S32 C32 S33 65.95(13) . 2_456
C32 C32 S33 27.13(13) 2_456 2_456
C31 C32 S33 43.12(12) 2_456 2_456
C31 C32 S34 74.6(3) . 2_456
S33 C32 S34 79.0(2) . 2_456
S34 C32 S34 119.3(2) . 2_456
C36 C32 S34 110.7(2) . 2_456
C35 C32 S34 98.3(2) . 2_456
S31 C32 S34 63.76(12) . 2_456
S32 C32 S34 90.95(16) . 2_456
C32 C32 S34 26.73(13) 2_456 2_456
C31 C32 S34 42.32(12) 2_456 2_456
S33 C32 S34 45.03(8) 2_456 2_456
C31 C32 C33 10.6(3) . .
S33 C32 C33 113.1(3) . .
S34 C32 C33 131.4(3) . .
C36 C32 C33 172.6(3) . .
C35 C32 C33 155.7(3) . .
S31 C32 C33 22.81(11) . .
S32 C32 C33 42.80(13) . .
C32 C32 C33 85.0(2) 2_456 .
C31 C32 C33 106.8(2) 2_456 .
S33 C32 C33 75.13(14) 2_456 .
S34 C32 C33 68.01(14) 2_456 .
C31 C32 C34 9.9(3) . .
S33 C32 C34 133.1(3) . .
S34 C32 C34 111.5(3) . .
C36 C32 C34 153.5(3) . .
C35 C32 C34 175.1(3) . .
S31 C32 C34 42.69(13) . .
S32 C32 C34 22.81(11) . .
C32 C32 C34 86.5(2) 2_456 .
C31 C32 C34 108.3(2) 2_456 .
S33 C32 C34 68.56(14) 2_456 .
S34 C32 C34 77.43(14) 2_456 .
C33 C32 C34 20.03(13) . .
C34 C33 S31 116.6(5) . .
C34 C33 S35 129.1(5) . .
S31 C33 S35 114.3(4) . .
C34 C33 C31 74.7(4) . .
S31 C33 C31 42.18(19) . .
S35 C33 C31 155.7(4) . .
C34 C33 S32 35.8(3) . .
S31 C33 S32 80.8(2) . .
S35 C33 S32 164.6(3) . .
C31 C33 S32 38.94(16) . .
C34 C33 S36 31.0(3) . .
S31 C33 S36 147.4(3) . .
S35 C33 S36 98.2(3) . .
C31 C33 S36 105.7(3) . .
S32 C33 S36 66.75(16) . .
C34 C33 C37 90.2(4) . .
S31 C33 C37 152.4(4) . .
S35 C33 C37 39.4(2) . .
C31 C33 C37 164.8(3) . .
S32 C33 C37 125.9(3) . .
S36 C33 C37 59.3(2) . .
C34 C33 C38 65.1(4) . .
S31 C33 C38 158.3(4) . .
S35 C33 C38 68.0(2) . .
C31 C33 C38 135.7(3) . .
S32 C33 C38 98.9(3) . .
S36 C33 C38 36.74(17) . .
C37 C33 C38 30.2(2) . .
C34 C33 C36 95.1(4) . 2_456
S31 C33 C36 75.8(2) . 2_456
S35 C33 C36 96.5(3) . 2_456
C31 C33 C36 73.7(2) . 2_456
S32 C33 C36 84.6(2) . 2_456
S36 C33 C36 103.6(2) . 2_456
C37 C33 C36 110.0(3) . 2_456
C38 C33 C36 125.9(3) . 2_456
C34 C33 C35 73.2(4) . 2_456
S31 C33 C35 87.0(2) . 2_456
S35 C33 C35 109.3(3) . 2_456
C31 C33 C35 69.5(2) . 2_456
S32 C33 C35 67.41(17) . 2_456
S36 C33 C35 84.06(19) . 2_456
C37 C33 C35 108.2(3) . 2_456
C38 C33 C35 113.1(3) . 2_456
C36 C33 C35 21.92(15) 2_456 2_456
C34 C33 C39 61.1(4) . 2_456
S31 C33 C39 110.6(3) . 2_456
S35 C33 C39 100.2(3) . 2_456
C31 C33 C39 86.9(2) . 2_456
S32 C33 C39 70.69(17) . 2_456
S36 C33 C39 62.97(16) . 2_456
C37 C33 C39 87.3(2) . 2_456
C38 C33 C39 89.4(2) . 2_456
C36 C33 C39 40.68(16) 2_456 2_456
C35 C33 C39 23.71(13) 2_456 2_456
C34 C33 O31 72.5(4) . 2_456
S31 C33 O31 121.4(3) . 2_456
S35 C33 O31 81.1(2) . 2_456
C31 C33 O31 105.3(2) . 2_456
S32 C33 O31 88.90(18) . 2_456
S36 C33 O31 63.74(15) . 2_456
C37 C33 O31 70.9(2) . 2_456
C38 C33 O31 80.2(2) . 2_456
C36 C33 O31 45.72(15) 2_456 2_456
C35 C33 O31 37.39(13) 2_456 2_456
C39 C33 O31 19.24(12) 2_456 2_456
C34 C33 C32 80.1(4) . .
S31 C33 C32 36.95(17) . .
S35 C33 C32 150.1(3) . .
C31 C33 C32 5.57(16) . .
S32 C33 C32 44.42(13) . .
S36 C33 C32 111.1(2) . .
C37 C33 C32 170.4(3) . .
C38 C33 C32 141.2(3) . .
C36 C33 C32 71.69(17) 2_456 .
C35 C33 C32 69.58(17) 2_456 .
C39 C33 C32 88.51(18) 2_456 .
O31 C33 C32 106.30(18) 2_456 .
C33 C34 S32 117.1(5) . .
C33 C34 S36 125.5(5) . .
S32 C34 S36 117.4(4) . .
C33 C34 C31 74.7(4) . .
S32 C34 C31 42.45(19) . .
S36 C34 C31 159.8(4) . .
C33 C34 S31 36.2(3) . .
S32 C34 S31 81.0(2) . .
S36 C34 S31 161.3(3) . .
C31 C34 S31 38.74(16) . .
C33 C34 C38 87.3(4) . .
S32 C34 C38 148.4(4) . .
S36 C34 C38 42.2(2) . .
C31 C34 C38 154.0(3) . .
S31 C34 C38 120.0(3) . .
C33 C34 S35 29.0(3) . .
S32 C34 S35 146.0(3) . .
S36 C34 S35 96.6(3) . .
C31 C34 S35 103.5(2) . .
S31 C34 S35 65.13(15) . .
C38 C34 S35 61.3(2) . .
C33 C34 C37 63.9(4) . .
S32 C34 C37 176.6(4) . .
S36 C34 C37 61.6(2) . .
C31 C34 C37 138.6(3) . .
S31 C34 C37 99.9(2) . .
C38 C34 C37 28.7(2) . .
S35 C34 C37 35.36(16) . .
C33 C34 C39 97.5(4) . 2_456
S32 C34 C39 92.6(3) . 2_456
S36 C34 C39 81.5(3) . 2_456
C31 C34 C39 96.7(2) . 2_456
S31 C34 C39 101.9(2) . 2_456
C38 C34 C39 104.3(3) . 2_456
S35 C34 C39 91.4(2) . 2_456
C37 C34 C39 90.4(3) . 2_456
C33 C34 C35 84.8(4) . 2_456
S32 C34 C35 78.8(2) . 2_456
S36 C34 C35 106.9(3) . 2_456
C31 C34 C35 72.0(2) . 2_456
S31 C34 C35 78.55(18) . 2_456
C38 C34 C35 125.8(3) . 2_456
S35 C34 C35 90.9(2) . 2_456
C37 C34 C35 104.6(3) . 2_456
C39 C34 C35 25.59(15) 2_456 2_456
C33 C34 N31 119.5(4) . 2_456
S32 C34 N31 81.8(2) . 2_456
S36 C34 N31 70.1(2) . 2_456
C31 C34 N31 101.1(2) . 2_456
S31 C34 N31 118.7(2) . 2_456
C38 C34 N31 104.2(3) . 2_456
S35 C34 N31 111.0(2) . 2_456
C37 C34 N31 100.5(2) . 2_456
C39 C34 N31 22.09(15) 2_456 2_456
C35 C34 N31 40.45(15) 2_456 2_456
C33 C34 O31 86.3(4) . 2_456
S32 C34 O31 112.8(3) . 2_456
S36 C34 O31 74.5(2) . 2_456
C31 C34 O31 110.0(2) . 2_456
S31 C34 O31 102.4(2) . 2_456
C38 C34 O31 87.0(2) . 2_456
S35 C34 O31 73.64(16) . 2_456
C37 C34 O31 70.3(2) . 2_456
C39 C34 O31 20.27(13) 2_456 2_456
C35 C34 O31 39.10(14) 2_456 2_456
N31 C34 O31 37.33(13) 2_456 2_456
C33 C34 C36 64.0(4) . 2_456
S32 C34 C36 88.4(2) . 2_456
S36 C34 C36 118.9(3) . 2_456
C31 C34 C36 67.1(2) . 2_456
S31 C34 C36 61.53(16) . 2_456
C38 C34 C36 121.7(3) . 2_456
S35 C34 C36 73.17(17) . 2_456
C37 C34 C36 94.9(2) . 2_456
C39 C34 C36 40.46(16) 2_456 2_456
C35 C34 C36 20.83(15) 2_456 2_456
N31 C34 C36 59.66(16) 2_456 2_456
O31 C34 C36 44.57(14) 2_456 2_456
C33 C34 C32 79.8(4) . .
S32 C34 C32 37.42(17) . .
S36 C34 C32 154.7(3) . .
C31 C34 C32 5.24(17) . .
S31 C34 C32 43.93(13) . .
C38 C34 C32 158.1(3) . .
S35 C34 C32 108.6(2) . .
C37 C34 C32 143.8(3) . .
C39 C34 C32 95.0(2) 2_456 .
C35 C34 C32 70.90(17) 2_456 .
N31 C34 C32 97.59(19) 2_456 .
O31 C34 C32 109.61(19) 2_456 .
C36 C34 C32 68.02(16) 2_456 .
C36 C35 C39 121.3(5) . .
C36 C35 S33 116.3(5) . .
C39 C35 S33 122.4(5) . .
C36 C35 O31 94.1(4) . .
C39 C35 O31 27.7(3) . .
S33 C35 O31 149.1(4) . .
C36 C35 N31 149.6(5) . .
C39 C35 N31 29.2(3) . .
S33 C35 N31 93.7(3) . .
O31 C35 N31 56.9(2) . .
C36 C35 C32 73.9(4) . .
C39 C35 C32 164.8(5) . .
S33 C35 C32 42.38(19) . .
O31 C35 C32 167.0(3) . .
N31 C35 C32 135.7(3) . .
C36 C35 S34 34.7(3) . .
C39 C35 S34 156.1(4) . .
S33 C35 S34 81.5(2) . .
O31 C35 S34 128.6(3) . .
N31 C35 S34 173.2(3) . .
C32 C35 S34 39.18(16) . .
C36 C35 C34 93.1(4) . 2_456
C39 C35 C34 69.8(3) . 2_456
S33 C35 C34 108.8(3) . 2_456
O31 C35 C34 73.2(2) . 2_456
N31 C35 C34 71.4(2) . 2_456
C32 C35 C34 111.7(2) . 2_456
S34 C35 C34 105.3(2) . 2_456
C36 C35 S32 105.1(4) . 2_456
C39 C35 S32 86.2(3) . 2_456
S33 C35 S32 80.0(2) . 2_456
O31 C35 S32 98.5(2) . 2_456
N31 C35 S32 74.0(2) . 2_456
C32 C35 S32 89.7(2) . 2_456
S34 C35 S32 100.22(18) . 2_456
C34 C35 S32 28.76(11) 2_456 2_456
C36 C35 C33 71.0(4) . 2_456
C39 C35 C33 81.7(3) . 2_456
S33 C35 C33 119.1(3) . 2_456
O31 C35 C33 74.7(2) . 2_456
N31 C35 C33 90.9(2) . 2_456
C32 C35 C33 105.2(2) . 2_456
S34 C35 C33 87.20(19) . 2_456
C34 C35 C33 22.08(15) 2_456 2_456
S32 C35 C33 43.57(13) 2_456 2_456
C36 C35 C31 80.8(4) . 2_456
C39 C35 C31 111.1(4) . 2_456
S33 C35 C31 78.1(2) . 2_456
O31 C35 C31 114.6(2) . 2_456
N31 C35 C31 102.1(2) . 2_456
C32 C35 C31 69.1(2) . 2_456
S34 C35 C31 72.14(16) . 2_456
C34 C35 C31 42.62(15) 2_456 2_456
S32 C35 C31 28.14(10) 2_456 2_456
C33 C35 C31 41.83(15) 2_456 2_456
C36 C35 N11 87.0(4) . 1_456
C39 C35 N11 65.6(3) . 1_456
S33 C35 N11 118.3(3) . 1_456
O31 C35 N11 54.18(18) . 1_456
N31 C35 N11 82.6(2) . 1_456
C32 C35 N11 118.8(2) . 1_456
S34 C35 N11 104.0(2) . 1_456
C34 C35 N11 127.2(2) 2_456 1_456
S32 C35 N11 151.40(19) 2_456 1_456
C33 C35 N11 122.6(2) 2_456 1_456
C31 C35 N11 163.0(2) 2_456 1_456
C35 C36 S34 118.8(5) . .
C35 C36 C39 31.1(3) . .
S34 C36 C39 149.9(4) . .
C35 C36 C32 75.7(4) . .
S34 C36 C32 43.1(2) . .
C39 C36 C32 106.8(3) . .
C35 C36 S33 36.6(3) . .
S34 C36 S33 82.2(2) . .
C39 C36 S33 67.7(2) . .
C32 C36 S33 39.12(16) . .
C35 C36 O31 57.3(3) . .
S34 C36 O31 173.4(3) . .
C39 C36 O31 26.41(18) . .
C32 C36 O31 132.7(3) . .
S33 C36 O31 93.7(2) . .
C35 C36 N1 121.2(4) . 1_456
S34 C36 N1 95.7(3) . 1_456
C39 C36 N1 103.4(3) . 1_456
C32 C36 N1 121.8(3) . 1_456
S33 C36 N1 130.9(2) . 1_456
O31 C36 N1 83.0(2) . 1_456
C35 C36 C33 87.0(4) . 2_456
S34 C36 C33 112.3(3) . 2_456
C39 C36 C33 75.8(2) . 2_456
C32 C36 C33 111.3(3) . 2_456
S33 C36 C33 101.5(2) . 2_456
O31 C36 C33 73.52(19) . 2_456
N1 C36 C33 123.8(2) 1_456 2_456
C35 C36 C1 141.1(4) . 1_456
S34 C36 C1 82.5(2) . 1_456
C39 C36 C1 121.1(3) . 1_456
C32 C36 C1 118.2(3) . 1_456
S33 C36 C1 142.4(2) . 1_456
O31 C36 C1 97.8(2) . 1_456
N1 C36 C1 19.90(14) 1_456 1_456
C33 C36 C1 116.1(2) 2_456 1_456
C35 C36 S31 101.2(4) . 2_456
S34 C36 S31 82.6(2) . 2_456
C39 C36 S31 101.3(2) . 2_456
C32 C36 S31 89.5(2) . 2_456
S33 C36 S31 97.56(18) . 2_456
O31 C36 S31 103.14(19) . 2_456
N1 C36 S31 131.0(2) 1_456 2_456
C33 C36 S31 29.70(12) 2_456 2_456
C1 C36 S31 114.2(2) 1_456 2_456
C35 C36 N31 19.6(3) . .
S34 C36 N31 138.1(3) . .
C39 C36 N31 12.33(17) . .
C32 C36 N31 95.0(2) . .
S33 C36 N31 56.03(15) . .
O31 C36 N31 38.67(15) . .
N1 C36 N31 113.6(2) 1_456 .
C33 C36 N31 76.43(18) 2_456 .
C1 C36 N31 132.3(2) 1_456 .
S31 C36 N31 98.09(17) 2_456 .
C35 C36 C31 77.9(4) . 2_456
S34 C36 C31 80.5(2) . 2_456
C39 C36 C31 89.2(2) . 2_456
C32 C36 C31 68.7(2) . 2_456
S33 C36 C31 69.42(16) . 2_456
O31 C36 C31 103.0(2) . 2_456
N1 C36 C31 159.0(3) 1_456 2_456
C33 C36 C31 42.62(15) 2_456 2_456
C1 C36 C31 140.5(2) 1_456 2_456
S31 C36 C31 28.17(11) 2_456 2_456
N31 C36 C31 81.35(18) . 2_456
C35 C36 C34 66.1(3) . 2_456
S34 C36 C34 120.4(3) . 2_456
C39 C36 C34 58.5(2) . 2_456
C32 C36 C34 103.2(2) . 2_456
S33 C36 C34 83.39(18) . 2_456
O31 C36 C34 63.94(17) . 2_456
N1 C36 C34 135.0(2) 1_456 2_456
C33 C36 C34 20.99(15) 2_456 2_456
C1 C36 C34 133.6(2) 1_456 2_456
S31 C36 C34 42.88(12) 2_456 2_456
N31 C36 C34 56.82(16) . 2_456
C31 C36 C34 40.52(14) 2_456 2_456
C35 C36 Se2 161.7(4) . 1_456
S34 C36 Se2 63.2(2) . 1_456
C39 C36 Se2 144.2(3) . 1_456
C32 C36 Se2 103.7(2) . 1_456
S33 C36 Se2 140.1(2) . 1_456
O31 C36 Se2 122.3(2) . 1_456
N1 C36 Se2 75.04(16) 1_456 1_456
C33 C36 Se2 76.04(16) 2_456 1_456
C1 C36 Se2 55.60(14) 1_456 1_456
S31 C36 Se2 60.51(11) 2_456 1_456
N31 C36 Se2 150.85(19) . 1_456
C31 C36 Se2 84.88(16) 2_456 1_456
C34 C36 Se2 96.73(17) 2_456 1_456
C35 C36 C31 81.5(4) . .
S34 C36 C31 37.39(18) . .
C39 C36 C31 112.6(3) . .
C32 C36 C31 5.76(17) . .
S33 C36 C31 44.87(13) . .
O31 C36 C31 138.5(2) . .
N1 C36 C31 119.3(2) 1_456 .
C33 C36 C31 111.7(2) 2_456 .
C1 C36 C31 114.0(2) 1_456 .
S31 C36 C31 87.97(16) 2_456 .
N31 C36 C31 100.72(19) . .
C31 C36 C31 69.15(18) 2_456 .
C34 C36 C31 105.58(19) 2_456 .
Se2 C36 C31 98.15(16) 1_456 .
C35 C36 H36 120.6 . .
S34 C36 H36 120.6 . .
C39 C36 H36 89.5 . .
C32 C36 H36 163.7 . .
S33 C36 H36 157.2 . .
O31 C36 H36 63.6 . .
N1 C36 H36 52.6 1_456 .
C33 C36 H36 71.2 2_456 .
C1 C36 H36 50.4 1_456 .
S31 C36 H36 86.3 2_456 .
N31 C36 H36 101.2 . .
C31 C36 H36 111.7 2_456 .
C34 C36 H36 84.4 2_456 .
Se2 C36 H36 60.6 1_456 .
C31 C36 H36 157.9 . .
C38 C37 S35 114.4(5) . .
C38 C37 S36 37.1(3) . .
S35 C37 S36 97.0(3) . .
C38 C37 C33 79.8(4) . .
S35 C37 C33 37.7(2) . .
S36 C37 C33 59.8(2) . .
C38 C37 C34 58.6(4) . .
S35 C37 C34 63.3(2) . .
S36 C37 C34 33.97(14) . .
C33 C37 C34 25.83(18) . .
C38 C37 N2 80.6(4) . 1_455
S35 C37 N2 158.4(4) . 1_455
S36 C37 N2 86.0(2) . 1_455
C33 C37 N2 142.9(3) . 1_455
C34 C37 N2 118.8(3) . 1_455
C38 C37 S26 91.5(5) . 1_465
S35 C37 S26 70.0(2) . 1_465
S36 C37 S26 117.2(3) . 1_465
C33 C37 S26 84.3(2) . 1_465
C34 C37 S26 99.2(2) . 1_465
N2 C37 S26 127.4(3) 1_455 1_465
C38 C37 S26 153.7(5) . 2_545
S35 C37 S26 84.5(3) . 2_545
S36 C37 S26 127.0(3) . 2_545
C33 C37 S26 111.1(3) . 2_545
C34 C37 S26 122.9(3) . 2_545
N2 C37 S26 76.78(18) 1_455 2_545
S26 C37 S26 112.9(2) 1_465 2_545
C38 C37 C2 73.1(4) . 1_455
S35 C37 C2 172.5(4) . 1_455
S36 C37 C2 89.3(2) . 1_455
C33 C37 C2 149.0(3) . 1_455
C34 C37 C2 123.2(3) . 1_455
N2 C37 C2 17.56(13) 1_455 1_455
S26 C37 C2 110.9(2) 1_465 1_455
S26 C37 C2 88.37(18) 2_545 1_455
C38 C37 S35 135.0(5) . 2_455
S35 C37 S35 93.1(3) . 2_455
S36 C37 S35 169.7(3) . 2_455
C33 C37 S35 129.9(3) . 2_455
C34 C37 S35 155.5(3) . 2_455
N2 C37 S35 85.52(18) 1_455 2_455
S26 C37 S35 64.24(13) 1_465 2_455
S26 C37 S35 56.24(12) 2_545 2_455
C2 C37 S35 80.89(16) 1_455 2_455
C38 C37 O31 98.2(4) . 2_456
S35 C37 O31 76.7(3) . 2_456
S36 C37 O31 61.85(17) . 2_456
C33 C37 O31 66.0(2) . 2_456
C34 C37 O31 60.47(19) . 2_456
N2 C37 O31 86.1(2) 1_455 2_456
S26 C37 O31 146.3(2) 1_465 2_456
S26 C37 O31 67.24(17) 2_545 2_456
C2 C37 O31 102.8(2) 1_455 2_456
S35 C37 O31 123.3(2) 2_455 2_456
C38 C37 H37A 108.7 . .
S35 C37 H37A 108.7 . .
S36 C37 H37A 145.0 . .
C33 C37 H37A 137.6 . .
C34 C37 H37A 152.4 . .
N2 C37 H37A 78.8 1_455 .
S26 C37 H37A 54.7 1_465 .
S26 C37 H37A 79.9 2_545 .
C2 C37 H37A 67.5 1_455 .
S35 C37 H37A 26.4 2_455 .
O31 C37 H37A 146.2 2_456 .
C38 C37 H37B 108.7 . .
S35 C37 H37B 108.7 . .
S36 C37 H37B 85.2 . .
C33 C37 H37B 108.5 . .
C34 C37 H37B 99.9 . .
N2 C37 H37B 50.1 1_455 .
S26 C37 H37B 157.5 1_465 .
S26 C37 H37B 45.7 2_545 .
C2 C37 H37B 67.6 1_455 .
S35 C37 H37B 93.8 2_455 .
O31 C37 H37B 42.5 2_456 .
H37A C37 H37B 107.6 . .
C37 C38 S36 112.8(5) . .
C37 C38 C34 92.7(4) . .
S36 C38 C34 40.7(2) . .
C37 C38 S35 36.4(3) . .
S36 C38 S35 96.0(3) . .
C34 C38 S35 62.1(2) . .
C37 C38 C33 70.0(4) . .
S36 C38 C33 66.7(2) . .
C34 C38 C33 27.56(19) . .
S35 C38 C33 35.60(16) . .
C37 C38 N2 74.0(4) . 1_455
S36 C38 N2 101.4(3) . 1_455
C34 C38 N2 131.3(3) . 1_455
S35 C38 N2 109.0(3) . 1_455
C33 C38 N2 132.4(3) . 1_455
C37 C38 C2 83.6(4) . 1_455
S36 C38 C2 112.9(3) . 1_455
C34 C38 C2 148.6(3) . 1_455
S35 C38 C2 120.0(3) . 1_455
C33 C38 C2 149.6(3) . 1_455
N2 C38 C2 18.69(13) 1_455 1_455
C37 C38 Se4 108.5(4) . 1_455
S36 C38 Se4 135.5(4) . 1_455
C34 C38 Se4 151.5(3) . 1_455
S35 C38 Se4 127.8(3) . 1_455
C33 C38 Se4 146.8(3) . 1_455
N2 C38 Se4 74.34(16) 1_455 1_455
C2 C38 Se4 55.71(13) 1_455 1_455
C37 C38 H38A 109.0 . .
S36 C38 H38A 109.0 . .
C34 C38 H38A 149.2 . .
S35 C38 H38A 144.8 . .
C33 C38 H38A 174.0 . .
N2 C38 H38A 43.1 1_455 .
C2 C38 H38A 27.0 1_455 .
Se4 C38 H38A 39.2 1_455 .
C37 C38 H38B 109.0 . .
S36 C38 H38B 109.0 . .
C34 C38 H38B 84.1 . .
S35 C38 H38B 85.9 . .
C33 C38 H38B 77.9 . .
N2 C38 H38B 144.6 1_455 .
C2 C38 H38B 126.6 1_455 .
Se4 C38 H38B 71.3 1_455 .
H38A C38 H38B 107.8 . .
O31 C39 N31 124.5(6) . .
O31 C39 C35 118.2(6) . .
N31 C39 C35 117.3(5) . .
O31 C39 C36 91.0(4) . .
N31 C39 C36 144.1(5) . .
C35 C39 C36 27.6(3) . .
O31 C39 S33 148.4(5) . .
N31 C39 S33 86.6(4) . .
C35 C39 S33 31.3(3) . .
C36 C39 S33 58.91(19) . .
O31 C39 C34 94.5(4) . 2_456
N31 C39 C34 90.5(4) . 2_456
C35 C39 C34 84.6(3) . 2_456
C36 C39 C34 81.0(2) . 2_456
S33 C39 C34 90.50(19) . 2_456
O31 C39 S36 83.1(4) . 2_456
N31 C39 S36 74.6(4) . 2_456
C35 C39 S36 114.4(4) . 2_456
C36 C39 S36 108.9(2) . 2_456
S33 C39 S36 114.11(18) . 2_456
C34 C39 S36 29.96(12) 2_456 2_456
O31 C39 N11 61.9(3) . 1_456
N31 C39 N11 116.7(4) . 1_456
C35 C39 N11 91.6(3) . 1_456
C36 C39 N11 82.3(2) . 1_456
S33 C39 N11 101.20(19) . 1_456
C34 C39 N11 150.7(3) 2_456 1_456
S36 C39 N11 143.8(2) 2_456 1_456
O31 C39 O11 78.3(4) . 2_565
N31 C39 O11 46.4(3) . 2_565
C35 C39 O11 163.1(4) . 2_565
C36 C39 O11 166.0(3) . 2_565
S33 C39 O11 132.9(2) . 2_565
C34 C39 O11 90.71(19) 2_456 2_565
S36 C39 O11 61.29(13) 2_456 2_565
N11 C39 O11 100.24(18) 1_456 2_565
O31 C39 C33 82.8(4) . 2_456
N31 C39 C33 111.9(4) . 2_456
C35 C39 C33 74.6(3) . 2_456
C36 C39 C33 63.5(2) . 2_456
S33 C39 C33 91.07(18) . 2_456
C34 C39 C33 21.40(15) 2_456 2_456
S36 C39 C33 45.38(13) 2_456 2_456
N11 C39 C33 130.4(2) 1_456 2_456
O11 C39 C33 105.73(19) 2_565 2_456
O31 C39 S32 121.9(4) . 2_456
N31 C39 S32 77.3(3) . 2_456
C35 C39 S32 70.4(3) . 2_456
C36 C39 S32 79.5(2) . 2_456
S33 C39 S32 65.93(12) . 2_456
C34 C39 S32 27.56(12) 2_456 2_456
S36 C39 S32 48.54(9) 2_456 2_456
N11 C39 S32 161.4(2) 1_456 2_456
O11 C39 S32 98.34(16) 2_565 2_456
C33 C39 S32 41.70(12) 2_456 2_456
O31 C39 N21 30.4(3) . 2_556
N31 C39 N21 94.2(4) . 2_556
C35 C39 N21 148.4(4) . 2_556
C36 C39 N21 121.4(3) . 2_556
S33 C39 N21 172.0(2) . 2_556
C34 C39 N21 97.41(19) 2_456 2_556
S36 C39 N21 73.67(14) 2_456 2_556
N11 C39 N21 71.37(15) 1_456 2_556
O11 C39 N21 48.25(13) 2_565 2_556
C33 C39 N21 95.96(18) 2_456 2_556
S32 C39 N21 121.97(17) 2_456 2_556
C39 O31 N31 28.7(3) . .
C39 O31 C35 34.1(3) . .
N31 O31 C35 62.9(2) . .
C39 O31 C36 62.6(4) . .
N31 O31 C36 91.2(2) . .
C35 O31 C36 28.7(2) . .
C39 O31 N21 137.0(4) . 2_556
N31 O31 N21 108.3(2) . 2_556
C35 O31 N21 170.9(3) . 2_556
C36 O31 N21 160.4(3) . 2_556
C39 O31 N11 97.6(4) . 1_456
N31 O31 N11 103.6(2) . 1_456
C35 O31 N11 88.3(2) . 1_456
C36 O31 N11 85.32(19) . 1_456
N21 O31 N11 91.96(19) 2_556 1_456
C39 O31 O21 135.2(4) . 2_556
N31 O31 O21 117.8(2) . 2_556
C35 O31 O21 140.3(2) . 2_556
C36 O31 O21 131.5(2) . 2_556
N21 O31 O21 40.20(14) 2_556 2_556
N11 O31 O21 52.08(14) 1_456 2_556
C39 O31 S36 76.5(3) . 2_456
N31 O31 S36 66.70(18) . 2_456
C35 O31 S36 91.6(2) . 2_456
C36 O31 S36 99.87(18) . 2_456
N21 O31 S36 86.35(16) 2_556 2_456
N11 O31 S36 168.9(2) 1_456 2_456
O21 O31 S36 126.42(15) 2_556 2_456
C39 O31 O11 81.8(4) . 2_565
N31 O31 O11 53.09(18) . 2_565
C35 O31 O11 115.8(2) . 2_565
C36 O31 O11 143.3(2) . 2_565
N21 O31 O11 55.60(15) 2_556 2_565
N11 O31 O11 109.21(18) 1_456 2_565
O21 O31 O11 79.89(14) 2_556 2_565
S36 O31 O11 61.00(11) 2_456 2_565
C39 O31 C29 141.0(4) . 2_556
N31 O31 C29 115.4(2) . 2_556
C35 O31 C29 159.6(3) . 2_556
C36 O31 C29 148.1(2) . 2_556
N21 O31 C29 20.14(14) 2_556 2_556
N11 O31 C29 72.10(16) 1_456 2_556
O21 O31 C29 20.11(12) 2_556 2_556
S36 O31 C29 106.47(15) 2_456 2_556
O11 O31 C29 67.51(15) 2_565 2_556
C39 O31 C34 65.3(4) . 2_456
N31 O31 C34 70.2(2) . 2_456
C35 O31 C34 67.7(2) . 2_456
C36 O31 C34 71.49(18) . 2_456
N21 O31 C34 112.5(2) 2_556 2_456
N11 O31 C34 155.57(19) 1_456 2_456
O21 O31 C34 152.07(18) 2_556 2_456
S36 O31 C34 28.46(11) 2_456 2_456
O11 O31 C34 86.38(16) 2_565 2_456
C29 O31 C34 132.22(19) 2_556 2_456
C39 O31 C33 78.0(4) . 2_456
N31 O31 C33 89.5(2) . 2_456
C35 O31 C33 67.9(2) . 2_456
C36 O31 C33 60.76(18) . 2_456
N21 O31 C33 115.8(2) 2_556 2_456
N11 O31 C33 144.1(2) 1_456 2_456
O21 O31 C33 146.52(18) 2_556 2_456
S36 O31 C33 44.58(12) 2_456 2_456
O11 O31 C33 105.41(17) 2_565 2_456
C29 O31 C33 131.94(18) 2_556 2_456
C34 O31 C33 21.22(14) 2_456 2_456
C39 O31 C37 114.2(4) . 2_456
N31 O31 C37 110.0(2) . 2_456
C35 O31 C37 111.0(2) . 2_456
C36 O31 C37 98.4(2) . 2_456
N21 O31 C37 73.30(18) 2_556 2_456
N11 O31 C37 146.0(2) 1_456 2_456
O21 O31 C37 105.60(17) 2_556 2_456
S36 O31 C37 43.35(13) 2_456 2_456
O11 O31 C37 87.86(17) 2_565 2_456
C29 O31 C37 88.91(17) 2_556 2_456
C34 O31 C37 49.27(16) 2_456 2_456
C33 O31 C37 43.10(15) 2_456 2_456
C39 O31 S35 104.4(4) . 2_456
N31 O31 S35 114.4(2) . 2_456
C35 O31 S35 88.7(2) . 2_456
C36 O31 S35 71.64(16) . 2_456
N21 O31 S35 97.47(17) 2_556 2_456
N11 O31 S35 135.28(18) 1_456 2_456
O21 O31 S35 120.44(15) 2_556 2_456
S36 O31 S35 55.79(8) 2_456 2_456
O11 O31 S35 112.13(14) 2_565 2_456
C29 O31 S35 109.08(15) 2_556 2_456
C34 O31 S35 44.15(12) 2_456 2_456
C33 O31 S35 26.56(10) 2_456 2_456
C37 O31 S35 27.23(11) 2_456 2_456
C39 O31 C28 153.2(4) . 1_466
N31 O31 C28 169.6(3) . 1_466
C35 O31 C28 120.3(2) . 1_466
C36 O31 C28 93.2(2) . 1_466
N21 O31 C28 67.99(18) 2_556 1_466
N11 O31 C28 67.42(17) 1_456 1_466
O21 O31 C28 52.87(15) 2_556 1_466
S36 O31 C28 121.62(17) 2_456 1_466
O11 O31 C28 123.50(17) 2_565 1_466
C29 O31 C28 57.76(16) 2_556 1_466
C34 O31 C28 120.1(2) 2_456 1_466
C33 O31 C28 100.87(19) 2_456 1_466
C37 O31 C28 78.61(18) 2_456 1_466
S35 O31 C28 75.98(15) 2_456 1_466
C39 N31 O31 26.8(3) . .
C39 N31 C35 33.4(3) . .
O31 N31 C35 60.2(2) . .
C39 N31 O11 114.0(4) . 2_565
O31 N31 O11 87.3(2) . 2_565
C35 N31 O11 147.2(3) . 2_565
C39 N31 N3 132.2(4) . .
O31 N31 N3 155.8(3) . .
C35 N31 N3 100.3(2) . .
O11 N31 N3 109.6(2) 2_565 .
C39 N31 S33 67.9(3) . .
O31 N31 S33 94.5(2) . .
C35 N31 S33 34.78(16) . .
O11 N31 S33 177.9(2) 2_565 .
N3 N31 S33 68.92(15) . .
C39 N31 O21 125.8(4) . 1_465
O31 N31 O21 118.9(3) . 1_465
C35 N31 O21 122.5(3) . 1_465
O11 N31 O21 75.57(17) 2_565 1_465
N3 N31 O21 82.94(19) . 1_465
S33 N31 O21 102.66(18) . 1_465
C39 N31 S36 83.0(4) . 2_456
O31 N31 S36 74.89(19) . 2_456
C35 N31 S36 94.8(2) . 2_456
O11 N31 S36 70.31(15) 2_565 2_456
N3 N31 S36 94.19(18) . 2_456
S33 N31 S36 111.08(16) . 2_456
O21 N31 S36 142.6(2) 1_465 2_456
C39 N31 C34 67.4(4) . 2_456
O31 N31 C34 72.4(2) . 2_456
C35 N31 C34 68.1(2) . 2_456
O11 N31 C34 99.4(2) 2_565 2_456
N3 N31 C34 87.4(2) . 2_456
S33 N31 C34 82.09(16) . 2_456
O21 N31 C34 166.8(2) 1_465 2_456
S36 N31 C34 29.26(11) 2_456 2_456
C39 N31 C36 23.5(3) . .
O31 N31 C36 50.12(18) . .
C35 N31 C36 10.76(17) . .
O11 N31 C36 136.6(2) 2_565 .
N3 N31 C36 109.1(2) . .
S33 N31 C36 45.44(12) . .
O21 N31 C36 128.4(2) 1_465 .
S36 N31 C36 87.96(16) 2_456 .
C34 N31 C36 63.52(16) 2_456 .
C39 N31 S32 82.2(3) . 2_456
O31 N31 S32 95.9(2) . 2_456
C35 N31 S32 67.20(18) . 2_456
O11 N31 S32 115.8(2) 2_565 2_456
N3 N31 S32 61.49(14) . 2_456
S33 N31 S32 64.98(10) . 2_456
O21 N31 S32 144.4(2) 1_465 2_456
S36 N31 S32 49.63(9) 2_456 2_456
C34 N31 S32 27.75(11) 2_456 2_456
C36 N31 S32 68.11(13) . 2_456
C39 N31 C29 111.7(4) . 1_465
O31 N31 C29 112.1(2) . 1_465
C35 N31 C29 104.6(2) . 1_465
O11 N31 C29 91.25(19) 2_565 1_465
N3 N31 C29 85.45(19) . 1_465
S33 N31 C29 87.17(16) . 1_465
O21 N31 C29 17.89(13) 1_465 1_465
S36 N31 C29 160.34(19) 2_456 1_465
C34 N31 C29 168.7(2) 2_456 1_465
C36 N31 C29 110.78(19) . 1_465
S32 N31 C29 142.16(18) 2_456 1_465
C39 N31 C19 117.7(4) . 2_565
O31 N31 C19 91.2(2) . 2_565
C35 N31 C19 150.6(3) . 2_565
O11 N31 C19 12.86(14) 2_565 2_565
N3 N31 C19 109.1(2) . 2_565
S33 N31 C19 165.6(2) . 2_565
O21 N31 C19 63.08(15) 1_465 2_565
S36 N31 C19 83.16(15) 2_456 2_565
C34 N31 C19 112.25(19) 2_456 2_565
C36 N31 C19 141.2(2) . 2_565
S32 N31 C19 127.53(18) 2_456 2_565
C29 N31 C19 78.43(16) 1_465 2_565
C39 N31 C26 120.5(4) . 1_465
O31 N31 C26 137.6(3) . 1_465
C35 N31 C26 94.2(2) . 1_465
O11 N31 C26 114.9(2) 2_565 1_465
N3 N31 C26 51.02(16) . 1_465
S33 N31 C26 63.08(13) . 1_465
O21 N31 C26 44.65(14) 1_465 1_465
S36 N31 C26 145.12(19) 2_456 1_465
C34 N31 C26 132.2(2) 2_456 1_465
C36 N31 C26 104.51(18) . 1_465
S32 N31 C26 104.60(16) 2_456 1_465
C29 N31 C26 37.69(14) 1_465 1_465
C19 N31 C26 104.17(18) 2_565 1_465
C39 N31 H31 120.0 . .
O31 N31 H31 93.2 . .
C35 N31 H31 153.4 . .
O11 N31 H31 7.6 2_565 .
N3 N31 H31 105.3 . .
S33 N31 H31 170.3 . .
O21 N31 H31 68.4 1_465 .
S36 N31 H31 76.6 2_456 .
C34 N31 H31 105.8 2_456 .
C36 N31 H31 143.1 . .
S32 N31 H31 119.9 2_456 .
C29 N31 H31 84.5 1_465 .
C19 N31 H31 7.7 2_565 .
C26 N31 H31 107.2 1_465 .
C39 N31 H32 120.0 . .
O31 N31 H32 146.8 . .
C35 N31 H32 86.6 . .
O11 N31 H32 125.8 2_565 .
N3 N31 H32 20.5 . .
S33 N31 H32 52.4 . .
O21 N31 H32 77.5 1_465 .
S36 N31 H32 110.7 2_456 .
C34 N31 H32 96.4 2_456 .
C36 N31 H32 96.7 . .
S32 N31 H32 68.7 2_456 .
C29 N31 H32 74.1 1_465 .
C19 N31 H32 121.7 2_565 .
C26 N31 H32 36.6 1_465 .
H31 N31 H32 120.0 . .

loop_
_geom_bond_atom_site_label_1
_geom_bond_atom_site_label_2
_geom_bond_distance
_geom_bond_site_symmetry_2
Re1 C1 2.095(6) .
Re1 Se1 2.5157(6) .
Re1 Se4 2.5207(6) .
Re1 Se2 2.5285(6) .
Re1 Se3 2.5294(6) 2
Re1 Re2 2.6272(3) 2
Re1 Re3 2.6277(4) 2
Re1 Re3 2.6372(4) .
Re1 Re2 2.6416(4) .
Re1 N1 3.258(5) .
Re1 Re1 3.7207(6) 2
C1 N1 1.164(8) .
C1 Se1 3.284(6) .
C1 Se3 3.304(6) 2
C1 Se4 3.353(6) .
C1 Se2 3.369(6) .
C1 C36 3.408(8) 1_654
C1 S34 3.612(6) 1_654
C1 C28 3.620(9) 1_565
C1 S12 3.788(6) 2_564
N1 N11 3.001(8) .
N1 C36 3.105(8) 1_654
N1 C28 3.212(9) 1_565
N1 S12 3.299(6) 2_564
N1 S13 3.417(6) .
N1 S34 3.694(6) 1_654
N1 C27 3.759(9) 1_565
Re2 C2 2.109(6) .
Re2 Se2 2.5127(6) .
Re2 Se3 2.5244(6) .
Re2 Se1 2.5283(6) 2
Re2 Se4 2.5283(6) .
Re2 Re1 2.6272(3) 2
Re2 Re3 2.6356(3) 2
Re2 Re3 2.6363(4) .
Re2 N2 3.267(5) .
Re2 Re2 3.7305(5) 2
C2 N2 1.159(8) .
C2 Se1 3.306(6) 2
C2 Se2 3.322(6) .
C2 Se3 3.339(6) .
C2 Se4 3.391(6) .
C2 C38 3.616(9) 1_655
C2 C16 3.621(9) 1_546
C2 S14 3.678(6) 1_546
C2 C37 3.755(9) 1_655
C2 S22 3.864(6) 2_645
N2 N21 2.983(7) .
N2 C16 3.234(8) 1_546
N2 S23 3.315(5) .
N2 C37 3.338(9) 1_655
N2 S22 3.398(6) 2_645
N2 C38 3.427(9) 1_655
N2 S14 3.705(6) 1_546
Re3 C3 2.113(6) .
Re3 Se3 2.5188(6) .
Re3 Se1 2.5250(6) .
Re3 Se2 2.5280(6) 2
Re3 Se4 2.5318(6) .
Re3 Re1 2.6277(4) 2
Re3 Re2 2.6356(4) 2
Re3 N3 3.274(5) .
Re3 Re3 3.7250(5) 2
C3 N3 1.161(8) .
C3 Se3 3.295(6) .
C3 Se2 3.303(6) 2
C3 Se1 3.378(6) .
C3 Se4 3.404(6) .
C3 C26 3.520(8) 1_465
C3 C18 3.555(9) 1_556
C3 S24 3.578(6) 1_465
C3 C17 3.757(10) 1_556
N3 N31 3.038(8) .
N3 C26 3.072(8) 1_465
N3 C17 3.329(9) 1_556
N3 C18 3.342(9) 1_556
N3 S33 3.458(6) .
N3 S32 3.491(6) 2_456
N3 S24 3.577(5) 1_465
Se2 Re3 2.5280(6) 2
Se2 C3 3.303(6) 2
Se2 S34 3.3764(17) 1_654
Se2 Se4 3.5458(9) .
Se2 Se1 3.5692(8) 2
Se2 Se3 3.5877(8) 2
Se2 S31 3.6412(17) 2
Se2 C36 3.781(6) 1_654
Se2 S24 3.8082(16) 2_645
Se3 Re1 2.5294(6) 2
Se3 C1 3.304(6) 2
Se3 S14 3.4651(17) 1_546
Se3 Se4 3.5707(9) .
Se3 Se1 3.5817(8) 2
Se3 Se2 3.5877(8) 2
Se3 S34 3.6629(16) 2_456
Se4 Se1 3.5538(8) .
Se4 C38 3.640(7) 1_655
Se4 C18 3.649(7) 1_556
Se1 Re2 2.5283(6) 2
Se1 C2 3.306(6) 2
Se1 S21 3.5119(17) 2
Se1 Se2 3.5692(8) 2
Se1 Se3 3.5817(8) 2
Se1 S24 3.5939(17) 1_465
Se1 S14 3.7742(17) 2_564
S11 C11 1.742(6) .
S11 C13 1.750(6) .
S11 C14 2.651(6) .
S11 C12 2.726(6) .
S11 S15 2.934(2) .
S11 S12 2.935(2) .
S11 S13 3.264(2) .
S11 S32 3.425(2) 1_654
S11 C16 3.482(7) 2_564
S11 S14 3.646(3) 2_564
S11 C31 3.693(6) 1_654
S12 C11 1.729(6) .
S12 C14 1.746(6) .
S12 C13 2.647(7) .
S12 C12 2.723(6) .
S12 S16 2.971(2) .
S12 S14 3.172(2) .
S12 N1 3.299(6) 2_564
S12 S21 3.494(2) 1_564
S12 C15 3.612(6) 2_564
S12 S13 3.665(2) 2_564
S12 C1 3.788(6) 2_564
S12 S25 3.817(3) 1_564
S12 C19 3.889(6) 2_564
S13 C12 1.735(6) .
S13 C15 1.751(6) .
S13 C16 2.637(7) .
S13 C11 2.748(6) .
S13 C19 2.863(6) .
S13 S14 2.947(2) .
S13 N11 3.070(5) .
S13 S12 3.665(2) 2_564
S13 C11 3.699(6) 2_564
S13 C12 3.886(6) 2_564
S14 C16 1.723(6) .
S14 C12 1.742(6) .
S14 C15 2.644(6) .
S14 C11 2.701(6) .
S14 Se3 3.4651(17) 1_564
S14 S11 3.646(3) 2_564
S14 C2 3.678(6) 1_564
S14 N2 3.705(6) 1_564
S14 Se1 3.7742(17) 2_564
S14 C11 3.802(6) 2_564
S14 S23 3.839(2) 1_564
S15 C13 1.745(7) .
S15 C17 1.817(8) .
S15 C14 2.798(7) .
S15 C18 2.802(9) .
S15 S16 3.484(3) .
S15 S32 3.695(2) 1_654
S15 O11 3.785(5) 2_564
S15 C17 3.793(9) 2_554
S15 S36 3.795(3) 1_654
S15 S36 3.797(3) 2_455
S16 C14 1.744(6) .
S16 C18 1.795(8) .
S16 C17 2.740(9) .
S16 C13 2.768(7) .
S16 N11 3.408(6) 2_564
S16 C19 3.444(7) 2_564
S16 O11 3.512(5) 2_564
S16 C27 3.830(8) 2_554
S16 O21 3.836(5) 1_464
S16 S25 3.854(3) 1_564
C11 C12 1.369(8) .
C11 C14 2.567(8) .
C11 C13 2.569(9) .
C11 C12 3.605(8) 2_564
C11 C15 3.692(8) 2_564
C11 S13 3.699(6) 2_564
C11 C16 3.735(9) 2_564
C11 S14 3.802(6) 2_564
C11 S21 3.864(6) 1_564
C11 C16 3.870(9) .
C12 C16 2.543(8) .
C12 C15 2.563(8) .
C12 C12 3.427(12) 2_564
C12 C11 3.605(8) 2_564
C12 S13 3.886(6) 2_564
C13 C14 1.351(9) .
C13 C17 2.776(9) .
C13 C18 2.929(10) .
C13 C16 3.423(10) 2_564
C13 C15 3.589(9) 2_564
C13 C19 3.720(9) 2_564
C13 O11 3.727(8) 2_564
C14 C18 2.650(9) .
C14 C17 3.082(10) .
C14 C19 3.302(9) 2_564
C14 C15 3.441(9) 2_564
C14 O11 3.580(8) 2_564
C14 N11 3.648(8) 2_564
C14 C16 3.782(9) 2_564
C15 C16 1.342(9) .
C15 C19 1.505(8) .
C15 O11 2.348(7) .
C15 N11 2.407(8) .
C15 C14 3.441(9) 2_564
C15 C13 3.589(9) 2_564
C15 S12 3.612(6) 2_564
C15 C11 3.692(8) 2_564
C15 N21 3.777(8) 1_564
C16 C19 2.476(9) .
C16 O11 2.771(7) .
C16 N2 3.234(8) 1_564
C16 C13 3.423(9) 2_564
C16 S11 3.482(7) 2_564
C16 C2 3.621(9) 1_564
C16 N11 3.631(8) .
C16 C11 3.735(9) 2_564
C16 C14 3.782(9) 2_564
C16 S23 3.783(7) 1_564
C16 N21 3.819(8) 1_564
C16 H16 0.9300 .
C17 C18 1.498(12) .
C17 N3 3.329(9) 1_554
C17 S36 3.686(9) 2_455
C17 O11 3.710(11) 2_564
C17 C3 3.757(10) 1_554
C17 S15 3.793(9) 2_554
C17 H17A 0.9700 .
C17 H17B 0.9700 .
C18 N3 3.342(9) 1_554
C18 C3 3.555(9) 1_554
C18 Se4 3.649(7) 1_554
C18 H18A 0.9700 .
C18 H18B 0.9700 .
C19 O11 1.228(7) .
C19 N11 1.319(8) .
C19 C14 3.302(9) 2_564
C19 N21 3.445(8) 1_564
C19 S16 3.444(7) 2_564
C19 O21 3.685(7) 2_655
C19 C13 3.720(9) 2_564
C19 N31 3.829(8) 2_565
C19 S12 3.889(6) 2_564
O11 N11 2.262(7) .
O11 N31 2.849(7) 2_565
O11 N21 3.057(7) 1_564
O11 S16 3.512(5) 2_564
O11 O31 3.559(6) 2_565
O11 C14 3.580(8) 2_564
O11 S36 3.597(5) 1_664
O11 C39 3.597(7) 2_565
O11 O21 3.663(6) 2_655
O11 C17 3.710(11) 2_564
O11 C13 3.727(8) 2_564
O11 S15 3.785(5) 2_564
N11 O21 2.925(7) 2_655
N11 O31 3.131(7) 1_654
N11 S16 3.408(6) 2_564
N11 C39 3.517(8) 1_654
N11 C14 3.648(8) 2_564
N11 C35 3.860(8) 1_654
N11 H11 0.8600 .
N11 H12 0.8600 .
S21 C21 1.734(6) .
S21 C23 1.746(7) .
S21 C24 2.642(6) .
S21 C22 2.726(6) .
S21 S22 2.912(2) .
S21 S25 2.936(2) .
S21 S23 3.232(2) .
S21 S24 3.424(2) 2_645
S21 S12 3.494(2) 1_546
S21 C26 3.511(7) 2_645
S21 Se1 3.5119(17) 2
S21 C11 3.864(6) 1_546
S22 C21 1.706(6) .
S22 C24 1.735(6) .
S22 C23 2.642(7) .
S22 C22 2.721(6) .
S22 S26 2.953(2) .
S22 S24 3.215(2) .
S22 N2 3.398(6) 2_645
S22 S31 3.422(2) 1_645
S22 S23 3.481(2) 2_645
S22 C25 3.663(6) 2_645
S22 S35 3.671(2) 1_645
S22 C2 3.864(6) 2_645
S23 C22 1.743(6) .
S23 C25 1.752(6) .
S23 C26 2.632(6) .
S23 C21 2.751(6) .
S23 C29 2.863(6) .
S23 S24 2.930(2) .
S23 N21 3.107(5) .
S23 S22 3.481(2) 2_645
S23 C21 3.629(6) 2_645
S23 C16 3.783(7) 1_546
S23 S14 3.839(2) 1_546
S24 C22 1.719(6) .
S24 C26 1.721(6) .
S24 C25 2.640(6) .
S24 C21 2.714(6) .
S24 S21 3.424(2) 2_645
S24 N3 3.577(5) 1_645
S24 C3 3.578(6) 1_645
S24 Se1 3.5939(17) 1_645
S24 C21 3.784(6) 2_645
S24 S33 3.792(2) 1_645
S24 Se2 3.8082(16) 2_645
S24 S31 3.838(2) 1_645
S25 C23 1.741(6) .
S25 C27 1.823(7) .
S25 C28 2.800(8) .
S25 C24 2.807(7) .
S25 S26 3.527(3) .
S25 C27 3.698(8) 2_545
S25 S12 3.817(3) 1_546
S25 S16 3.854(3) 1_546
S25 C26 3.898(6) 2_645
S26 C24 1.749(6) .
S26 C28 1.787(8) .
S26 C27 2.783(8) .
S26 C23 2.791(7) .
S26 S35 3.514(3) 1_645
S26 N21 3.600(6) 2_645
S26 C37 3.693(8) 1_645
S26 C37 3.697(9) 2_545
S26 C29 3.743(6) 2_645
C21 C22 1.385(8) .
C21 C24 2.557(8) .
C21 C23 2.573(9) .
C21 C22 3.460(9) 2_645
C21 S23 3.629(6) 2_645
C21 S24 3.784(6) 2_645
C21 S31 3.809(6) 1_645
C21 C25 3.872(9) 2_645
C21 C26 3.889(8) .
C22 C26 2.539(8) .
C22 C25 2.572(8) .
C22 C21 3.460(9) 2_645
C22 C22 3.464(12) 2_645
C23 C24 1.359(9) .
C23 C27 2.771(9) .
C23 C28 3.025(9) .
C23 C26 3.435(9) 2_645
C23 C25 3.609(9) 2_645
C24 C28 2.719(9) .
C24 C27 3.085(9) .
C24 C25 3.526(9) 2_645
C24 C29 3.565(9) 2_645
C24 N21 3.803(9) 2_645
C24 C26 3.852(9) 2_645
C25 C26 1.342(9) .
C25 C29 1.494(8) .
C25 O21 2.332(7) .
C25 N21 2.416(8) .
C25 C24 3.526(9) 2_645
C25 C23 3.609(9) 2_645
C25 S22 3.663(6) 2_645
C25 C21 3.872(9) 2_645
C26 C29 2.465(9) .
C26 O21 2.748(8) .
C26 N3 3.072(8) 1_645
C26 C23 3.435(9) 2_645
C26 S21 3.511(7) 2_645
C26 C3 3.520(8) 1_645
C26 N21 3.631(8) .
C26 S33 3.699(7) 1_645
C26 C24 3.852(9) 2_645
C26 N31 3.876(8) 1_645
C26 S25 3.898(6) 2_645
C26 H26 0.9300 .
C27 C28 1.512(11) .
C27 S25 3.698(8) 2_545
C27 N1 3.759(9) 1_545
C27 S16 3.830(8) 2_554
C27 H27A 0.9700 .
C27 H27B 0.9700 .
C28 N1 3.212(9) 1_545
C28 O21 3.310(9) 2_645
C28 C29 3.616(10) 2_645
C28 C1 3.620(9) 1_545
C28 N21 3.875(10) 2_645
C28 O31 3.899(9) 1_644
C28 H28A 0.9700 .
C28 H28B 0.9700 .
C29 O21 1.234(7) .
C29 N21 1.320(8) .
C29 O31 3.563(7) 2_556
C29 C24 3.565(9) 2_645
C29 C28 3.616(10) 2_645
C29 S26 3.743(6) 2_645
C29 N31 3.745(8) 1_645
O21 N21 2.262(7) .
O21 N11 2.925(7) 2_655
O21 N31 3.119(7) 1_645
O21 C28 3.310(9) 2_645
O21 O31 3.491(6) 2_556
O21 O11 3.663(6) 2_655
O21 C19 3.685(7) 2_655
O21 S16 3.836(5) 1_646
N21 O31 2.858(7) 2_556
N21 O11 3.057(7) 1_546
N21 C19 3.445(8) 1_546
N21 S26 3.600(6) 2_645
N21 C15 3.777(8) 1_546
N21 C24 3.803(9) 2_645
N21 C16 3.819(8) 1_546
N21 C39 3.859(8) 2_556
N21 C28 3.875(10) 2_645
N21 H21 0.8600 .
N21 H22 0.8600 .
S31 C31 1.731(6) .
S31 C33 1.747(6) .
S31 C34 2.647(6) .
S31 C32 2.708(6) .
S31 S32 2.932(2) .
S31 S35 2.940(2) .
S31 S33 3.231(2) .
S31 C36 3.419(6) 2_456
S31 S22 3.422(2) 1_465
S31 S34 3.622(2) 2_456
S31 Se2 3.6412(17) 2
S31 C21 3.809(6) 1_465
S31 S24 3.838(2) 1_465
S32 C31 1.740(6) .
S32 C34 1.740(6) .
S32 C33 2.648(7) .
S32 C32 2.728(6) .
S32 S36 2.977(2) .
S32 S34 3.211(2) .
S32 S11 3.425(2) 1_456
S32 N3 3.491(6) 2_456
S32 C35 3.548(6) 2_456
S32 S33 3.676(2) 2_456
S32 S15 3.695(2) 1_456
S32 N31 3.699(6) 2_456
S32 C39 3.757(6) 2_456
S33 C32 1.740(6) .
S33 C35 1.757(6) .
S33 C36 2.641(6) .
S33 C31 2.734(6) .
S33 C39 2.853(6) .
S33 S34 2.949(2) .
S33 N31 3.074(5) .
S33 C31 3.670(6) 2_456
S33 S32 3.676(2) 2_456
S33 C26 3.699(7) 1_465
S33 S24 3.792(2) 1_465
S33 C32 3.815(6) 2_456
S34 C36 1.718(6) .
S34 C32 1.749(6) .
S34 C35 2.641(6) .
S34 C31 2.716(6) .
S34 Se2 3.3764(17) 1_456
S34 C1 3.612(6) 1_456
S34 S31 3.622(2) 2_456
S34 Se3 3.6629(16) 2_456
S34 N1 3.694(6) 1_456
S34 C31 3.759(6) 2_456
S34 C32 3.884(6) 2_456
S35 C33 1.752(6) .
S35 C37 1.820(7) .
S35 C38 2.791(8) .
S35 C34 2.810(6) .
S35 S36 3.475(3) .
S35 S26 3.514(3) 1_465
S35 S22 3.671(2) 1_465
S35 C37 3.757(7) 2_455
S35 O31 3.871(5) 2_456
S36 C34 1.745(6) .
S36 C38 1.798(8) .
S36 C37 2.747(8) .
S36 C33 2.761(6) .
S36 N31 3.356(6) 2_456
S36 C39 3.455(6) 2_456
S36 O31 3.528(5) 2_456
S36 O11 3.597(5) 1_446
S36 C17 3.686(9) 2_455
S36 S15 3.795(3) 1_456
S36 S15 3.797(3) 2_455
C31 C32 1.360(8) .
C31 C33 2.568(8) .
C31 C34 2.568(8) .
C31 C35 3.606(8) 2_456
C31 C32 3.606(8) 2_456
C31 C36 3.641(8) 2_456
C31 S33 3.670(6) 2_456
C31 S11 3.693(6) 1_456
C31 S34 3.759(6) 2_456
C31 C36 3.873(8) .
C32 C36 2.550(8) .
C32 C35 2.572(8) .
C32 C32 3.390(12) 2_456
C32 C31 3.606(8) 2_456
C32 S33 3.815(6) 2_456
C32 S34 3.884(6) 2_456
C32 C33 3.893(8) .
C32 C34 3.897(8) .
C33 C34 1.355(9) .
C33 C37 2.792(9) .
C33 C38 2.924(9) .
C33 C36 3.398(9) 2_456
C33 C35 3.588(8) 2_456
C33 C39 3.681(9) 2_456
C33 O31 3.734(8) 2_456
C34 C38 2.656(9) .
C34 C37 3.108(9) .
C34 C39 3.252(9) 2_456
C34 C35 3.448(8) 2_456
C34 N31 3.523(8) 2_456
C34 O31 3.569(8) 2_456
C34 C36 3.767(8) 2_456
C35 C36 1.341(9) .
C35 C39 1.496(8) .
C35 O31 2.351(7) .
C35 N31 2.411(8) .
C35 C34 3.448(8) 2_456
C35 S32 3.548(6) 2_456
C35 C33 3.588(8) 2_456
C35 C31 3.606(8) 2_456
C35 N11 3.860(8) 1_456
C36 C39 2.475(9) .
C36 O31 2.788(7) .
C36 N1 3.105(8) 1_456
C36 C33 3.398(9) 2_456
C36 C1 3.408(8) 1_456
C36 S31 3.419(6) 2_456
C36 N31 3.632(8) .
C36 C31 3.641(8) 2_456
C36 C34 3.767(8) 2_456
C36 Se2 3.781(6) 1_456
C36 H36 0.9300 .
C37 C38 1.494(11) .
C37 N2 3.338(9) 1_455
C37 S26 3.693(8) 1_465
C37 S26 3.697(9) 2_545
C37 C2 3.755(9) 1_455
C37 S35 3.757(7) 2_455
C37 O31 3.861(10) 2_456
C37 H37A 0.9700 .
C37 H37B 0.9700 .
C38 N2 3.427(9) 1_455
C38 C2 3.616(9) 1_455
C38 Se4 3.640(7) 1_455
C38 H38A 0.9700 .
C38 H38B 0.9700 .
C39 O31 1.240(7) .
C39 N31 1.325(8) .
C39 C34 3.252(9) 2_456
C39 S36 3.455(6) 2_456
C39 N11 3.517(8) 1_456
C39 O11 3.597(7) 2_565
C39 C33 3.681(9) 2_456
C39 S32 3.757(6) 2_456
C39 N21 3.859(8) 2_556
O31 N31 2.270(7) .
O31 N21 2.858(7) 2_556
O31 N11 3.131(7) 1_456
O31 O21 3.491(6) 2_556
O31 S36 3.528(5) 2_456
O31 O11 3.559(6) 2_565
O31 C29 3.563(7) 2_556
O31 C34 3.569(8) 2_456
O31 C33 3.734(8) 2_456
O31 C37 3.861(10) 2_456
O31 S35 3.871(5) 2_456
O31 C28 3.899(9) 1_466
N31 O11 2.849(7) 2_565
N31 O21 3.119(7) 1_465
N31 S36 3.356(6) 2_456
N31 C34 3.523(8) 2_456
N31 S32 3.699(6) 2_456
N31 C29 3.745(8) 1_465
N31 C19 3.829(8) 2_565
N31 C26 3.876(8) 1_465
N31 H31 0.8600 .
N31 H32 0.8600 .

loop_
_geom_hbond_atom_site_label_D
_geom_hbond_atom_site_label_H
_geom_hbond_atom_site_label_A
_geom_hbond_distance_DH
_geom_hbond_distance_HA
_geom_hbond_distance_DA
_geom_hbond_angle_DHA
_geom_hbond_site_symmetry_A
C16 H16 N2 0.93 2.76 3.234(8) 112.5 1_564
C17 H17B N3 0.97 2.85 3.329(9) 111.3 1_554
C18 H18A N3 0.97 2.68 3.342(9) 126.1 1_554
C18 H18A Se4 0.97 2.98 3.649(7) 127.0 1_554
N11 H11 O21 0.86 2.07 2.925(7) 171.1 2_655
N11 H12 N1 0.86 2.28 3.001(8) 141.6 .
N11 H11 O31 0.86 2.86 3.131(7) 100.3 1_654
C26 H26 N3 0.93 2.45 3.072(8) 124.2 1_645
C27 H27B S25 0.97 2.96 3.698(8) 133.4 2_545
C28 H28B N1 0.97 2.40 3.212(9) 140.9 1_545
C28 H28A O21 0.97 2.36 3.310(9) 167.2 2_645
N21 H21 O31 0.86 2.02 2.858(7) 165.9 2_556
N21 H22 N2 0.86 2.18 2.983(7) 154.7 .
C36 H36 N1 0.93 2.65 3.105(8) 111.1 1_456
C37 H37A S35 0.97 2.92 3.757(7) 145.1 2_455
C37 H37B N2 0.97 2.82 3.338(9) 114.6 1_455
C38 H38A N2 0.97 2.80 3.427(9) 123.2 1_455
C38 H38A Se4 0.97 2.95 3.640(7) 128.8 1_455
N31 H31 O11 0.86 2.00 2.849(7) 169.1 2_565
N31 H32 N3 0.86 2.25 3.038(8) 151.8 .
